data_1564323
loop_
_publ_author_name
'Dengler, Sebastian'
'Mandal, Pradeep K.'
'Allmendinger, Lars'
'Douat, C\'eline'
'Huc, Ivan'

_publ_section_title
;
 Conformational interplay in hybrid peptide--helical aromatic foldamer
 macrocycles
;
_journal_name_full 'Chemical Science'
_journal_paper_doi 10.1039/D1SC03640H
_journal_year 2021
_chemical_absolute_configuration ab
_chemical_formula_moiety
'0.13(C58 H54 N16 O21 S3), 0.13(C57 H52 N16 O19 S3), 0.13(C57 H49 N16 O18.62 S3), 0.13(C60 H58 N16 O19 S3), 0.25(C59 H60 N15 O18 S3), 0.13(C58 H54 N16 O19 S3), 0.13(C58 H52 N15 O18 S3.03)'
_chemical_formula_sum 'C58.25 H54.88 N15.62 O18.83 S3.02'
_chemical_formula_weight 1371.88
_chemical_name_common peptide-Foldamer-hybrid
_space_group_crystal_system triclinic
_space_group_IT_number 1
_space_group_name_Hall 'P 1'
_space_group_name_H-M_alt 'P 1'
_atom_sites_solution_hydrogens geom
_audit_creation_date 2020-06-16
_audit_creation_method
;
Olex2 1.2
(compiled 2018.05.29 svn.r3508 for OlexSys, GUI svn.r5506)
;
_audit_update_record
;
2020-06-16 deposited with the CCDC.	2021-07-26 downloaded from the CCDC.
;
_cell_angle_alpha 90.9437(6)
_cell_angle_beta 92.5505(6)
_cell_angle_gamma 91.4316(6)
_cell_formula_units_Z 8
_cell_length_a 26.4540(2)
_cell_length_b 27.9371(2)
_cell_length_c 30.9544(2)
_cell_measurement_reflns_used 95050
_cell_measurement_temperature 100(2)
_cell_measurement_theta_max 27.42
_cell_measurement_theta_min 1.72
_cell_volume 22843.5(3)
_computing_cell_refinement 'CrysAlisPro 1.171.38.43 (Rigaku Oxford Diffraction, 2015)'
_computing_data_collection MxCUBE
_computing_data_reduction 'CrysAlisPro 1.171.38.43 (Rigaku Oxford Diffraction, 2015)'
_computing_molecular_graphics 'Olex2 (Dolomanov et al., 2009)'
_computing_publication_material 'Olex2 (Dolomanov et al., 2009)'
_computing_structure_refinement 'ShelXL (Sheldrick, 2015)'
_computing_structure_solution 'SHELXT 2014/5 (Sheldrick, 2014)'
_diffrn_ambient_temperature 100(2)
_diffrn_measured_fraction_theta_full 0.877
_diffrn_measured_fraction_theta_max 0.877
_diffrn_measurement_device_type 'Dectris Pilatus 6M'
_diffrn_measurement_method \w-scans
_diffrn_radiation_type Synchrotron
_diffrn_radiation_wavelength 0.97625
_diffrn_reflns_av_R_equivalents 0.0354
_diffrn_reflns_av_unetI/netI 0.0585
_diffrn_reflns_Laue_measured_fraction_full 0.877
_diffrn_reflns_Laue_measured_fraction_max 0.877
_diffrn_reflns_limit_h_max 24
_diffrn_reflns_limit_h_min -24
_diffrn_reflns_limit_k_max 26
_diffrn_reflns_limit_k_min -26
_diffrn_reflns_limit_l_max 29
_diffrn_reflns_limit_l_min -29
_diffrn_reflns_number 95050
_diffrn_reflns_point_group_measured_fraction_full 0.821
_diffrn_reflns_point_group_measured_fraction_max 0.821
_diffrn_reflns_theta_full 27.419
_diffrn_reflns_theta_max 27.419
_diffrn_reflns_theta_min 1.715
_diffrn_source 'PetraIII DESY Hamburg'
_exptl_absorpt_coefficient_mu 0.270
_exptl_absorpt_correction_type empirical
_exptl_absorpt_process_details
;
CrysAlisPro 1.171.39.46 (Rigaku Oxford Diffraction, 2018)
Empirical absorption correction using spherical harmonics,
 implemented in SCALE3 ABSPACK scaling algorithm.
;
_exptl_crystal_colour yellow
_exptl_crystal_density_diffrn 0.798
_exptl_crystal_description needle
_exptl_crystal_F_000 5699
_exptl_crystal_recrystallization_method 'Vapour deposition'
_exptl_crystal_size_max 0.4
_exptl_crystal_size_mid 0.04
_exptl_crystal_size_min 0.02
_refine_diff_density_max 0.312
_refine_diff_density_min -0.232
_refine_diff_density_rms 0.036
_refine_ls_abs_structure_details
;
 Flack x determined using 15387 quotients [(I+)-(I-)]/[(I+)+(I-)]
 (Parsons, Flack and Wagner, Acta Cryst. B69 (2013) 249-259).
;
_refine_ls_abs_structure_Flack 0.126(14)
_refine_ls_extinction_method none
_refine_ls_goodness_of_fit_ref 0.996
_refine_ls_hydrogen_treatment constr
_refine_ls_matrix_type full
_refine_ls_number_parameters 5927
_refine_ls_number_reflns 65936
_refine_ls_number_restraints 559
_refine_ls_restrained_S_all 1.011
_refine_ls_R_factor_all 0.0914
_refine_ls_R_factor_gt 0.0707
_refine_ls_shift/su_max 0.000
_refine_ls_shift/su_mean 0.000
_refine_ls_structure_factor_coef Fsqd
_refine_ls_weighting_details 'w=1/[\s^2^(Fo^2^)+(0.1511P)^2^] where P=(Fo^2^+2Fc^2^)/3'
_refine_ls_weighting_scheme calc
_refine_ls_wR_factor_gt 0.1984
_refine_ls_wR_factor_ref 0.2200
_reflns_Friedel_coverage 0.872
_reflns_Friedel_fraction_full 0.765
_reflns_Friedel_fraction_max 0.765
_reflns_number_gt 44786
_reflns_number_total 65936
_reflns_threshold_expression 'I > 2\s(I)'
_cod_data_source_file d1sc03640h2.cif
_cod_data_source_block c3sd382dc_w1__sq
_cod_depositor_comments
;
The following automatic conversions were performed:

data item '_exptl_absorpt_correction_type' value 'Empirical' was
changed to 'empirical' in accordance with the
/home/data/users/saulius/crontab/automatic-downloads/rss-feeds/RSC/lib/dictionaries/cif_core.dic
dictionary named 'cif_core.dic' version 2.4.2 last updated on
2011-04-26.

Automatic conversion script
Id: cif_fix_values 7556 2019-12-06 15:28:31Z antanas 
;
_cod_original_cell_volume 22843.4(3)
_cod_database_code 1564323
_shelx_shelxl_version_number 2018/3
_shelx_space_group_comment
;
The symmetry employed for this shelxl refinement is uniquely defined
by the following loop, which should always be used as a source of
symmetry information in preference to the above space-group names.
They are only intended as comments.
;
_olex2_refinement_description
;
1. Fixed Uiso
 At 1.2 times of:
  All C(H) groups, All C(H,H) groups, All N(H) groups
 At 1.5 times of:
  All C(H,H,H) groups, All O(H) groups
2. Restrained distances
 S124-C123
 1.82 with sigma of 0.02
 S451-O453 = S451-O452 = S451-O454
 1.46 with sigma of 0.02
 S651-O652 = S651-O654
 1.46 with sigma of 0.02
 C190-N191 = S424-O425 = S424-O426
 1.46 with sigma of 0.02
 C305-C304 = S52_$1-O53_$1
 1.46 with sigma of 0.02
 C669-C668
 1.54 with sigma of 0.02
 C128-O129
 1.22 with sigma of 0.02
 C128-C121
 1.54 with sigma of 0.02
 C562-C563
 1.54 with sigma of 0.02
 S151-O153
 1.46 with sigma of 0.02
 C300-C301
 1.54 with sigma of 0.02
 C480-C481
 1.54 with sigma of 0.02
 S151-O153 = S151-O152
 1.46 with sigma of 0.02
 S124-O127 = S124-O125
 1.46 with sigma of 0.02
 C683-C681
 1.54 with sigma of 0.02
 O77-C76
 1.24 with sigma of 0.02
 C283-C282
 1.54 with sigma of 0.02
 S651-O653
 1.46 with sigma of 0.02
 S124-O125 = S124-O127
 1.46 with sigma of 0.02
 O54-O55
 2.8 with sigma of 0.02
 O452-O454
 2.8 with sigma of 0.02
 O454-O453
 2.8 with sigma of 0.02
 O452-O453
 2.8 with sigma of 0.02
 N461-C459
 1.32 with sigma of 0.02
 O54-O53
 2.8 with sigma of 0.02
 O55-O54
 2.8 with sigma of 0.02
 O55-O53
 2.8 with sigma of 0.02
 C391-C392
 1.54 with sigma of 0.02
 O125-O127
 2.8 with sigma of 0.02
 C185-C184
 1.54 with sigma of 0.02
 C180-C179
 1.54 with sigma of 0.02
 C179-C178
 1.54 with sigma of 0.02
 C480-C482
 1.54 with sigma of 0.02
 N89-C87
 1.32 with sigma of 0.02
 N84-C85
 1.32 with sigma of 0.02
 C464-C463
 1.54 with sigma of 0.02
 C764-C765 = C766-C765 = C263-C262 = C263-C264
 1.54 with sigma of 0.02
 C600-C601
 1.53 with sigma of 0.02
 O670-C669
 1.43 with sigma of 0.02
 C363-C362
 1.54 with sigma of 0.02
 C363-C364
 1.54 with sigma of 0.02
 S393-C392
 1.88 with sigma of 0.02
 N277-C278
 1.47 with sigma of 0.02
 C85-C86 = C81-C80
 1.54 with sigma of 0.02
 C60-C59
 1.47 with sigma of 0.02
 C380-C379 = C381-C380
 1.54 with sigma of 0.02
 C381-C382
 1.54 with sigma of 0.02
 C564-C563
 1.54 with sigma of 0.02
 C273-C274
 1.54 with sigma of 0.02
 O276-C275
 1.24 with sigma of 0.02
 C74-C75
 1.54 with sigma of 0.02
 O653-O652
 2.8 with sigma of 0.02
 O653-O654
 2.8 with sigma of 0.02
 O654-O652
 2.8 with sigma of 0.02
 N686-C687
 1.47 with sigma of 0.02
 C687-C688
 1.54 with sigma of 0.02
 C63-C66
 1.53 with sigma of 0.02
 C6-C5
 1.54 with sigma of 0.02
 C10-C12
 1.53 with sigma of 0.02
 C465-C462
 1.53 with sigma of 0.02
 C565-C562
 1.53 with sigma of 0.02
 C559-C558
 1.53 with sigma of 0.02
 C483-C478
 1.53 with sigma of 0.02
 S151-O154 = S151-O152 = S151-O153
 1.46 with sigma of 0.02
 O154-O152
 2.8 with sigma of 0.02
 O152-O153
 2.8 with sigma of 0.02
 O153-O154
 2.8 with sigma of 0.02
 S151-O154
 1.46 with sigma of 0.02
 C150-O154
 2.61 with sigma of 0.02
 S124-O126
 1.46 with sigma of 0.02
 S151-C150
 1.8 with sigma of 0.02
 C123-O126
 2.6 with sigma of 0.02
 C117-O126
 3 with sigma of 0.02
 C150-S151
 1.8 with sigma of 0.02
 O126-O127
 2.8 with sigma of 0.02
 C689-O690
 1.24 with sigma of 0.02
 C689-N691
 1.32 with sigma of 0.02
 C689-C687
 1.54 with sigma of 0.02
 C163-C162
 1.54 with sigma of 0.02
 C764-C767
 1.53 with sigma of 0.02
 C174-C173
 1.53 with sigma of 0.02
 O55-S52
 1.46 with sigma of 0.02
 O54-S52
 1.46 with sigma of 0.02
 S52-O53
 1.46 with sigma of 0.02
 C671-O672
 1.24 with sigma of 0.02
 C445-O453
 3 with sigma of 0.02
 C445-S451
 2.74 with sigma of 0.02
 C671-N673
 1.32 with sigma of 0.02
 C668-C671
 1.53 with sigma of 0.02
 C679-C684
 1.53 with sigma of 0.02
 C574-C575
 1.53 with sigma of 0.02
 C574-N573
 1.47 with sigma of 0.02
 N467-C469
 1.47 with sigma of 0.02
 N477-C478
 1.47 with sigma of 0.02
 C458-N457
 1.47 with sigma of 0.02
 C159-C158
 1.54 with sigma of 0.02
 N161-C159
 1.32 with sigma of 0.02
 C275-C273
 1.54 with sigma of 0.02
 C538-C536
 1.49 with sigma of 0.02
 C368-N367
 1.47 with sigma of 0.02
 C386-C388
 1.54 with sigma of 0.02
 C301-O302
 1.24 with sigma of 0.02
 C32-N31
 1.47 with sigma of 0.02
 N31-C29
 1.32 with sigma of 0.02
 C459-C458
 1.54 with sigma of 0.02
 C338-C336
 1.49 with sigma of 0.02
 O339-C338
 1.24 with sigma of 0.02
 N157-C158
 1.47 with sigma of 0.02
 C473-C474
 1.54 with sigma of 0.02
 C536-C538
 1.49 with sigma of 0.02
 C755-C757
 1.49 with sigma of 0.02
 C321-C328
 1.49 with sigma of 0.02
 N183-C184
 1.47 with sigma of 0.02
 C186-C184
 1.53 with sigma of 0.02
 N183-C181
 1.32 with sigma of 0.02
 O798-C796
 1.27 with sigma of 0.02
 N31-C32
 1.47 with sigma of 0.01
 C184-N183
 1.47 with sigma of 0.01
 C336-C338
 1.49 with sigma of 0.01
 S451-C445 \\sim S451-C449
 with sigma of 0.02
 S151-C149 \\sim S151-C145
 with sigma of 0.02
3. Restrained planarity
 C123, S124, C122, C119, C118, N120, C121
 with sigma of 0.1
 O677, C676, N678, C674
 with sigma of 0.1
 O165, C164, N166, C162
 with sigma of 0.1
 O672, C671, N673, C668
 with sigma of 0.1
 C674, N673, C671, O672, C668
 with sigma of 0.1
 C591, C592, O593, N594
 with sigma of 0.1
 C796, O798, O797, C795
 with sigma of 0.1
 C189, C190, O192, N191
 with sigma of 0.1
 N691, C689, O690, C687
 with sigma of 0.1
 N21, C22, C29, C23
 with sigma of 0.1
 N31, C29, O30, C22
 with sigma of 0.1
4. Uiso/Uaniso restraints and constraints
S394 \\sim C392: within 2A with sigma of 0.04 and sigma for terminal atoms of
0.08
Uanis(O652) = Uanis(O653) = Uanis(O654)
Uanis(O627) = Uanis(O626) = Uanis(O625)
Uanis(C755) = Uanis(C756)
Uanis(C19) = Uanis(C24)
Uanis(C221) = Uanis(C222)
Uanis(C407) = Uanis(C408)
Uanis(C609) = Uanis(C606)
Uanis(N38) = Uanis(C36) = Uanis(C35) = Uanis(C34)
Uanis(C333) = Uanis(C332)
Uanis(C236) = Uanis(C235)
Uanis(C245) = Uanis(C250)
Uanis(C123) = Uanis(C122)
Uanis(O452) = Uanis(O453)
Uanis(C114) = Uanis(C115) = Uanis(C116) = Uanis(C117) = Uanis(C119) =
Uanis(C118) = Uanis(N120) = Uanis(C121) = Uanis(C122) = Uanis(C123)
Uanis(N390) = Uanis(C391)
Uanis(C43) = Uanis(C44) = Uanis(C45) = Uanis(C46) = Uanis(C51) = Uanis(C50) =
Uanis(C49) = Uanis(N48) = Uanis(C47) = Uanis(C42)
Uanis(C459) = Uanis(N461)
Uanis(N157) = Uanis(C158)
5. Rigid body (RIGU) restrains
 C701, C700
 with sigma for 1-2 distances of 0.004 and sigma for 1-3 distances of 0.004
 C108, C109, N110, C105, C106, C107
 with sigma for 1-2 distances of 0.004 and sigma for 1-3 distances of 0.004
 C115, C116, C117, C119, C123, C122, C121, N120, C118, C114
 with sigma for 1-2 distances of 0.004 and sigma for 1-3 distances of 0.004
 C128, O129, N130
 with sigma for 1-2 distances of 0.004 and sigma for 1-3 distances of 0.004
 N203, C201, C204
 with sigma for 1-2 distances of 0.004 and sigma for 1-3 distances of 0.004
 C359, C358, O360, N361
 with sigma for 1-2 distances of 0.004 and sigma for 1-3 distances of 0.004
 C392, S394
 with sigma for 1-2 distances of 0.004 and sigma for 1-3 distances of 0.004
 C600, S694, C693
 with sigma for 1-2 distances of 0.004 and sigma for 1-3 distances of 0.004
 C601, O602, N603
 with sigma for 1-2 distances of 0.004 and sigma for 1-3 distances of 0.004
 O702, C700, C701, N703
 with sigma for 1-2 distances of 0.004 and sigma for 1-3 distances of 0.004
 C742, C743, C744, C741, C746, C745, N747, C755, C756, C750
 with sigma for 1-2 distances of 0.004 and sigma for 1-3 distances of 0.004
 O102, C101, C100, N103
 with sigma for 1-2 distances of 0.004 and sigma for 1-3 distances of 0.004
 N157, C155, O156
 with sigma for 1-2 distances of 0.004 and sigma for 1-3 distances of 0.004
 C121, N120, C118, C119, C123, C122, C117, C116, C115, C114
 with sigma for 1-2 distances of 0.004 and sigma for 1-3 distances of 0.004
 S694, C600
 with sigma for 1-2 distances of 0.004 and sigma for 1-3 distances of 0.004
 C665, C662, N661
 with sigma for 1-2 distances of 0.004 and sigma for 1-3 distances of 0.004
 O666, C665, C662, N667
 with sigma for 1-2 distances of 0.004 and sigma for 1-3 distances of 0.004
 C128, C121, O129, N130
 with sigma for 1-2 distances of 0.004 and sigma for 1-3 distances of 0.004
 O160, C159, N161
 with sigma for 1-2 distances of 0.004 and sigma for 1-3 distances of 0.004
 C158, N157
 with sigma for 1-2 distances of 0.004 and sigma for 1-3 distances of 0.004
 N277, C278, C279
 with sigma for 1-2 distances of 0.004 and sigma for 1-3 distances of 0.004
 N390, C391
 with sigma for 1-2 distances of 0.004 and sigma for 1-3 distances of 0.004
 C459, N461, C462
 with sigma for 1-2 distances of 0.004 and sigma for 1-3 distances of 0.004
 S694, C600, C693
 with sigma for 1-2 distances of 0.004 and sigma for 1-3 distances of 0.004
 O602, C601, N603
 with sigma for 1-2 distances of 0.004 and sigma for 1-3 distances of 0.004
 C600, S694
 with sigma for 1-2 distances of 0.004 and sigma for 1-3 distances of 0.004
 N691, C692, C693
 with sigma for 1-2 distances of 0.004 and sigma for 1-3 distances of 0.004
 C301, C300, S393, S394
 with sigma for 1-2 distances of 0.004 and sigma for 1-3 distances of 0.004
 C601, N603, C600
 with sigma for 1-2 distances of 0.004 and sigma for 1-3 distances of 0.004
 O452, S451, O453, O454
 with sigma for 1-2 distances of 0.004 and sigma for 1-3 distances of 0.004
 N38, C37
 with sigma for 1-2 distances of 0.004 and sigma for 1-3 distances of 0.004
 N710, C707
 with sigma for 1-2 distances of 0.004 and sigma for 1-3 distances of 0.004
 N103, C104
 with sigma for 1-2 distances of 0.004 and sigma for 1-3 distances of 0.004
 N161, C159
 with sigma for 1-2 distances of 0.004 and sigma for 1-3 distances of 0.004
 N277, C278
 with sigma for 1-2 distances of 0.004 and sigma for 1-3 distances of 0.004
 S394, C392
 with sigma for 1-2 distances of 0.004 and sigma for 1-3 distances of 0.004
6. Others
 Fixed Uiso: C81(0.28)
7.a Ternary CH refined with riding coordinates:
 C586(H586), C69(H69), C574(H574), C662(H662), C775(H775), C486(H486),
 C568(H568), C184(H184), C374(H374), C579(H579), C591(H591), C764(H764),
 C789(H789), C90(H90), C386(H386), C770(H770), C469(H469), C189(H189),
 C379(H379), C668(H668), C473(H473), C784(H784), C478(H478), C268(H268),
 C287(H287), C362(H362), C273(H273), C674(H674), C262(H262), C63(H63),
 C462(H462), C282(H282), C368(H368), C85(H85), C162(H162), C480(H480), C74(H74),
  C679(H679), C681(H681), C79(H79), C562(H562), C687(H687), C167(H167),
 C177(H177)
7.b Secondary CH2 refined with riding coordinates:
 C400(H40A,H40B), C504(H50A,H50B), C569(H56A,H56B), C404(H40C,H40D), C531(H53A,
 H53B), C204(H20B,H20C), C500(H50C,H50D), C790(H79A,H79B), C231(H23A,H23B),
 C320(H32A,H32B), C94(H94A,H94B), C580(H58D,H58E), C104(H10A,H10B), C731(H73A,
 H73B), C194(H19A,H19B), C32(H32C,H32D), C600(H60A,H60B), C631(H63A,H63B),
 C200(H20D,H20E), C331(H33A,H33B), C658(H65A,H65B), C596(H59A,H59B), C704(H70A,
 H70B), C760(H76A,H76B), C1(H1A,H1B), C492(H49A,H49B), C269(H26A,H26B),
 C380(H38A,H38B), C70(H70E,H70F), C369(H36A,H36B), C5(H5A,H5B), C288(H28A,H28B),
  C771(H77A,H77B), C479(H47A,H47B), C700(H70C,H70D), C100(H10C,H10D), C131(H13A,
 H13B), C158(H15A,H15B), C431(H43A,H43B), C693(H69A,H69B), C59(H59C,H59D),
 C795(H79C,H79D), C458(H45A,H45B), C263(H26C,H26D), C64(H64A,H64B), C669(H66A,
 H66B), C680(H68A,H68B), C604(H60C,H60D), C363(H36C,H36D), C358(H35A,H35B),
 C558(H55A,H55B), C304(H30A,H30B), C663(H66C,H66D), C563(H56C,H56D), C765(H76C,
 H76D), C463(H46A,H46B), C178(H17A,H17B), C80(H80A,H80B), C258(H25A,H25B)
7.c Aromatic/amide H refined with riding coordinates:
 N513(H513), N640(H640), C515(H515), C516(H516), C517(H517), C522(H522),
 C508(H508), C507(H507), C506(H506), N230(H230), N213(H213), N354(H354),
 N613(H613), N740(H740), N713(H713), N503(H503), C635(H635), C634(H634),
 C633(H633), N530(H530), C408(H408), C407(H407), C406(H406), N340(H340),
 N585(H585), C208(H20A), N68(H68), C535(H535), C534(H534), C533(H533),
 C642(H642), C643(H643), C644(H644), C649(H649), C721(H721), N703(H703),
 N730(H730), C222(H222), C217(H217), C216(H216), C215(H215), N361(H361),
 N630(H630), C206(H206), N261(H261), N4(H4), C615(H615), C207(H207), N540(H540),
  C756(H756), C742(H742), C743(H743), C744(H744), N567(H567), N759(H759),
 N403(H403), C717(H717), C716(H716), C715(H715), N657(H657), N590(H590),
 N774(H774), N763(H763), N769(H769), N31(H31), N467(H467), N783(H783),
 N413(H413), N14(H14), C622(H622), N661(H661), N378(H378), N578(H578),
 N485(H485), N103(H103), C322(H322), N203(H203), C135(H135), C134(H134),
 C133(H133), C606(H606), N385(H385), N788(H788), N58(H58), N140(H140),
 N477(H477), N440(H440), N267(H267), N367(H367), C608(H608), N490(H490),
 C108(H108), C107(H107), C106(H106), N373(H373), C315(H315), N573(H573),
 N330(H330), C43(H43), C44(H44), C45(H45), C50(H50), N794(H794), N188(H188),
 C308(H308), C307(H307), C306(H306), N62(H62), N89(H89), N779(H779), N84(H84),
 N286(H286), N603(H603), C444(H444), C443(H443), C442(H442), C449(H449),
 N430(H430), C616(H616), C607(H607), N41(H41), N166(H166), N73(H73), C35(H35),
 C34(H34), C36(H36), C16(H16), C17(H17), C18(H18), C23(H23), C415(H415),
 C416(H416), C417(H417), C422(H422), N113(H113), N667(H667), N272(H272),
 C317(H317), C617(H617), C316(H316), C733(H733), C735(H735), C734(H734),
 N172(H172), N673(H673), N390(H390), N157(H157), C9(H9), C8(H8), C7(H7),
 N281(H281), N594(H594), N292(H292), N461(H461), N561(H561), N472(H472),
 N277(H277), N161(H161), N78(H78), C142(H142), C143(H143), C144(H144),
 C149(H149), N678(H678), C115(H115), C116(H116), C117(H117), C122(H122),
 N176(H176), C435(H435), C434(H434), C433(H433), N457(H457), N557(H557),
 C549(H549), C542(H542), C543(H543), C544(H544), N303(H303), C708(H708),
 C707(H707), C706(H706), N355(H355), C349(H349), C344(H344), C343(H343),
 C342(H342), N257(H257), C334(H334), C335(H335), C333(H333), N240(H240),
 C249(H249), C244(H244), C243(H243), C242(H242), N130(H130), C234(H234),
 C233(H233), C235(H235), N686(H686), N183(H183), N691(H691)
7.d Fitted hexagon refined as free rotating group:
 N510(C509,C508,C507,C506,C505), C636(C635,C634,C633,C632,N637), N410(C409,
 C408,C407,C406,C405), N537(C536,C535,C534,C533,C532), C714(C727,C718,C717,C716,
 C715), C623(C618,C619,N620,C621,C622), C319(N320,C321,C322,C323,C318),
 C136(C135,C134,C133,C132,N137), N110(C109,C108,C107,C106,C105), N310(C309,C308,
 C307,C306,C305), C35(C34,C33,N38,C37,C36), C733(C732,N737,C736,C735,C734),
 C10(C9,C8,C7,C6,N11), N437(C436,C435,C434,C433,C432), C709(C708,C707,C706,C705,
 N710), C234(C233,C232,N237,C236,C235)
7.e Tetrahedral OH refined with riding coordinates:
 O71(H71), O570(H570), O208(H208), O370(H370), O270(H270), O772(H772),
 O169(H169), O670(H670)
7.f Naphthalene refined as free rotating group:
 C514(C515,C516,C517,C518,C519,N520,C521,C522,C523), C641(C642,C643,C644,C645,
 C646,N647,C648,C649,C650), C223(C222,C221,N220,C219,C218,C217,C216,C215,C214),
 N747(C755,C756,C750,C745,C746,C741,C742,C743,C744), C42(C43,C44,C45,C46,C47,
 N48,C49,C50,C51), C444(C443,C442,C441,C446,C445,C450,C449,C448,N447), C15(C16,
 C17,C18,C19,C20,N21,C22,C23,C24), C414(C415,C416,C417,C418,C419,N420,C421,C422,
 C423), C141(C142,C143,C144,C145,C146,N147,C148,C149,C150), C114(C115,C116,C117,
 C119,C118,N120,C121,C122,C123), N547(C548,C549,C550,C545,C546,C541,C542,C543,
 C544), C350(C349,C348,N347,C346,C345,C344,C343,C342,C341), C250(C249,C248,N247,
 C246,C245,C244,C243,C242,C241)
7.g Idealised Me refined as rotating group:
 C587(H58A,H58B,H58C), C675(H67A,H67B,H67C), C575(H57A,H57B,H57C), C375(H37A,
 H37B,H37C), C487(H48A,H48B,H48C), C785(H78A,H78B,H78C), C582(H58F,H58G,H58H),
 C482(H48D,H48E,H48F), C682(H68C,H68D,H68E), C683(H68F,H68G,H68H), C185(H18A,
 H18B,H18C), C387(H38C,H38D,H38E), C283(H28C,H28D,H28E), C75(H75A,H75B,H75C),
 C776(H77C,H77D,H77E), C474(H47C,H47D,H47E), C180(H18D,H18E,H18F), C274(H27A,
 H27B,H27C), C688(H68I,H68J,H68K), C481(H48G,H48H,H48I), C86(H86A,H86B,H86C),
 C382(H38F,H38G,H38H)
;
_olex2_submission_special_instructions 'No special instructions were received'

loop_
_space_group_symop_operation_xyz
'x, y, z'

loop_
_atom_site_label
_atom_site_type_symbol
_atom_site_fract_x
_atom_site_fract_y
_atom_site_fract_z
_atom_site_U_iso_or_equiv
_atom_site_adp_type
_atom_site_occupancy
_atom_site_site_symmetry_order
_atom_site_calc_flag
_atom_site_refinement_flags_posn
_atom_site_refinement_flags_adp
_atom_site_refinement_flags_occupancy
_atom_site_disorder_assembly
_atom_site_disorder_group
S791 S 1.01260(15) 0.11792(13) -0.72199(14) 0.1429(12) Uani 1 1 d . . . . .
S289 S 0.55179(15) 0.65026(14) -0.19263(14) 0.1419(12) Uani 1 1 d . . . . .
S193 S 0.30896(15) 0.46124(14) 0.00797(14) 0.1428(12) Uani 1 1 d . . . . .
S597 S 0.53258(15) 0.15717(13) -0.33597(13) 0.1418(12) Uani 1 1 d . . . . .
S493 S 0.27168(17) 0.33640(13) -0.53179(14) 0.1545(14) Uani 1 1 d . . . . .
S95 S 0.03436(14) 0.66877(14) 0.17621(14) 0.1481(13) Uani 1 1 d . . . . .
S524 S 0.4342(3) -0.08374(15) -0.36700(17) 0.1628(16) Uani 1 1 d . . . . .
S224 S 0.4521(2) 0.88498(17) -0.16718(19) 0.1596(17) Uani 1 1 d . . . . .
S723 S 0.9531(2) 0.36846(15) -0.6728(2) 0.1746(18) Uani 1 1 d . . . . .
S324 S 0.7334(2) 0.8312(2) 0.2119(2) 0.1823(18) Uani 1 1 d . . . . .
S551 S 0.2983(3) -0.0463(2) -0.5876(2) 0.197(2) Uani 1 1 d . . . . .
S251 S 0.3451(3) 0.8485(2) 0.0542(2) 0.194(2) Uani 1 1 d . . . . .
S351 S 0.6174(3) 0.5825(2) 0.1721(2) 0.193(2) Uani 1 1 d . . . . .
S25 S -0.0374(2) 0.42872(18) 0.1112(3) 0.202(2) Uani 1 1 d . . . . .
S694 S 0.7825(3) -0.0587(2) -0.5377(2) 0.222(3) Uani 1 1 d . U . . .
S624 S 0.6639(3) 0.0567(2) -0.75955(17) 0.1822(18) Uani 1 1 d . . . . .
N513 N 0.4281(3) 0.0964(4) -0.4948(3) 0.107(3) Uani 1 1 d . . . . .
H513 H 0.426843 0.113666 -0.471629 0.128 Uiso 1 1 calc R . . . .
O639 O 0.5483(3) 0.1482(4) -0.4477(3) 0.123(2) Uani 1 1 d . . . . .
S651 S 0.5590(5) 0.2818(3) -0.6781(3) 0.259(4) Uani 1 1 d D . . . .
N210 N 0.4751(3) 0.6165(4) -0.0393(4) 0.103(3) Uani 1 1 d . . . . .
O212 O 0.4707(3) 0.7080(4) 0.0418(3) 0.127(3) Uani 1 1 d . . . . .
O612 O 0.6880(3) 0.2194(4) -0.5396(3) 0.129(3) Uani 1 1 d . . . . .
O512 O 0.4304(3) 0.1008(3) -0.5674(4) 0.123(2) Uani 1 1 d . . . . .
N640 N 0.5559(3) 0.1323(4) -0.5212(4) 0.107(3) Uani 1 1 d . . . . .
H640 H 0.556041 0.109119 -0.539885 0.128 Uiso 1 1 calc R . . . .
C514 C 0.4286(2) 0.0475(2) -0.4886(2) 0.088(3) Uani 1 1 d . . . . .
C515 C 0.4324(2) 0.0119(3) -0.5201(2) 0.121(4) Uani 1 1 d G . . . .
H515 H 0.434145 0.019944 -0.549001 0.145 Uiso 1 1 calc R . . . .
C516 C 0.4337(3) -0.0359(3) -0.5082(3) 0.128(4) Uani 1 1 d G . . . .
H516 H 0.436261 -0.059762 -0.529275 0.154 Uiso 1 1 calc R . . . .
C517 C 0.4311(3) -0.0480(2) -0.4650(3) 0.132(4) Uani 1 1 d G . . . .
H517 H 0.431973 -0.079915 -0.457098 0.158 Uiso 1 1 calc R . . . .
C518 C 0.4273(2) -0.01228(18) -0.4336(2) 0.115(4) Uani 1 1 d G . . . .
C519 C 0.42602(14) 0.03547(18) -0.44540(19) 0.126(4) Uani 1 1 d G . . . .
N520 N 0.42219(19) 0.0712(2) -0.4140(2) 0.092(2) Uani 1 1 d G . . . .
C521 C 0.4196(2) 0.0591(3) -0.3707(2) 0.120(4) Uani 1 1 d G . . . .
C522 C 0.4209(3) 0.0113(3) -0.3589(2) 0.127(4) Uani 1 1 d G . . . .
H522 H 0.419166 0.003248 -0.329975 0.152 Uiso 1 1 calc R . . . .
C523 C 0.4247(3) -0.0244(2) -0.3903(2) 0.148(5) Uani 1 1 d G . . . .
C205 C 0.4772(5) 0.5684(6) -0.0431(6) 0.119(4) Uani 1 1 d . . . . .
N510 N 0.4379(3) 0.1911(3) -0.4866(3) 0.117(3) Uani 1 1 d . . . . .
C509 C 0.4305(3) 0.1723(3) -0.5283(3) 0.114(4) Uani 1 1 d G . . . .
C508 C 0.4272(4) 0.2028(4) -0.5633(2) 0.130(4) Uani 1 1 d G . . . .
H508 H 0.422198 0.190238 -0.591237 0.156 Uiso 1 1 calc R . . . .
C507 C 0.4312(4) 0.2521(4) -0.5566(3) 0.182(8) Uani 1 1 d G . . . .
H507 H 0.428922 0.272499 -0.579967 0.218 Uiso 1 1 calc R . . . .
C506 C 0.4386(4) 0.2709(2) -0.5148(4) 0.135(5) Uani 1 1 d G . . . .
H506 H 0.441286 0.303843 -0.510319 0.162 Uiso 1 1 calc R . . . .
C505 C 0.4420(3) 0.2404(3) -0.4799(3) 0.120(4) Uani 1 1 d G . . . .
N230 N 0.4244(4) 0.6604(4) -0.1674(4) 0.122(4) Uani 1 1 d . . . A 1
H230 H 0.428044 0.660223 -0.139643 0.146 Uiso 1 1 calc R . . A 1
N213 N 0.4647(3) 0.7104(3) -0.0333(3) 0.099(2) Uani 1 1 d . . . . .
H213 H 0.463012 0.691902 -0.055806 0.119 Uiso 1 1 calc R . . . .
N610 N 0.6838(3) 0.1078(5) -0.4890(4) 0.121(3) Uani 1 1 d . . . . .
N354 N 0.7208(4) 0.6899(5) 0.0419(5) 0.123(3) Uani 1 1 d . . . . .
H354 H 0.716781 0.714238 0.025668 0.147 Uiso 1 1 calc R . . . .
N613 N 0.6796(3) 0.1446(4) -0.5682(5) 0.118(3) Uani 1 1 d . . . . .
H613 H 0.675304 0.115906 -0.559133 0.142 Uiso 1 1 calc R . . . .
O660 O 0.4918(3) -0.0136(3) -0.6067(4) 0.130(3) Uani 1 1 d . . . . .
C722 C 0.9451(5) 0.3080(5) -0.6593(6) 0.132(5) Uani 1 1 d . . . . .
N740 N 0.8040(3) 0.1227(5) -0.5781(4) 0.112(3) Uani 1 1 d . . . . .
H740 H 0.812645 0.140408 -0.599146 0.134 Uiso 1 1 calc R . . . .
O758 O 0.8148(4) 0.3352(5) -0.6152(4) 0.168(4) Uani 1 1 d . . . . .
N713 N 0.9334(4) 0.1793(4) -0.5554(4) 0.119(3) Uani 1 1 d . . . . .
H713 H 0.928464 0.163369 -0.579303 0.143 Uiso 1 1 calc R . . . .
O729 O 0.9173(4) 0.1953(3) -0.7509(4) 0.136(3) Uani 1 1 d . . . . .
C209 C 0.4670(5) 0.6342(6) -0.0001(7) 0.128(4) Uani 1 1 d . . . . .
O539 O 0.2827(3) 0.2262(3) -0.5064(3) 0.128(3) Uani 1 1 d . . . . .
N503 N 0.4921(3) 0.2284(3) -0.4176(4) 0.105(3) Uani 1 1 d . . . . .
H503 H 0.501089 0.202826 -0.430762 0.126 Uiso 1 1 calc R . . . .
O529 O 0.4250(3) 0.0948(3) -0.3021(4) 0.128(3) Uani 1 1 d . . . . .
N337 N 0.6105(4) 0.7857(5) -0.0372(4) 0.137(4) Uani 1 1 d . . . . .
C609 C 0.6820(5) 0.1582(8) -0.4922(6) 0.141(4) Uani 1 1 d . . . . .
C636 C 0.5533(3) 0.0671(3) -0.4723(4) 0.123(5) Uani 1 1 d . . . . .
C635 C 0.5461(3) 0.0456(4) -0.4327(3) 0.136(4) Uani 1 1 d G . . . .
H635 H 0.537575 0.064124 -0.409004 0.163 Uiso 1 1 calc R . . . .
C634 C 0.5516(3) -0.0035(4) -0.4286(3) 0.122(4) Uani 1 1 d G . . . .
H634 H 0.546774 -0.017810 -0.402191 0.146 Uiso 1 1 calc R . . . .
C633 C 0.5643(3) -0.0311(3) -0.4641(4) 0.154(6) Uani 1 1 d G . . . .
H633 H 0.567993 -0.063957 -0.461367 0.185 Uiso 1 1 calc R . . . .
C632 C 0.5715(3) -0.0097(4) -0.5036(3) 0.112(3) Uani 1 1 d G . . . .
N637 N 0.5660(3) 0.0394(4) -0.5077(3) 0.120(3) Uani 1 1 d G . . . .
N530 N 0.4006(4) 0.1406(4) -0.3587(4) 0.129(3) Uani 1 1 d . . . . .
H530 H 0.396968 0.141124 -0.386454 0.155 Uiso 1 1 calc R . . . .
N410 N 0.1898(3) 0.1591(4) -0.5748(4) 0.132(4) Uani 1 1 d . . . . .
C409 C 0.1813(3) 0.1124(5) -0.5616(3) 0.182(8) Uani 1 1 d G . . . .
C408 C 0.1719(4) 0.0760(3) -0.5923(4) 0.164(5) Uani 1 1 d G . . . .
H408 H 0.166204 0.044710 -0.583483 0.197 Uiso 1 1 calc R . . . .
C407 C 0.1709(4) 0.0863(4) -0.6361(3) 0.164(5) Uani 1 1 d G . . . .
H407 H 0.164537 0.061944 -0.656585 0.197 Uiso 1 1 calc R . . . .
C406 C 0.1793(4) 0.1331(4) -0.6492(3) 0.184(8) Uani 1 1 d G . . . .
H406 H 0.178644 0.139964 -0.678534 0.221 Uiso 1 1 calc R . . . .
C405 C 0.1888(3) 0.1695(3) -0.6186(5) 0.133(5) Uani 1 1 d G . . . .
O71 O 0.0301(4) 0.5029(3) 0.2850(4) 0.183(5) Uani 1 1 d . . . . .
H71 H 0.032956 0.474595 0.291199 0.275 Uiso 1 1 calc R . . . .
O339 O 0.5767(3) 0.6663(4) -0.0782(4) 0.131(3) Uani 1 1 d D . . . .
O229 O 0.4411(3) 0.7027(3) -0.2282(4) 0.128(3) Uani 1 1 d . . . . .
C638 C 0.5530(4) 0.1216(5) -0.4803(8) 0.128(5) Uani 1 1 d . . . . .
N340 N 0.5940(4) 0.6958(4) -0.0110(5) 0.138(4) Uani 1 1 d . . . . .
H340 H 0.600263 0.722765 0.002271 0.166 Uiso 1 1 calc R . . . .
N585 N 0.6335(5) 0.0364(4) -0.2431(3) 0.132(3) Uani 1 1 d . . . . .
H585 H 0.603596 0.025574 -0.238315 0.158 Uiso 1 1 calc R . . . .
O527 O 0.4907(6) -0.0919(3) -0.3720(3) 0.190(5) Uani 1 1 d . . . . .
N719 N 0.9261(4) 0.2141(4) -0.6331(5) 0.111(3) Uani 1 1 d . . . . .
O629 O 0.6090(3) -0.0537(4) -0.6299(4) 0.149(3) Uani 1 1 d . . . . .
C208 C 0.4659(4) 0.6056(6) 0.0356(5) 0.110(3) Uani 1 1 d . . . . .
H20A H 0.463749 0.620263 0.062590 0.131 Uiso 1 1 calc R . . . .
O570 O 0.5339(5) -0.0326(4) -0.2326(3) 0.176(4) Uani 1 1 d . . . . .
H570 H 0.530326 -0.059086 -0.222006 0.265 Uiso 1 1 calc R . . . .
C400 C 0.3005(5) 0.3024(5) -0.5752(5) 0.145(5) Uani 1 1 d . . . . .
H40A H 0.323162 0.323151 -0.590609 0.174 Uiso 1 1 calc R . . . .
H40B H 0.319975 0.276499 -0.563014 0.174 Uiso 1 1 calc R . . . .
O572 O 0.5282(4) 0.0801(3) -0.2161(3) 0.144(3) Uani 1 1 d . . . . .
N68 N -0.1028(7) 0.5353(4) 0.2482(4) 0.152(5) Uani 1 1 d . . . . .
H68 H -0.095832 0.548605 0.224240 0.183 Uiso 1 1 calc R . . . .
O312 O 0.7265(3) 0.6095(4) 0.0393(3) 0.142(3) Uani 1 1 d . . . . .
O094 O 0.9993(4) 0.1937(4) -0.8401(3) 0.151(3) Uani 1 1 d . . . . .
N537 N 0.3417(3) 0.1947(2) -0.4042(3) 0.126(3) Uani 1 1 d . . . . .
C536 C 0.3147(3) 0.2226(3) -0.4335(3) 0.132(5) Uani 1 1 d DG . . . .
C535 C 0.3019(3) 0.2689(3) -0.4218(3) 0.126(4) Uani 1 1 d G . . . .
H535 H 0.283872 0.287534 -0.441438 0.151 Uiso 1 1 calc R . . . .
C534 C 0.3160(4) 0.2872(2) -0.3809(4) 0.163(6) Uani 1 1 d G . . . .
H534 H 0.307423 0.318125 -0.373158 0.195 Uiso 1 1 calc R . . . .
C533 C 0.3430(4) 0.2593(4) -0.3517(3) 0.111(3) Uani 1 1 d G . . . .
H533 H 0.352407 0.271517 -0.324284 0.133 Uiso 1 1 calc R . . . .
C532 C 0.3558(3) 0.2130(3) -0.3633(3) 0.124(4) Uani 1 1 d G . . . .
O098 O 0.5307(4) 0.7119(4) -0.3182(3) 0.147(3) Uani 1 1 d . . . . .
C641 C 0.5588(3) 0.1793(3) -0.5364(2) 0.119(4) Uani 1 1 d . . . . .
C642 C 0.5667(3) 0.2210(4) -0.5116(2) 0.129(4) Uani 1 1 d G . . . .
H642 H 0.569236 0.219334 -0.481554 0.155 Uiso 1 1 calc R . . . .
C643 C 0.5708(3) 0.2650(3) -0.5315(3) 0.126(4) Uani 1 1 d G . . . .
H643 H 0.576091 0.292838 -0.514890 0.152 Uiso 1 1 calc R . . . .
C644 C 0.5670(3) 0.2674(2) -0.5764(3) 0.137(4) Uani 1 1 d G . . . .
H644 H 0.569747 0.296879 -0.589728 0.165 Uiso 1 1 calc R . . . .
C645 C 0.5591(2) 0.2258(2) -0.6012(3) 0.130(4) Uani 1 1 d G . . . .
C646 C 0.55498(18) 0.1818(2) -0.5813(2) 0.130(4) Uani 1 1 d G . . . .
N647 N 0.5471(3) 0.1401(2) -0.6061(3) 0.123(3) Uani 1 1 d G . . . .
C648 C 0.5433(3) 0.1426(3) -0.6510(3) 0.127(4) Uani 1 1 d G . . . .
C649 C 0.5474(3) 0.1866(4) -0.6709(2) 0.135(5) Uani 1 1 d G . . . .
H649 H 0.544836 0.188214 -0.700934 0.162 Uiso 1 1 calc R . . . .
C650 C 0.5553(3) 0.2282(3) -0.6461(3) 0.127(4) Uani 1 1 d G . . . .
C721 C 0.9346(5) 0.2751(6) -0.6884(6) 0.138(5) Uani 1 1 d . . . . .
H721 H 0.931305 0.282923 -0.717496 0.165 Uiso 1 1 calc R . . . .
C504 C 0.4514(5) 0.2569(4) -0.4353(4) 0.108(3) Uani 1 1 d . . . . .
H50A H 0.461133 0.290573 -0.434331 0.130 Uiso 1 1 calc R . . . .
H50B H 0.421256 0.252365 -0.418960 0.130 Uiso 1 1 calc R . . . .
O61 O -0.1888(3) 0.5858(5) 0.1415(4) 0.155(3) Uani 1 1 d . . . . .
N703 N 0.9703(4) 0.0486(4) -0.6420(5) 0.129(3) Uani 1 1 d . U . . .
H703 H 0.980107 0.075305 -0.629637 0.154 Uiso 1 1 calc R . . . .
C201 C 0.5406(5) 0.5663(5) -0.1468(6) 0.116(4) Uani 1 1 d . U . . .
O225 O 0.4282(5) 0.9164(3) -0.1412(4) 0.158(3) Uani 1 1 d . . . . .
N730 N 0.8890(4) 0.1479(5) -0.6946(3) 0.124(3) Uani 1 1 d . . . . .
H730 H 0.889261 0.145294 -0.666983 0.149 Uiso 1 1 calc R . . . .
C223 C 0.4550(3) 0.8264(2) -0.1423(2) 0.126(4) Uani 1 1 d . . . . .
C222 C 0.4480(3) 0.7891(3) -0.17236(19) 0.138(3) Uani 1 1 d G . . . .
H222 H 0.444356 0.795627 -0.201681 0.166 Uiso 1 1 calc R . . . .
C221 C 0.4464(2) 0.7420(2) -0.1586(2) 0.138(3) Uani 1 1 d G . . . .
N220 N 0.4518(2) 0.73225(18) -0.1148(2) 0.107(3) Uani 1 1 d G . . . .
C219 C 0.45884(16) 0.76959(19) -0.0847(2) 0.105(3) Uani 1 1 d G . . . .
C218 C 0.4605(2) 0.81669(18) -0.0985(2) 0.115(4) Uani 1 1 d G . . . .
C217 C 0.4675(3) 0.8540(2) -0.0684(3) 0.134(4) Uani 1 1 d G . . . .
H217 H 0.468621 0.885552 -0.077621 0.161 Uiso 1 1 calc R . . . .
C216 C 0.4730(3) 0.8443(3) -0.0246(2) 0.128(4) Uani 1 1 d G . . . .
H216 H 0.477679 0.869273 -0.004471 0.153 Uiso 1 1 calc R . . . .
C215 C 0.4713(3) 0.7972(3) -0.0108(2) 0.131(4) Uani 1 1 d G . . . .
H215 H 0.474957 0.790662 0.018506 0.157 Uiso 1 1 calc R . . . .
C214 C 0.4643(3) 0.7598(3) -0.0409(2) 0.108(4) Uani 1 1 d G . . . .
O762 O 0.7994(4) 0.2150(4) -0.7274(4) 0.149(4) Uani 1 1 d . . . . .
N361 N 0.5460(5) 0.9217(5) 0.1048(5) 0.163(4) Uani 1 1 d . U . . .
H361 H 0.546134 0.925044 0.132509 0.196 Uiso 1 1 calc R . . . .
N630 N 0.6093(5) -0.0045(4) -0.5714(5) 0.139(4) Uani 1 1 d . . . . .
H630 H 0.619419 0.023222 -0.561391 0.167 Uiso 1 1 calc R . . . .
C206 C 0.4729(4) 0.5387(4) -0.0089(7) 0.120(4) Uani 1 1 d . . . . .
H206 H 0.473350 0.505646 -0.013101 0.144 Uiso 1 1 calc R . . . .
N261 N 0.3374(6) 0.7657(6) -0.2561(7) 0.181(5) Uani 1 1 d . . . . .
H261 H 0.347161 0.795228 -0.257663 0.218 Uiso 1 1 calc R . . . .
O666 O 0.4804(4) -0.1367(3) -0.5723(4) 0.154(3) Uani 1 1 d . U . . .
N4 N 0.0110(5) 0.7429(5) 0.0973(5) 0.148(4) Uani 1 1 d . . . . .
H4 H 0.016143 0.715137 0.086132 0.178 Uiso 1 1 calc R . . . .
O402 O 0.2509(5) 0.3036(4) -0.6406(4) 0.188(5) Uani 1 1 d . . . . .
C615 C 0.6891(6) 0.1883(8) -0.6316(5) 0.150(6) Uani 1 1 d . . . . .
H615 H 0.695097 0.216065 -0.614899 0.180 Uiso 1 1 calc R . . . .
C207 C 0.4676(4) 0.5587(7) 0.0335(5) 0.118(4) Uani 1 1 d . . . . .
H207 H 0.465640 0.539845 0.057899 0.142 Uiso 1 1 calc R . . . .
N540 N 0.3128(4) 0.1526(4) -0.4795(4) 0.130(3) Uani 1 1 d . . . . .
H540 H 0.322478 0.138519 -0.456203 0.157 Uiso 1 1 calc R . . . .
N747 N 0.8089(2) 0.2185(3) -0.57401(19) 0.126(3) Uani 1 1 d . U . . .
C755 C 0.8126(3) 0.2682(3) -0.5732(3) 0.170(4) Uani 1 1 d DG U . . .
C756 C 0.8168(3) 0.2931(2) -0.5339(3) 0.170(4) Uani 1 1 d G U . . .
H756 H 0.819256 0.326341 -0.533364 0.204 Uiso 1 1 calc R . . . .
C750 C 0.8173(3) 0.2682(3) -0.4954(3) 0.140(4) Uani 1 1 d G U . . .
C745 C 0.81356(18) 0.2185(3) -0.49615(19) 0.148(4) Uani 1 1 d G U . . .
C746 C 0.80938(15) 0.1936(2) -0.53547(19) 0.121(3) Uani 1 1 d G U . . .
C741 C 0.8057(2) 0.1439(2) -0.5363(3) 0.130(4) Uani 1 1 d G U . . .
C742 C 0.8062(3) 0.1190(3) -0.4977(3) 0.138(4) Uani 1 1 d G U . . .
H742 H 0.803687 0.085736 -0.498265 0.166 Uiso 1 1 calc R . . . .
C743 C 0.8103(3) 0.1439(4) -0.4584(3) 0.158(5) Uani 1 1 d G U . . .
H743 H 0.810664 0.127213 -0.432635 0.190 Uiso 1 1 calc R . . . .
C744 C 0.8140(3) 0.1936(4) -0.45762(19) 0.167(5) Uani 1 1 d G U . . .
H744 H 0.816839 0.210212 -0.431313 0.200 Uiso 1 1 calc R . . . .
O525 O 0.3939(6) -0.1126(4) -0.3936(4) 0.189(5) Uani 1 1 d . . . . .
O787 O 1.1377(4) 0.1038(5) -0.7631(4) 0.168(4) Uani 1 1 d . . . . .
N567 N 0.4235(6) 0.0436(5) -0.2261(4) 0.146(4) Uani 1 1 d . . . . .
H567 H 0.426246 0.060894 -0.248703 0.175 Uiso 1 1 calc R . . . .
O739 O 0.7635(3) 0.0531(4) -0.5638(3) 0.135(3) Uani 1 1 d . . . . .
N759 N 0.8061(4) 0.2660(5) -0.6523(6) 0.140(4) Uani 1 1 d . . . . .
H759 H 0.804050 0.235198 -0.651696 0.168 Uiso 1 1 calc R . . . .
C605 C 0.6837(5) 0.0878(6) -0.4498(6) 0.135(5) Uani 1 1 d . . . . .
C511 C 0.4294(4) 0.1195(5) -0.5296(6) 0.102(3) Uani 1 1 d . . . . .
C611 C 0.6861(4) 0.1778(7) -0.5358(5) 0.105(3) Uani 1 1 d . . . . .
C569 C 0.4829(6) -0.0131(6) -0.2445(4) 0.153(6) Uani 1 1 d . . . . .
H56A H 0.458049 -0.039045 -0.249002 0.183 Uiso 1 1 calc R . . . .
H56B H 0.484266 0.004963 -0.270954 0.183 Uiso 1 1 calc R . . . .
O702 O 0.9776(6) 0.0006(4) -0.6986(4) 0.201(5) Uani 1 1 d . U . . .
C228 C 0.4359(6) 0.6971(6) -0.1868(7) 0.133(4) Uani 1 1 d . . . A 1
O502 O 0.5009(4) 0.2741(4) -0.3571(4) 0.181(4) Uani 1 1 d . . . . .
C404 C 0.1989(5) 0.2161(6) -0.6263(4) 0.135(5) Uani 1 1 d . . . . .
H40C H 0.167587 0.233306 -0.624613 0.162 Uiso 1 1 calc R . . . .
H40D H 0.209664 0.218584 -0.655722 0.162 Uiso 1 1 calc R . . . .
O227 O 0.5026(7) 0.8970(4) -0.1640(4) 0.184(5) Uani 1 1 d . . . . .
N403 N 0.2378(4) 0.2410(5) -0.5971(4) 0.124(3) Uani 1 1 d . . . . .
H403 H 0.247245 0.227927 -0.573255 0.149 Uiso 1 1 calc R . . . .
O471 O 0.2589(5) 0.4710(5) -0.4748(5) 0.171(4) Uani 1 1 d . . . . .
C714 C 0.9399(3) 0.2279(3) -0.5620(4) 0.121(4) Uani 1 1 d . . . . .
C727 C 0.9361(3) 0.2438(4) -0.6043(4) 0.105(3) Uani 1 1 d G . . . .
C718 C 0.9410(4) 0.2923(4) -0.6127(4) 0.154(5) Uani 1 1 d G . . . .
C717 C 0.9498(4) 0.3251(3) -0.5787(5) 0.168(7) Uani 1 1 d G . . . .
H717 H 0.953077 0.357600 -0.584300 0.201 Uiso 1 1 calc R . . . .
C716 C 0.9536(4) 0.3093(5) -0.5364(5) 0.197(8) Uani 1 1 d G . . . .
H716 H 0.959482 0.331165 -0.513656 0.237 Uiso 1 1 calc R . . . .
C715 C 0.9487(4) 0.2607(5) -0.5280(3) 0.141(5) Uani 1 1 d G . . . .
H715 H 0.951242 0.250074 -0.499700 0.169 Uiso 1 1 calc R . . . .
N657 N 0.5182(4) 0.0603(5) -0.6530(3) 0.119(3) Uani 1 1 d . . . . .
H657 H 0.517871 0.062225 -0.625249 0.142 Uiso 1 1 calc R . . . .
C531 C 0.3894(5) 0.1834(5) -0.3347(4) 0.117(4) Uani 1 1 d . . . . .
H53A H 0.420389 0.201179 -0.326557 0.141 Uiso 1 1 calc R . . . .
H53B H 0.372392 0.175162 -0.308630 0.141 Uiso 1 1 calc R . . . .
O329 O 0.6919(4) 0.9029(4) 0.0553(4) 0.163(4) Uani 1 1 d . . . . .
C586 C 0.6415(5) 0.0593(6) -0.2869(5) 0.135(5) Uani 1 1 d . . . . .
H586 H 0.674008 0.051006 -0.298727 0.162 Uiso 1 1 calc R . . . .
O187 O 0.4391(5) 0.4130(5) 0.0149(6) 0.192(4) Uani 1 1 d . . . . .
O526 O 0.4218(6) -0.0792(3) -0.3227(4) 0.211(6) Uani 1 1 d . . . . .
C204 C 0.4856(4) 0.5494(4) -0.0862(5) 0.111(4) Uani 1 1 d . U . . .
H20B H 0.499847 0.517868 -0.084030 0.133 Uiso 1 1 calc R . . . .
H20C H 0.453482 0.546290 -0.102580 0.133 Uiso 1 1 calc R . . . .
O202 O 0.5229(5) 0.5339(4) -0.1678(3) 0.159(4) Uani 1 1 d . . . . .
N590 N 0.6048(5) 0.1328(5) -0.2552(4) 0.144(5) Uani 1 1 d . . . . .
H590 H 0.593729 0.116743 -0.233929 0.172 Uiso 1 1 calc R . . . .
C336 C 0.5916(5) 0.7502(6) -0.0654(6) 0.144(5) Uani 1 1 d D . . . .
N774 N 0.9811(5) 0.2279(6) -0.9046(6) 0.152(4) Uani 1 1 d . . . . .
H774 H 0.972926 0.252652 -0.919269 0.182 Uiso 1 1 calc R . . . .
N763 N 0.8226(5) 0.2801(4) -0.7642(6) 0.131(3) Uani 1 1 d . . . . .
H763 H 0.833901 0.309195 -0.762348 0.157 Uiso 1 1 calc R . . . .
O30 O -0.0732(3) 0.5984(4) 0.1827(5) 0.153(3) Uani 1 1 d . . . . .
C583 C 0.6707(7) 0.0318(8) -0.2102(7) 0.150(7) Uani 1 1 d . . . . .
C659 C 0.4896(6) -0.0220(7) -0.6441(6) 0.138(5) Uani 1 1 d . . . . .
N769 N 0.9136(5) 0.2584(4) -0.8165(3) 0.117(3) Uani 1 1 d . . . . .
H769 H 0.914971 0.241640 -0.793419 0.140 Uiso 1 1 calc R . . . .
C728 C 0.9102(5) 0.1898(5) -0.7113(8) 0.132(5) Uani 1 1 d . . . . .
N31 N -0.0931(4) 0.6477(5) 0.1291(4) 0.136(4) Uani 1 1 d D . . . .
H31 H -0.090596 0.652397 0.101863 0.163 Uiso 1 1 calc R . . . .
O726 O 1.0032(5) 0.3815(3) -0.6539(5) 0.199(5) Uani 1 1 d . . . . .
C628 C 0.6174(6) -0.0143(6) -0.6122(9) 0.153(6) Uani 1 1 d . . . . .
O366 O 0.5486(5) 1.0182(5) 0.0266(5) 0.193(4) Uani 1 1 d . . . . .
N467 N 0.1676(8) 0.4375(6) -0.4305(5) 0.185(5) Uani 1 1 d D . . . .
H467 H 0.171646 0.413602 -0.447726 0.222 Uiso 1 1 calc R . . . .
O589 O 0.6635(4) 0.1366(4) -0.3074(4) 0.162(3) Uani 1 1 d . . . . .
O208 O 0.2944(5) 0.4466(4) -0.3816(4) 0.176(4) Uani 1 1 d . . . . .
H208 H 0.317191 0.433293 -0.393919 0.264 Uiso 1 1 calc R . . . .
C614 C 0.6786(5) 0.1474(7) -0.6123(4) 0.125(5) Uani 1 1 d . . . . .
C588 C 0.6365(7) 0.1151(5) -0.2799(5) 0.132(5) Uani 1 1 d . . . . .
N783 N 1.1253(5) 0.2071(5) -0.8256(8) 0.176(6) Uani 1 1 d . . . . .
H783 H 1.100698 0.226646 -0.826875 0.211 Uiso 1 1 calc R . . . .
N413 N 0.1857(4) 0.1414(5) -0.4898(6) 0.141(4) Uani 1 1 d . . . . .
H413 H 0.185314 0.167898 -0.503569 0.169 Uiso 1 1 calc R . . . .
O439 O 0.0330(3) 0.1335(5) -0.6159(4) 0.160(4) Uani 1 1 d . . . . .
O370 O 0.7112(5) 1.0165(5) 0.1089(3) 0.196(5) Uani 1 1 d . . . . .
H370 H 0.705033 0.998634 0.128923 0.294 Uiso 1 1 calc R . . . .
O96 O -0.0151(5) 0.6006(4) 0.2951(4) 0.157(3) Uani 1 1 d . . . . .
C576 C 0.6096(7) 0.0709(6) -0.1451(4) 0.117(4) Uani 1 1 d . . . . .
C69 C -0.0570(5) 0.5216(6) 0.2795(5) 0.142(5) Uani 1 1 d . . . . .
H69 H -0.067364 0.494253 0.296771 0.171 Uiso 1 1 calc R . . . .
N14 N -0.0340(5) 0.6186(6) -0.0030(5) 0.156(4) Uani 1 1 d . . . . .
H14 H -0.034987 0.633726 0.021314 0.188 Uiso 1 1 calc R . . . .
O92 O 0.0190(6) 0.7185(6) 0.3295(6) 0.226(5) Uiso 1 1 d . . . . .
C623 C 0.6585(3) 0.0634(5) -0.7037(2) 0.141(5) Uani 1 1 d . . . . .
C618 C 0.6706(3) 0.1057(4) -0.6807(4) 0.125(4) Uani 1 1 d G . . . .
C619 C 0.6670(3) 0.1073(4) -0.6361(4) 0.123(4) Uani 1 1 d G . . . .
N620 N 0.6514(3) 0.0667(5) -0.6144(2) 0.117(3) Uani 1 1 d G . . . .
C621 C 0.6393(3) 0.0245(4) -0.6374(4) 0.144(5) Uani 1 1 d G . . . .
C622 C 0.6429(3) 0.0229(4) -0.6821(4) 0.136(5) Uani 1 1 d G . . . .
H622 H 0.634813 -0.005361 -0.697448 0.163 Uiso 1 1 calc R . . . .
O327 O 0.7862(5) 0.8228(5) 0.2233(5) 0.217(6) Uani 1 1 d . . . . .
O412 O 0.1802(3) 0.0623(5) -0.4994(4) 0.151(3) Uani 1 1 d . . . . .
N661 N 0.4689(7) -0.0631(5) -0.6614(5) 0.172(5) Uani 1 1 d . U . . .
H661 H 0.469173 -0.067842 -0.688941 0.206 Uiso 1 1 calc R . . . .
O552 O 0.2511(4) -0.0359(5) -0.6155(4) 0.196(5) Uani 1 1 d . . . . .
N378 N 0.7818(5) 1.0301(4) 0.0314(5) 0.139(4) Uani 1 1 d . . . . .
H378 H 0.764972 1.023342 0.053681 0.166 Uiso 1 1 calc R . . . .
N578 N 0.6178(5) 0.0273(6) -0.1555(3) 0.139(4) Uani 1 1 d . . . . .
H578 H 0.593355 0.006947 -0.152236 0.166 Uiso 1 1 calc R . . . .
O625 O 0.7175(6) 0.0651(5) -0.7698(4) 0.202(3) Uani 1 1 d . . . . .
C720 C 0.9277(5) 0.2240(5) -0.6747(8) 0.135(5) Uani 1 1 d . . . . .
C574 C 0.5622(9) 0.0849(6) -0.1316(5) 0.153(5) Uani 1 1 d D . . . .
H574 H 0.557158 0.118068 -0.140335 0.183 Uiso 1 1 calc R . . . .
O656 O 0.5328(3) 0.1015(3) -0.7142(3) 0.135(3) Uani 1 1 d . . . . .
N485 N 0.3806(5) 0.4608(5) -0.4457(4) 0.150(4) Uani 1 1 d . . . . .
H485 H 0.354039 0.462461 -0.430757 0.180 Uiso 1 1 calc R . . . .
C528 C 0.4165(5) 0.0996(5) -0.3404(6) 0.118(4) Uani 1 1 d . . . . .
O88 O 0.1437(6) 0.6766(6) 0.2478(5) 0.199(5) Uani 1 1 d . . . . .
C211 C 0.4677(4) 0.6877(5) 0.0074(6) 0.111(4) Uani 1 1 d . . . . .
C500 C 0.5562(6) 0.2076(5) -0.3629(5) 0.150(5) Uani 1 1 d . . . . .
H50C H 0.578426 0.226068 -0.342850 0.180 Uiso 1 1 calc R . . . .
H50D H 0.576379 0.196601 -0.386345 0.180 Uiso 1 1 calc R . . . .
N103 N 0.2729(4) 0.5551(4) 0.0661(4) 0.144(3) Uani 1 1 d . U . . .
H103 H 0.277215 0.568348 0.041564 0.173 Uiso 1 1 calc R . . . .
O372 O 0.6733(4) 1.0796(5) 0.0125(4) 0.192(5) Uani 1 1 d . . . . .
C571 C 0.5116(5) 0.0568(5) -0.1909(6) 0.111(4) Uani 1 1 d . . . . .
C790 C 0.9955(5) 0.0927(6) -0.7736(6) 0.161(6) Uani 1 1 d . . . . .
H79A H 0.976306 0.063203 -0.769788 0.193 Uiso 1 1 calc R . . . .
H79B H 0.973414 0.114612 -0.788924 0.193 Uiso 1 1 calc R . . . .
C319 C 0.7177(3) 0.7448(3) 0.1033(5) 0.122(4) Uani 1 1 d . . . . .
N320 N 0.7098(3) 0.7784(6) 0.0712(3) 0.159(5) Uani 1 1 d G . . . .
C321 C 0.7069(3) 0.8267(5) 0.0823(4) 0.149(5) Uani 1 1 d DG . . . .
C322 C 0.7119(4) 0.8413(3) 0.1254(4) 0.154(5) Uani 1 1 d G . . B -1
H322 H 0.709966 0.873618 0.132809 0.185 Uiso 1 1 calc R . . B -1
C323 C 0.7199(3) 0.8078(5) 0.1575(3) 0.119(4) Uani 1 1 d G . . . .
C318 C 0.7228(4) 0.7595(4) 0.1464(5) 0.145(5) Uani 1 1 d G . . . .
N203 N 0.5190(5) 0.5802(4) -0.1083(5) 0.148(4) Uani 1 1 d . U . . .
H203 H 0.526239 0.608227 -0.097635 0.178 Uiso 1 1 calc R . . . .
O577 O 0.6461(4) 0.1044(4) -0.1543(3) 0.150(3) Uani 1 1 d . . . . .
O226 O 0.4269(6) 0.8778(3) -0.2121(4) 0.213(6) Uani 1 1 d . . . . .
C231 C 0.4062(5) 0.6201(7) -0.1889(5) 0.149(6) Uani 1 1 d . . . . .
H23A H 0.434317 0.604773 -0.202111 0.179 Uiso 1 1 calc R . . A .
H23B H 0.382960 0.629724 -0.212055 0.179 Uiso 1 1 calc R . . A .
C662 C 0.4467(6) -0.0988(5) -0.6353(4) 0.133(4) Uani 1 1 d . U . . .
H662 H 0.425674 -0.082340 -0.614763 0.160 Uiso 1 1 calc R . . . .
C136 C 0.0941(4) 0.5766(3) 0.0651(5) 0.178(10) Uani 1 1 d . . . . .
C135 C 0.0773(4) 0.5624(5) 0.1050(5) 0.195(11) Uani 1 1 d G . . . .
H135 H 0.059280 0.583439 0.121705 0.234 Uiso 1 1 calc R . . . .
C134 C 0.0874(4) 0.5168(6) 0.1199(4) 0.163(6) Uani 1 1 d G . . . .
H134 H 0.076225 0.507347 0.146554 0.196 Uiso 1 1 calc R . . . .
C133 C 0.1144(5) 0.4854(4) 0.0949(5) 0.144(5) Uani 1 1 d G . . . .
H133 H 0.121156 0.454933 0.104878 0.172 Uiso 1 1 calc R . . . .
C132 C 0.1311(4) 0.4996(5) 0.0551(5) 0.166(7) Uani 1 1 d G . . . .
N137 N 0.1210(4) 0.5452(6) 0.0402(3) 0.171(6) Uani 1 1 d G . . . .
C606 C 0.6829(5) 0.1171(8) -0.4132(6) 0.141(4) Uani 1 1 d . . . . .
H606 H 0.683194 0.102678 -0.386307 0.169 Uiso 1 1 calc R . . . .
N385 N 0.8737(5) 0.9876(6) 0.0376(4) 0.149(4) Uani 1 1 d . . . . .
H385 H 0.848561 0.972777 0.048553 0.179 Uiso 1 1 calc R . . . .
O270 O 0.5538(8) 0.8195(4) -0.2981(4) 0.204(6) Uani 1 1 d . . . . .
H270 H 0.567529 0.795313 -0.306546 0.305 Uiso 1 1 calc R . . . .
N788 N 1.0710(5) 0.1264(4) -0.8092(4) 0.147(4) Uani 1 1 d . . . . .
H788 H 1.060915 0.146292 -0.828453 0.177 Uiso 1 1 calc R . . . .
C655 C 0.5303(6) 0.0992(7) -0.6736(7) 0.143(5) Uani 1 1 d . . . . .
N58 N -0.1749(4) 0.5395(5) 0.0616(6) 0.157(4) Uani 1 1 d . . . . .
H58 H -0.178313 0.570048 0.063230 0.189 Uiso 1 1 calc R . . . .
C775 C 0.9946(9) 0.1860(8) -0.9253(6) 0.180(8) Uani 1 1 d . . . . .
H775 H 0.980055 0.157614 -0.911836 0.216 Uiso 1 1 calc R . . . .
N140 N 0.0964(5) 0.6285(8) 0.0087(6) 0.182(7) Uani 1 1 d . . . . .
H140 H 0.107133 0.603839 -0.004783 0.218 Uiso 1 1 calc R . . C .
O725 O 0.9556(5) 0.3685(4) -0.7207(4) 0.183(4) Uani 1 1 d . . . . .
N477 N 0.3339(7) 0.5522(5) -0.4282(6) 0.153(4) Uani 1 1 d D . . . .
H477 H 0.317087 0.550347 -0.405055 0.183 Uiso 1 1 calc R . . . .
O13 O -0.0298(4) 0.6380(5) -0.0733(6) 0.170(4) Uani 1 1 d . . . . .
N440 N 0.0585(4) 0.1575(4) -0.5495(5) 0.133(3) Uani 1 1 d . . . . .
H440 H 0.066627 0.182811 -0.534249 0.160 Uiso 1 1 calc R . . . .
O102 O 0.2871(5) 0.4923(4) 0.1118(4) 0.192(5) Uani 1 1 d . U . . .
C486 C 0.3889(7) 0.4191(7) -0.4620(6) 0.156(5) Uani 1 1 d . . . . .
H486 H 0.425855 0.417405 -0.459869 0.187 Uiso 1 1 calc R . . . .
N267 N 0.4300(10) 0.7561(4) -0.3014(4) 0.168(6) Uani 1 1 d . . . . .
H267 H 0.434084 0.739670 -0.278354 0.201 Uiso 1 1 calc R . . . .
O139 O 0.0652(4) 0.6528(5) 0.0732(4) 0.174(4) Uani 1 1 d . . . . .
N367 N 0.6039(6) 1.0005(4) 0.0835(4) 0.149(4) Uani 1 1 d D . . . .
H367 H 0.615078 0.981932 0.103425 0.179 Uiso 1 1 calc R . . . .
O160 O 0.0817(5) 0.4590(5) -0.0601(5) 0.183(4) Uani 1 1 d . U . . .
C568 C 0.4683(6) 0.0200(5) -0.2063(5) 0.148(6) Uani 1 1 d . . . . .
H568 H 0.458198 0.000552 -0.181919 0.177 Uiso 1 1 calc R . . . .
C608 C 0.6797(5) 0.1900(6) -0.4538(7) 0.146(5) Uani 1 1 d . . . . .
H608 H 0.677258 0.223069 -0.455081 0.176 Uiso 1 1 calc R . . . .
N490 N 0.3329(6) 0.4352(4) -0.5237(4) 0.144(4) Uani 1 1 d . . . . .
H490 H 0.320579 0.457541 -0.508177 0.173 Uiso 1 1 calc R . . . .
N110 N 0.2288(4) 0.6358(3) 0.0399(3) 0.141(3) Uani 1 1 d . U . . .
C109 C 0.2196(4) 0.6815(4) 0.0248(3) 0.144(5) Uani 1 1 d G U . . .
C108 C 0.2129(5) 0.7189(3) 0.0539(4) 0.193(7) Uani 1 1 d G U . . .
H108 H 0.206764 0.749517 0.043812 0.231 Uiso 1 1 calc R . . . .
C107 C 0.2153(5) 0.7107(4) 0.0981(4) 0.165(5) Uani 1 1 d G U . . .
H107 H 0.210812 0.735751 0.117577 0.198 Uiso 1 1 calc R . . . .
C106 C 0.2245(5) 0.6650(5) 0.1132(3) 0.179(6) Uani 1 1 d G U . . .
H106 H 0.226099 0.659461 0.142738 0.214 Uiso 1 1 calc R . . . .
C105 C 0.2312(4) 0.6275(3) 0.0840(4) 0.150(5) Uani 1 1 d G U . . .
O556 O 0.2929(5) -0.0524(5) -0.4172(4) 0.180(4) Uani 1 1 d . . . . .
N373 N 0.6761(6) 1.0001(7) 0.0203(4) 0.157(5) Uani 1 1 d . . . . .
H373 H 0.662336 0.976080 0.032804 0.188 Uiso 1 1 calc R . . . .
C315 C 0.7355(5) 0.6665(5) 0.1203(10) 0.175(9) Uani 1 1 d . . . . .
H315 H 0.738239 0.634382 0.112569 0.210 Uiso 1 1 calc R . . . .
C320 C 0.2483(9) 0.4229(6) -0.3923(6) 0.179(6) Uani 1 1 d . . . . .
H32A H 0.236323 0.406438 -0.367257 0.215 Uiso 1 1 calc R . . . .
H32B H 0.252846 0.399232 -0.415018 0.215 Uiso 1 1 calc R . . . .
N573 N 0.5200(5) 0.0577(4) -0.1460(5) 0.131(3) Uani 1 1 d D . . . .
H573 H 0.500654 0.042694 -0.128808 0.157 Uiso 1 1 calc R . . . .
N330 N 0.6664(4) 0.8399(5) 0.0122(4) 0.133(4) Uani 1 1 d . . . . .
H330 H 0.669555 0.809583 0.008124 0.159 Uiso 1 1 calc R . . . .
C665 C 0.4881(6) -0.1223(7) -0.6095(7) 0.165(6) Uani 1 1 d . U . . .
C42 C -0.1580(3) 0.6744(3) -0.0398(3) 0.1710(19) Uani 1 1 d . . . . .
C43 C -0.1560(4) 0.7026(3) -0.0763(4) 0.1710(19) Uani 1 1 d G . . . .
H43 H -0.154606 0.735773 -0.073365 0.205 Uiso 1 1 calc R . . . .
C44 C -0.1561(4) 0.6812(3) -0.1172(3) 0.1710(19) Uani 1 1 d G . . . .
H44 H -0.154752 0.700070 -0.141573 0.205 Uiso 1 1 calc R . . . .
C45 C -0.1582(4) 0.6316(3) -0.1216(2) 0.1710(19) Uani 1 1 d G . . . .
H45 H -0.158271 0.617259 -0.148899 0.205 Uiso 1 1 calc R . . . .
C46 C -0.1602(2) 0.6033(3) -0.0851(2) 0.1710(19) Uani 1 1 d G . . . .
C47 C -0.1601(2) 0.6247(3) -0.0442(2) 0.1710(19) Uani 1 1 d G . . . .
N48 N -0.1622(3) 0.5965(3) -0.0077(2) 0.1710(19) Uani 1 1 d G . . . .
C49 C -0.1643(4) 0.5469(3) -0.0121(3) 0.1710(19) Uani 1 1 d G . . . .
C50 C -0.1644(4) 0.5255(3) -0.0530(3) 0.1710(19) Uani 1 1 d G . . . .
H50 H -0.165772 0.492313 -0.055925 0.205 Uiso 1 1 calc R . . . .
C51 C -0.1623(4) 0.5537(3) -0.0895(3) 0.1710(19) Uani 1 1 d G . . . .
O313 O 0.6586(4) 0.5569(4) 0.1603(4) 0.171(4) Uani 1 1 d . . . . .
C184 C 0.4214(7) 0.3778(7) -0.0555(7) 0.176(6) Uani 1 1 d D . . . .
H184 H 0.458283 0.380685 -0.056727 0.212 Uiso 1 1 calc R . . . .
C374 C 0.7111(7) 0.9890(6) -0.0131(5) 0.140(5) Uani 1 1 d . . . . .
H374 H 0.718303 0.954879 -0.011228 0.168 Uiso 1 1 calc R . . . .
O772 O 1.0481(5) 0.2911(3) -0.8165(4) 0.166(4) Uani 1 1 d . . . . .
H772 H 1.059152 0.265283 -0.824108 0.249 Uiso 1 1 calc R . . . .
C587 C 0.5954(6) 0.0402(5) -0.3159(4) 0.135(4) Uani 1 1 d . . . . .
H58A H 0.599629 0.006862 -0.322568 0.203 Uiso 1 1 calc GR . . . .
H58B H 0.593408 0.057868 -0.342182 0.203 Uiso 1 1 calc GR . . . .
H58C H 0.564886 0.043965 -0.300692 0.203 Uiso 1 1 calc GR . . . .
O171 O 0.2888(5) 0.3230(4) -0.0464(4) 0.154(3) Uani 1 1 d . . . . .
C701 C 0.9956(6) 0.0356(5) -0.6771(5) 0.127(4) Uani 1 1 d . U . . .
O554 O 0.3444(5) -0.0350(5) -0.6102(4) 0.181(4) Uani 1 1 d . . . . .
C94 C 0.0074(6) 0.6951(5) 0.2215(5) 0.150(5) Uani 1 1 d . . . . .
H94A H -0.010381 0.723483 0.212522 0.179 Uiso 1 1 calc R . . . .
H94B H -0.017290 0.672782 0.232715 0.179 Uiso 1 1 calc R . . . .
C401 C 0.2575(6) 0.2816(6) -0.6071(5) 0.126(4) Uani 1 1 d . . . . .
O353 O 0.6237(6) 0.6066(6) 0.2165(6) 0.219(6) Uani 1 1 d . . . . .
C580 C 0.6563(6) -0.0489(6) -0.1836(5) 0.157(5) Uiso 1 1 d . . . . .
H58D H 0.653706 -0.066522 -0.157070 0.188 Uiso 1 1 calc R . . . .
H58E H 0.625206 -0.054488 -0.200932 0.188 Uiso 1 1 calc R . . . .
N794 N 1.0358(6) 0.0670(6) -0.8784(6) 0.188(5) Uiso 1 1 d . . . . .
H794 H 1.054582 0.092369 -0.880268 0.225 Uiso 1 1 calc R . . D .
C579 C 0.6631(7) 0.0087(6) -0.1720(5) 0.154(6) Uani 1 1 d . . . . .
H579 H 0.691895 0.014712 -0.151354 0.185 Uiso 1 1 calc R . . . .
C314 C 0.7252(4) 0.7006(6) 0.0872(6) 0.124(5) Uani 1 1 d . . . . .
C591 C 0.5869(8) 0.1822(6) -0.2637(6) 0.170(6) Uani 1 1 d . . . . .
H591 H 0.608529 0.197859 -0.284530 0.204 Uiso 1 1 calc R . . . .
N188 N 0.3714(7) 0.3648(4) 0.0041(6) 0.158(5) Uani 1 1 d . . . . .
H188 H 0.357160 0.340155 -0.008775 0.190 Uiso 1 1 calc R . . . .
C104 C 0.2394(6) 0.5778(7) 0.1014(8) 0.213(9) Uani 1 1 d . U . . .
H10A H 0.207563 0.560147 0.103392 0.256 Uiso 1 1 calc R . . . .
H10B H 0.257011 0.579064 0.129532 0.256 Uiso 1 1 calc R . . . .
C731 C 0.8663(6) 0.1079(5) -0.7211(4) 0.123(4) Uani 1 1 d . . . . .
H73A H 0.847606 0.120745 -0.745785 0.148 Uiso 1 1 calc R . . . .
H73B H 0.893101 0.088623 -0.731993 0.148 Uiso 1 1 calc R . . . .
C194 C 0.3011(7) 0.4078(6) 0.0351(6) 0.178(7) Uani 1 1 d . . . . .
H19A H 0.283581 0.414165 0.061361 0.213 Uiso 1 1 calc R . . . .
H19B H 0.279812 0.386106 0.017070 0.213 Uiso 1 1 calc R . . . .
C764 C 0.8215(5) 0.2551(7) -0.8037(6) 0.147(6) Uani 1 1 d D . . . .
H764 H 0.822917 0.220618 -0.798591 0.176 Uiso 1 1 calc R . . . .
C259 C 0.3217(8) 0.7527(10) -0.2177(9) 0.183(7) Uani 1 1 d . . . . .
C271 C 0.5080(8) 0.7414(6) -0.3417(7) 0.153(6) Uani 1 1 d . . . . .
N310 N 0.7154(4) 0.6925(4) -0.0447(6) 0.168(5) Uani 1 1 d . . . . .
C309 C 0.7125(4) 0.6482(6) -0.0250(3) 0.128(4) Uani 1 1 d G . . . .
C308 C 0.7061(4) 0.6067(4) -0.0502(6) 0.137(4) Uani 1 1 d G . . . .
H308 H 0.704204 0.577014 -0.037094 0.165 Uiso 1 1 calc R . . . .
C307 C 0.7026(4) 0.6094(5) -0.0951(6) 0.188(7) Uani 1 1 d G . . . .
H307 H 0.698266 0.581645 -0.111904 0.226 Uiso 1 1 calc R . . . .
C306 C 0.7054(5) 0.6538(8) -0.1147(3) 0.170(7) Uani 1 1 d G . . . .
H306 H 0.703043 0.655611 -0.144676 0.204 Uiso 1 1 calc R . . . .
C305 C 0.7118(5) 0.6953(5) -0.0895(6) 0.171(7) Uani 1 1 d DG . . . .
O384 O 0.9088(6) 1.0576(4) 0.0164(4) 0.182(5) Uani 1 1 d . . . . .
N62 N -0.1775(5) 0.5218(5) 0.1782(8) 0.158(4) Uani 1 1 d . . . . .
H62 H -0.167711 0.492647 0.177999 0.189 Uiso 1 1 calc R . . . .
O768 O 0.8657(5) 0.2988(7) -0.8625(6) 0.228(6) Uani 1 1 d . . . . .
N89 N 0.0695(8) 0.6637(5) 0.2744(6) 0.190(6) Uani 1 1 d D . . . .
H89 H 0.051755 0.646462 0.291124 0.228 Uiso 1 1 calc R . . . .
C32 C -0.1173(7) 0.6812(5) 0.1552(5) 0.162(5) Uani 1 1 d D . . . .
H32C H -0.094940 0.690986 0.179560 0.194 Uiso 1 1 calc R . . . .
H32D H -0.147649 0.666601 0.166291 0.194 Uiso 1 1 calc R . . . .
O724 O 0.9114(4) 0.3945(4) -0.6533(4) 0.187(4) Uani 1 1 d . . . . .
C761 C 0.8061(4) 0.2583(8) -0.7297(6) 0.124(4) Uani 1 1 d . . . . .
C789 C 1.0404(7) 0.0820(7) -0.8020(6) 0.175(7) Uani 1 1 d . . . . .
H789 H 1.062390 0.060946 -0.785075 0.210 Uiso 1 1 calc R . . . .
O429 O 0.1672(5) 0.3523(6) -0.4720(5) 0.200(5) Uani 1 1 d . . . . .
O169 O 0.3186(7) 0.3481(6) -0.1411(5) 0.234(6) Uani 1 1 d . . . . .
H169 H 0.318307 0.320768 -0.131761 0.351 Uiso 1 1 calc R . . . .
C600 C 0.7278(4) -0.0549(5) -0.5444(3) 0.117(4) Uani 1 1 d D U . . .
H60A H 0.712465 -0.086639 -0.548565 0.140 Uiso 1 1 calc R . . . .
H60B H 0.720390 -0.036806 -0.570347 0.140 Uiso 1 1 calc R . . . .
C631 C 0.5846(6) -0.0368(6) -0.5415(6) 0.146(5) Uani 1 1 d . . . . .
H63A H 0.554315 -0.051275 -0.555539 0.175 Uiso 1 1 calc R . . . .
H63B H 0.607263 -0.062154 -0.533233 0.175 Uiso 1 1 calc R . . . .
C90 C 0.0448(9) 0.7084(6) 0.2560(7) 0.193(8) Uani 1 1 d . . . . .
H90 H 0.070553 0.730467 0.245273 0.232 Uiso 1 1 calc R . . . .
N779 N 1.0810(6) 0.2276(6) -0.9121(4) 0.152(4) Uani 1 1 d . . . . .
H779 H 1.066868 0.254834 -0.909864 0.183 Uiso 1 1 calc R . . . .
N84 N 0.1046(6) 0.5796(5) 0.3057(9) 0.171(5) Uani 1 1 d D . . . .
H84 H 0.075672 0.565075 0.301885 0.205 Uiso 1 1 calc R . . . .
O40 O -0.1795(4) 0.7674(5) -0.0107(4) 0.190(5) Uani 1 1 d . . . . .
O489 O 0.4025(5) 0.3865(5) -0.5365(5) 0.181(4) Uani 1 1 d . . . . .
C200 C 0.5785(5) 0.6022(5) -0.1612(5) 0.139(5) Uani 1 1 d . . . . .
H20D H 0.602771 0.585945 -0.178430 0.167 Uiso 1 1 calc R . . . .
H20E H 0.596700 0.615996 -0.135926 0.167 Uiso 1 1 calc R . . . .
N286 N 0.6114(6) 0.6689(5) -0.2781(5) 0.168(5) Uani 1 1 d . . . . .
H286 H 0.598117 0.684465 -0.299239 0.202 Uiso 1 1 calc R . . . .
C455 C 0.0529(7) 0.2147(10) -0.3978(9) 0.160(6) Uani 1 1 d . . . . .
N603 N 0.7084(5) 0.0159(5) -0.4851(4) 0.145(4) Uani 1 1 d . U . . .
H603 H 0.726667 0.036482 -0.498232 0.173 Uiso 1 1 calc R . . . .
C338 C 0.5850(4) 0.6975(6) -0.0533(7) 0.125(5) Uani 1 1 d D . . . .
C444 C 0.0528(5) 0.0319(4) -0.4763(5) 0.221(10) Uani 1 1 d . . . . .
H444 H 0.051441 0.004176 -0.460062 0.266 Uiso 1 1 calc R . . . .
C443 C 0.0537(4) 0.0286(5) -0.5211(5) 0.195(9) Uani 1 1 d G . . . .
H443 H 0.052915 -0.001321 -0.534860 0.233 Uiso 1 1 calc R . . . .
C442 C 0.0557(4) 0.0699(6) -0.5454(4) 0.173(7) Uani 1 1 d G . . . .
H442 H 0.056324 0.067721 -0.575373 0.208 Uiso 1 1 calc R . . . .
C441 C 0.0569(4) 0.1146(5) -0.5248(4) 0.173(6) Uani 1 1 d G . . . .
C446 C 0.0560(3) 0.1179(4) -0.4800(4) 0.174(6) Uani 1 1 d G . . . .
C445 C 0.0540(3) 0.0765(4) -0.4558(4) 0.184(7) Uani 1 1 d DG . . . .
C450 C 0.0531(5) 0.0798(5) -0.4109(4) 0.222(10) Uani 1 1 d G . . . .
C449 C 0.0542(5) 0.1245(6) -0.3904(4) 0.214(9) Uani 1 1 d DG . . . .
H449 H 0.053653 0.126667 -0.360423 0.257 Uiso 1 1 calc R . . . .
C448 C 0.0563(4) 0.1658(5) -0.4147(5) 0.211(9) Uani 1 1 d G . . . .
N447 N 0.0572(4) 0.1625(4) -0.4595(5) 0.168(5) Uani 1 1 d G . . . .
O3 O 0.0195(4) 0.7878(5) 0.1555(5) 0.181(4) Uani 1 1 d . . . . .
C331 C 0.6398(6) 0.8659(5) -0.0187(7) 0.158(6) Uani 1 1 d . . . . .
H33A H 0.662414 0.888628 -0.031950 0.189 Uiso 1 1 calc R . . . .
H33B H 0.613289 0.883439 -0.005383 0.189 Uiso 1 1 calc R . . . .
C386 C 0.9224(6) 0.9630(7) 0.0277(6) 0.154(5) Uani 1 1 d D . . . .
H386 H 0.951425 0.985171 0.033001 0.184 Uiso 1 1 calc R . . . .
C770 C 0.9612(8) 0.2658(7) -0.8349(7) 0.164(6) Uani 1 1 d . . . . .
H770 H 0.956936 0.293495 -0.853623 0.197 Uiso 1 1 calc R . . . .
O285 O 0.6837(7) 0.6649(7) -0.2308(6) 0.215(6) Uani 1 1 d . . . . .
C658 C 0.5056(7) 0.0154(8) -0.6728(6) 0.174(6) Uani 1 1 d . . . . .
H65A H 0.534816 0.004443 -0.687659 0.209 Uiso 1 1 calc R . . . .
H65B H 0.478646 0.019819 -0.694562 0.209 Uiso 1 1 calc R . . . .
N430 N 0.1445(5) 0.2926(5) -0.5172(7) 0.172(5) Uani 1 1 d . . . . .
H430 H 0.143563 0.261881 -0.520161 0.207 Uiso 1 1 calc R . . . .
C786 C 1.1196(5) 0.1369(9) -0.7829(5) 0.142(5) Uani 1 1 d . . . . .
C56 C -0.1654(6) 0.5210(8) 0.0231(7) 0.155(5) Uani 1 1 d . . . . .
C616 C 0.6913(6) 0.1904(6) -0.6775(6) 0.147(5) Uani 1 1 d . . . . .
H616 H 0.698735 0.219185 -0.690880 0.177 Uiso 1 1 calc R . . . .
C376 C 0.7591(12) 1.0155(7) -0.0057(5) 0.179(9) Uani 1 1 d . . . . .
C596 C 0.5341(6) 0.1793(5) -0.2812(6) 0.163(6) Uani 1 1 d . . . . .
H59A H 0.519456 0.210798 -0.280248 0.196 Uiso 1 1 calc R . . . .
H59B H 0.514239 0.158089 -0.263712 0.196 Uiso 1 1 calc R . . . .
C607 C 0.6817(4) 0.1641(9) -0.4145(5) 0.145(6) Uani 1 1 d . . . . .
H607 H 0.682180 0.181257 -0.388487 0.174 Uiso 1 1 calc R . . . .
N41 N -0.1569(4) 0.6934(7) 0.0012(4) 0.164(5) Uani 1 1 d . . . . .
H41 H -0.151525 0.673315 0.021542 0.197 Uiso 1 1 calc R . . . .
N166 N 0.1888(8) 0.3519(5) -0.0998(5) 0.181(5) Uani 1 1 d . . . . .
H166 H 0.191926 0.374001 -0.080152 0.217 Uiso 1 1 calc R . . . .
N73 N -0.0556(6) 0.5597(5) 0.3482(7) 0.162(5) Uani 1 1 d . . . . .
H73 H -0.073630 0.535235 0.355295 0.195 Uiso 1 1 calc R . . . .
C581 C 0.7010(6) -0.0675(6) -0.2085(5) 0.156(5) Uiso 1 1 d . . . . .
C35 C -0.1579(4) 0.8041(3) 0.1198(4) 0.160(3) Uani 1 1 d . . . . .
H35 H -0.163579 0.834441 0.131203 0.192 Uiso 1 1 calc R . . . .
C34 C -0.1393(4) 0.7685(4) 0.1466(3) 0.160(3) Uani 1 1 d G . . . .
H34 H -0.132689 0.774987 0.175884 0.192 Uiso 1 1 calc R . . . .
C33 C -0.1308(4) 0.7232(4) 0.1296(4) 0.182(7) Uani 1 1 d G . . . .
N38 N -0.1407(3) 0.7136(3) 0.0858(4) 0.160(3) Uani 1 1 d G U . . .
C37 C -0.1592(4) 0.7492(4) 0.0590(3) 0.156(6) Uani 1 1 d G U . . .
C36 C -0.1678(4) 0.7945(3) 0.0760(3) 0.160(3) Uani 1 1 d G . . . .
H36 H -0.180186 0.818316 0.058114 0.192 Uiso 1 1 calc R . . . .
O626 O 0.6300(6) 0.0836(6) -0.7767(4) 0.202(3) Uani 1 1 d . . . . .
O254 O 0.3942(5) 0.8451(5) 0.0777(6) 0.234(6) Uani 1 1 d . . . . .
C704 C 0.9283(6) 0.0231(5) -0.6222(6) 0.147(5) Uani 1 1 d . . . . .
H70A H 0.896800 0.030518 -0.637545 0.176 Uiso 1 1 calc R . . . .
H70B H 0.933015 -0.011135 -0.624905 0.176 Uiso 1 1 calc R . . . .
C760 C 0.8021(5) 0.2909(6) -0.6896(6) 0.142(5) Uani 1 1 d . . . . .
H76A H 0.828757 0.315378 -0.689421 0.171 Uiso 1 1 calc R . . . .
H76B H 0.769886 0.306701 -0.691209 0.171 Uiso 1 1 calc R . . . .
C488 C 0.3764(8) 0.4142(7) -0.5113(6) 0.155(6) Uani 1 1 d . . . . .
C475 C 0.3103(9) 0.5602(6) -0.4636(9) 0.146(6) Uani 1 1 d . . . . .
O377 O 0.7882(6) 1.0193(6) -0.0327(6) 0.210(5) Uani 1 1 d . . . . .
C15 C -0.0347(3) 0.5729(4) 0.0016(3) 0.145(6) Uani 1 1 d . . . . .
C16 C -0.0266(3) 0.5410(5) -0.0322(3) 0.169(6) Uani 1 1 d G . . . .
H16 H -0.023319 0.552130 -0.060049 0.203 Uiso 1 1 calc R . . . .
C17 C -0.0235(3) 0.4923(5) -0.0242(4) 0.157(6) Uani 1 1 d G . . . .
H17 H -0.018059 0.470884 -0.046739 0.189 Uiso 1 1 calc R . . . .
C18 C -0.0284(3) 0.4756(3) 0.0175(4) 0.208(10) Uani 1 1 d G . . . .
H18 H -0.026312 0.443014 0.022848 0.250 Uiso 1 1 calc R . . . .
C19 C -0.03652(17) 0.5076(2) 0.0512(3) 0.159(5) Uani 1 1 d G . . . .
C20 C -0.03967(17) 0.5562(3) 0.0433(3) 0.160(7) Uani 1 1 d G . . . .
N21 N -0.0478(3) 0.5882(3) 0.0770(4) 0.142(4) Uani 1 1 d G . . . .
C22 C -0.0527(3) 0.5715(4) 0.1187(3) 0.161(6) Uani 1 1 d G . . . .
C23 C -0.0496(3) 0.5228(4) 0.1266(3) 0.150(5) Uani 1 1 d G . . . .
H23 H -0.052867 0.511671 0.154536 0.180 Uiso 1 1 calc R . . . .
C24 C -0.0415(3) 0.4909(3) 0.0929(4) 0.159(5) Uani 1 1 d G . . . .
C414 C 0.1867(4) 0.1478(4) -0.4430(5) 0.161(6) Uani 1 1 d . . . . .
C415 C 0.1922(4) 0.1127(4) -0.4119(6) 0.166(6) Uani 1 1 d G . . . .
H415 H 0.194713 0.080770 -0.420387 0.200 Uiso 1 1 calc R . . . .
C416 C 0.1940(5) 0.1253(5) -0.3683(6) 0.215(10) Uani 1 1 d G . . . .
H416 H 0.197717 0.101854 -0.347494 0.257 Uiso 1 1 calc R . . . .
C417 C 0.1903(5) 0.1730(6) -0.3557(4) 0.258(14) Uani 1 1 d G . . . .
H417 H 0.191508 0.181498 -0.326440 0.309 Uiso 1 1 calc R . . . .
C418 C 0.1848(3) 0.2081(5) -0.3867(3) 0.195(9) Uani 1 1 d G . . . .
C419 C 0.1830(2) 0.1955(4) -0.4304(3) 0.149(5) Uani 1 1 d G . . . .
N420 N 0.1775(4) 0.2306(5) -0.4615(3) 0.167(4) Uani 1 1 d G . . . .
C421 C 0.1737(4) 0.2783(4) -0.4488(5) 0.157(5) Uani 1 1 d G . . . .
C422 C 0.1755(4) 0.2909(4) -0.4052(6) 0.166(6) Uani 1 1 d G . . . .
H422 H 0.173057 0.322861 -0.396728 0.199 Uiso 1 1 calc R . . . .
C423 C 0.1811(4) 0.2559(5) -0.3741(4) 0.200(8) Uani 1 1 d G . . . .
C692 C 0.8338(12) -0.1419(9) -0.5048(10) 0.240(10) Uani 1 1 d . U . E 1
C469 C 0.2076(8) 0.4606(7) -0.4084(7) 0.166(6) Uani 1 1 d D . . . .
H469 H 0.197401 0.482639 -0.385642 0.200 Uiso 1 1 calc R . . . .
C1 C 0.0679(5) 0.7208(5) 0.1559(5) 0.143(5) Uani 1 1 d . . . . .
H1A H 0.084741 0.738271 0.179998 0.172 Uiso 1 1 calc R . . . .
H1B H 0.093740 0.710129 0.136897 0.172 Uiso 1 1 calc R . . . .
C189 C 0.3522(7) 0.3825(6) 0.0473(7) 0.173(7) Uani 1 1 d . . . . .
H189 H 0.376740 0.403337 0.063716 0.208 Uiso 1 1 calc R . . . .
C379 C 0.8276(6) 1.0544(5) 0.0413(5) 0.136(5) Uani 1 1 d D . . . .
H379 H 0.825056 1.085135 0.026656 0.163 Uiso 1 1 calc R . . . .
O252 O 0.3455(6) 0.8934(5) 0.0368(5) 0.219(6) Uani 1 1 d . . . . .
C492 C 0.2670(10) 0.3963(7) -0.5632(7) 0.200(9) Uani 1 1 d . . . . .
H49A H 0.254618 0.389247 -0.592626 0.240 Uiso 1 1 calc R . . . .
H49B H 0.242546 0.416341 -0.549741 0.240 Uiso 1 1 calc R . . . .
O484 O 0.4484(7) 0.5025(5) -0.4660(5) 0.198(5) Uani 1 1 d . . . . .
C671 C 0.6191(12) -0.1523(7) -0.6403(7) 0.204(11) Uani 1 1 d D . . . .
N113 N 0.2168(6) 0.6487(7) -0.0436(6) 0.194(6) Uani 1 1 d . . . . .
H113 H 0.219570 0.623237 -0.028540 0.233 Uiso 1 1 calc R . . . .
C269 C 0.5078(10) 0.8078(7) -0.2844(7) 0.190(7) Uani 1 1 d . . . . .
H26A H 0.491305 0.836875 -0.275797 0.228 Uiso 1 1 calc R . . . .
H26B H 0.511681 0.788069 -0.259087 0.228 Uiso 1 1 calc R . . . .
C470 C 0.2369(8) 0.4866(9) -0.4467(7) 0.164(6) Uani 1 1 d . . . . .
C668 C 0.5733(8) -0.1547(8) -0.6100(6) 0.171(6) Uani 1 1 d D . . . .
H668 H 0.580726 -0.135848 -0.583412 0.205 Uiso 1 1 calc R . . . .
C380 C 0.8341(7) 1.0674(6) 0.0908(6) 0.183(6) Uiso 1 1 d D . . . .
H38A H 0.844096 1.038565 0.105585 0.219 Uiso 1 1 calc R . . . .
H38B H 0.800826 1.075136 0.100574 0.219 Uiso 1 1 calc R . . . .
O57 O -0.1638(5) 0.4757(6) 0.0234(4) 0.188(4) Uani 1 1 d . . . . .
C773 C 0.9809(6) 0.2289(6) -0.8620(8) 0.139(5) Uani 1 1 d . . . . .
O389 O 0.9578(7) 0.9152(6) -0.0296(5) 0.225(6) Uani 1 1 d . . . . .
C29 C -0.0750(5) 0.6104(8) 0.1463(5) 0.134(6) Uani 1 1 d D . . . .
C501 C 0.5140(6) 0.2421(5) -0.3824(7) 0.135(4) Uani 1 1 d . . . . .
C138 C 0.0850(8) 0.6253(7) 0.0457(10) 0.158(7) Uani 1 1 d . . . . .
O553 O 0.3037(6) -0.0933(6) -0.5674(6) 0.240(7) Uani 1 1 d . . . . .
C91 C 0.0186(7) 0.7312(7) 0.2946(7) 0.164(5) Uiso 1 1 d . . . . .
C473 C 0.2546(8) 0.5675(6) -0.4715(6) 0.147(5) Uani 1 1 d D . . . .
H473 H 0.243574 0.556130 -0.500576 0.177 Uiso 1 1 calc R . . . .
N667 N 0.5275(7) -0.1393(4) -0.6317(4) 0.160(4) Uani 1 1 d . U . . .
H667 H 0.524786 -0.140771 -0.659497 0.192 Uiso 1 1 calc R . . . .
N272 N 0.5106(7) 0.7414(5) -0.3829(6) 0.184(6) Uani 1 1 d . . . . .
H272 H 0.491281 0.759832 -0.397825 0.221 Uiso 1 1 calc R . . . .
C784 C 1.1359(7) 0.1879(9) -0.7855(7) 0.155(6) Uani 1 1 d . . . . .
H784 H 1.172835 0.188864 -0.781100 0.186 Uiso 1 1 calc R . . . .
O326 O 0.7222(5) 0.8821(6) 0.2109(4) 0.202(5) Uani 1 1 d . . . . .
O27 O -0.0810(5) 0.4052(4) 0.0853(6) 0.216(6) Uani 1 1 d . . . . .
C70 C -0.0124(7) 0.5077(6) 0.2540(7) 0.179(7) Uani 1 1 d . . . . .
H70E H -0.019519 0.477659 0.238518 0.214 Uiso 1 1 calc R . . . .
H70F H -0.004783 0.532162 0.233206 0.214 Uiso 1 1 calc R . . . .
C478 C 0.3850(8) 0.5462(6) -0.4252(5) 0.158(5) Uani 1 1 d D . . . .
H478 H 0.399162 0.573836 -0.439984 0.190 Uiso 1 1 calc R . . . .
O778 O 1.0770(5) 0.1476(5) -0.9220(4) 0.180(4) Uani 1 1 d . . . . .
C538 C 0.3021(6) 0.2016(7) -0.4789(5) 0.147(5) Uani 1 1 d D . . . .
C317 C 0.7369(4) 0.7259(6) 0.1793(5) 0.121(4) Uani 1 1 d . . . . .
H317 H 0.742420 0.734406 0.208369 0.146 Uiso 1 1 calc R . . . .
C617 C 0.6824(5) 0.1496(7) -0.7014(5) 0.137(4) Uani 1 1 d . . . . .
H617 H 0.683994 0.150280 -0.731294 0.164 Uiso 1 1 calc R . . . .
C369 C 0.6763(7) 1.0544(6) 0.1080(7) 0.175(6) Uani 1 1 d . . . . .
H36A H 0.694031 1.084465 0.102957 0.210 Uiso 1 1 calc R . . . .
H36B H 0.660610 1.056947 0.135659 0.210 Uiso 1 1 calc R . . . .
C2 C 0.0330(7) 0.7543(6) 0.1313(8) 0.159(6) Uani 1 1 d . . . . .
C5 C -0.0239(6) 0.7749(5) 0.0746(6) 0.171(7) Uani 1 1 d D . . . .
H5A H -0.011801 0.807741 0.079014 0.205 Uiso 1 1 calc R . . . .
H5B H -0.056913 0.771930 0.086842 0.205 Uiso 1 1 calc R . . . .
C328 C 0.6860(6) 0.8592(6) 0.0461(7) 0.147(6) Uani 1 1 d D . . . .
C268 C 0.4715(8) 0.7793(6) -0.3204(6) 0.158(6) Uani 1 1 d . . . . .
H268 H 0.459161 0.801606 -0.342401 0.190 Uiso 1 1 calc R . . . .
O654 O 0.6164(7) 0.2966(6) -0.6640(6) 0.275(5) Uani 1 1 d D . . . .
O192 O 0.3144(7) 0.3417(6) 0.1066(7) 0.258(7) Uiso 1 1 d . . . . .
C438 C 0.0497(6) 0.1660(7) -0.5924(7) 0.138(5) Uani 1 1 d . . . . .
O28 O 0.0137(5) 0.4109(6) 0.0938(6) 0.251(7) Uani 1 1 d . . . . .
C288 C 0.5429(7) 0.6204(6) -0.2431(5) 0.161(5) Uani 1 1 d . . . . .
H28A H 0.531833 0.587552 -0.238716 0.193 Uiso 1 1 calc R . . . .
H28B H 0.516693 0.635908 -0.260271 0.193 Uiso 1 1 calc R . . . .
C771 C 1.0032(6) 0.2836(6) -0.7964(6) 0.161(6) Uani 1 1 d . . . . .
H77A H 0.992765 0.312899 -0.782552 0.193 Uiso 1 1 calc R . . . .
H77B H 1.006962 0.259197 -0.774577 0.193 Uiso 1 1 calc R . . . .
C186 C 0.4072(11) 0.3858(8) -0.0125(7) 0.166(7) Uani 1 1 d D . . . .
C287 C 0.5934(6) 0.6207(6) -0.2685(5) 0.142(4) Uani 1 1 d . . . . .
H287 H 0.619383 0.606474 -0.249550 0.171 Uiso 1 1 calc R . . . .
C316 C 0.7415(5) 0.6802(8) 0.1636(5) 0.143(6) Uani 1 1 d . . . . .
H316 H 0.749245 0.656479 0.183412 0.172 Uiso 1 1 calc R . . . .
C675 C 0.7166(7) -0.1066(7) -0.6620(6) 0.182(6) Uani 1 1 d . . . . .
H67A H 0.689155 -0.084820 -0.661586 0.274 Uiso 1 1 calc GR . . . .
H67B H 0.731976 -0.105234 -0.689489 0.274 Uiso 1 1 calc GR . . . .
H67C H 0.741325 -0.097886 -0.639427 0.274 Uiso 1 1 calc GR . . . .
O584 O 0.7104(7) 0.0492(5) -0.2224(3) 0.184(5) Uani 1 1 d . . . . .
C733 C 0.8159(4) 0.0356(4) -0.7156(3) 0.157(6) Uani 1 1 d . . . . .
H733 H 0.822469 0.026659 -0.743815 0.189 Uiso 1 1 calc R . . . .
C732 C 0.8345(3) 0.0793(4) -0.6986(4) 0.124(5) Uani 1 1 d G . . . .
N737 N 0.8247(3) 0.0927(3) -0.6564(4) 0.116(3) Uani 1 1 d G . . . .
C736 C 0.7963(3) 0.0624(4) -0.6312(3) 0.116(4) Uani 1 1 d G . . . .
C735 C 0.7777(3) 0.0187(4) -0.6482(4) 0.141(5) Uani 1 1 d G . . . .
H735 H 0.758733 -0.001518 -0.631264 0.170 Uiso 1 1 calc R . . . .
C734 C 0.7875(4) 0.0053(3) -0.6903(4) 0.168(6) Uani 1 1 d G . . . .
H734 H 0.775110 -0.023891 -0.701682 0.202 Uiso 1 1 calc R . . . .
C479 C 0.4070(8) 0.5517(7) -0.3775(7) 0.195(7) Uiso 1 1 d . . . . .
H47A H 0.386709 0.530409 -0.360430 0.234 Uiso 1 1 calc R . . . .
H47B H 0.440605 0.538667 -0.377295 0.234 Uiso 1 1 calc R . . . .
C362 C 0.5282(7) 0.9594(9) 0.0793(7) 0.183(7) Uani 1 1 d D . . . .
H362 H 0.514057 0.941799 0.053722 0.220 Uiso 1 1 calc R . . . .
O652 O 0.5167(7) 0.3090(6) -0.6551(6) 0.275(5) Uani 1 1 d D . . . .
C700 C 1.0386(7) 0.0656(5) -0.6949(6) 0.177(6) Uani 1 1 d . U . . .
H70C H 1.056836 0.046532 -0.715229 0.212 Uiso 1 1 calc R . . . .
H70D H 1.062168 0.075917 -0.671446 0.212 Uiso 1 1 calc R . . . .
N191 N 0.3503(8) 0.2922(7) 0.0559(6) 0.229(7) Uiso 1 1 d D . . . .
C100 C 0.3345(8) 0.4965(6) 0.0500(6) 0.192(8) Uani 1 1 d . U . . .
H10C H 0.358022 0.478060 0.067503 0.230 Uiso 1 1 calc R . . . .
H10D H 0.353102 0.523495 0.038520 0.230 Uiso 1 1 calc R . . . .
C170 C 0.2618(8) 0.3051(9) -0.0772(9) 0.166(6) Uani 1 1 d . . . . .
O77 O 0.0451(6) 0.6433(7) 0.3839(5) 0.208(5) Uani 1 1 d D . . . .
O593 O 0.5679(6) 0.2532(5) -0.2216(5) 0.212(5) Uiso 1 1 d . . . . .
C491 C 0.3074(7) 0.4187(6) -0.5642(6) 0.159(6) Uani 1 1 d . . . . .
C101 C 0.2943(8) 0.5139(6) 0.0767(7) 0.191(9) Uani 1 1 d . U . . .
O627 O 0.6453(5) 0.0052(6) -0.7682(4) 0.202(3) Uani 1 1 d . . . . .
C483 C 0.4072(11) 0.5019(7) -0.4486(7) 0.177(7) Uani 1 1 d D . . . .
C555 C 0.2907(6) -0.0050(6) -0.4217(7) 0.145(5) Uani 1 1 d . . . . .
C371 C 0.6630(7) 1.0434(8) 0.0336(11) 0.182(10) Uani 1 1 d . . . . .
C87 C 0.1153(11) 0.6492(9) 0.2670(7) 0.176(7) Uani 1 1 d D . . . .
N172 N 0.2565(6) 0.2528(9) -0.0755(6) 0.180(6) Uani 1 1 d . . . . .
H172 H 0.237214 0.236567 -0.093782 0.216 Uiso 1 1 calc R . . . .
O129 O 0.1996(6) 0.4335(6) -0.0471(6) 0.232(6) Uani 1 1 d D U . . .
O566 O 0.3659(5) 0.0107(6) -0.1806(6) 0.259(9) Uani 1 1 d . . . . .
N673 N 0.6602(11) -0.1535(5) -0.6239(7) 0.192(6) Uani 1 1 d D . . . .
H673 H 0.666812 -0.152221 -0.596450 0.231 Uiso 1 1 calc R . . . .
N390 N 0.8821(8) 0.9519(7) -0.0473(6) 0.205(5) Uani 1 1 d . U . . .
H390 H 0.859143 0.972434 -0.042657 0.246 Uiso 1 1 calc R . . F .
O112 O 0.2167(4) 0.7267(5) -0.0397(4) 0.184(4) Uani 1 1 d . . . . .
N157 N 0.0797(6) 0.5358(6) -0.1190(6) 0.194(5) Uani 1 1 d D U . . .
H157 H 0.089297 0.538575 -0.092143 0.232 Uiso 1 1 calc R . . . .
C767 C 0.8690(7) 0.2718(6) -0.8275(6) 0.149(5) Uani 1 1 d D . . . .
N93 N -0.0019(6) 0.7730(6) 0.2829(5) 0.188(5) Uiso 1 1 d . . . . .
C284 C 0.6541(9) 0.6906(12) -0.2498(8) 0.184(8) Uani 1 1 d . . . . .
C12 C -0.0320(7) 0.6481(7) -0.0361(9) 0.160(6) Uani 1 1 d D . . . .
O352 O 0.5691(5) 0.5551(5) 0.1695(5) 0.214(6) Uani 1 1 d . . . . .
C273 C 0.5453(12) 0.7109(7) -0.4051(7) 0.179(7) Uani 1 1 d D . . . .
H273 H 0.540702 0.678199 -0.394686 0.215 Uiso 1 1 calc R . . . .
C674 C 0.6966(9) -0.1571(7) -0.6549(7) 0.173(6) Uani 1 1 d . . . . .
H674 H 0.680751 -0.170044 -0.682002 0.208 Uiso 1 1 calc R . . . .
C262 C 0.3403(8) 0.7392(9) -0.2941(8) 0.202(8) Uani 1 1 d D . . . .
H262 H 0.351072 0.707263 -0.285546 0.242 Uiso 1 1 calc R . . . .
C792 C 1.0254(7) 0.0546(7) -0.8429(7) 0.176(6) Uiso 1 1 d . . . . .
C290 C 0.5849(9) 0.5872(9) -0.3081(8) 0.197(7) Uiso 1 1 d . . . . .
O276 O 0.6299(8) 0.6967(6) -0.3865(6) 0.226(6) Uani 1 1 d D . . . .
O460 O 0.0488(5) 0.3257(5) -0.4710(6) 0.201(5) Uani 1 1 d . . . . .
C168 C 0.2657(10) 0.3710(9) -0.1346(8) 0.218(8) Uani 1 1 d . . . . .
C311 C 0.7221(6) 0.6493(7) 0.0217(7) 0.143(5) Uani 1 1 d . . . . .
C10 C -0.0323(3) 0.7013(4) -0.0285(6) 0.153(6) Uani 1 1 d D . . . .
C9 C -0.0366(4) 0.7355(6) -0.0605(4) 0.133(4) Uani 1 1 d G . . . .
H9 H -0.039006 0.725956 -0.089472 0.159 Uiso 1 1 calc R . . . .
C8 C -0.0372(4) 0.7838(5) -0.0492(5) 0.190(8) Uani 1 1 d G . . . .
H8 H -0.040095 0.806646 -0.070680 0.228 Uiso 1 1 calc R . . . .
C7 C -0.0336(5) 0.7980(4) -0.0059(5) 0.184(7) Uani 1 1 d G . . . .
H7 H -0.034027 0.830368 0.001583 0.221 Uiso 1 1 calc R . . . .
C6 C -0.0293(4) 0.7639(6) 0.0261(4) 0.162(6) Uani 1 1 d DG . . . .
N11 N -0.0287(3) 0.7155(5) 0.0148(5) 0.157(5) Uani 1 1 d G . . . .
C63 C -0.1853(7) 0.5444(7) 0.2189(8) 0.167(6) Uani 1 1 d D . . . .
H63 H -0.177702 0.578610 0.215366 0.200 Uiso 1 1 calc R . . . .
N281 N 0.6465(7) 0.7585(6) -0.2997(9) 0.208(6) Uani 1 1 d . . . . .
H281 H 0.615137 0.765759 -0.302773 0.249 Uiso 1 1 calc R . . . .
N594 N 0.6166(6) 0.1923(6) -0.1846(5) 0.193(5) Uiso 1 1 d . . . . .
H594 H 0.635524 0.167846 -0.186824 0.231 Uiso 1 1 calc R . . . .
C780 C 1.1305(7) 0.2224(6) -0.9053(8) 0.180(7) Uani 1 1 d . . . . .
O476 O 0.3321(6) 0.5628(5) -0.4931(6) 0.183(5) Uani 1 1 d . . . . .
C575 C 0.5570(7) 0.0825(6) -0.0793(5) 0.169(6) Uani 1 1 d D . . . .
H57A H 0.567456 0.051759 -0.069296 0.254 Uiso 1 1 calc GR . . . .
H57B H 0.522361 0.087074 -0.072449 0.254 Uiso 1 1 calc GR . . . .
H57C H 0.578026 0.107157 -0.065325 0.254 Uiso 1 1 calc GR . . . .
C383 C 0.8728(8) 1.0348(8) 0.0278(5) 0.146(5) Uani 1 1 d . . . . .
C375 C 0.6935(7) 0.9984(6) -0.0593(7) 0.178(7) Uani 1 1 d . . . . .
H37A H 0.657581 0.992796 -0.062552 0.268 Uiso 1 1 calc GR . . . .
H37B H 0.710282 0.977373 -0.078510 0.268 Uiso 1 1 calc GR . . . .
H37C H 0.701478 1.031070 -0.066146 0.268 Uiso 1 1 calc GR . . . .
C487 C 0.3712(6) 0.3709(6) -0.4435(5) 0.156(5) Uani 1 1 d . . . . .
H48A H 0.389473 0.365400 -0.416627 0.234 Uiso 1 1 calc GR . . . .
H48B H 0.377384 0.345465 -0.463690 0.234 Uiso 1 1 calc GR . . . .
H48C H 0.335590 0.371689 -0.438656 0.234 Uiso 1 1 calc GR . . . .
C131 C 0.1620(7) 0.4713(7) 0.0295(8) 0.179(7) Uani 1 1 d . . . . .
H13A H 0.189200 0.458408 0.047490 0.215 Uiso 1 1 calc R . . . .
H13B H 0.142132 0.444594 0.016686 0.215 Uiso 1 1 calc R . . . .
O67 O -0.1643(6) 0.5124(5) 0.2919(6) 0.197(5) Uani 1 1 d . . . . .
N292 N 0.5968(6) 0.6068(6) -0.3492(5) 0.186(5) Uiso 1 1 d . . . . .
H292 H 0.609736 0.635070 -0.351658 0.223 Uiso 1 1 calc R . . . .
N461 N 0.0645(7) 0.3751(8) -0.4159(7) 0.217(6) Uani 1 1 d D U . . .
H461 H 0.069702 0.374996 -0.388285 0.260 Uiso 1 1 calc R . . . .
C158 C 0.0669(8) 0.4828(7) -0.1313(8) 0.194(5) Uani 1 1 d D U . . .
H15A H 0.030581 0.478923 -0.136563 0.232 Uiso 1 1 calc R . . . .
H15B H 0.082904 0.474800 -0.157951 0.232 Uiso 1 1 calc R . . . .
C275 C 0.5961(12) 0.7266(14) -0.3937(7) 0.213(10) Uani 1 1 d D . . . .
O26 O -0.0357(7) 0.4323(4) 0.1573(7) 0.255(8) Uani 1 1 d . . . . .
C364 C 0.4382(8) 0.9459(7) 0.1169(7) 0.200(7) Uiso 1 1 d D . . . .
C565 C 0.3786(10) 0.0374(7) -0.2081(8) 0.178(6) Uani 1 1 d D . . . .
C462 C 0.0755(10) 0.4241(9) -0.4409(8) 0.218(8) Uani 1 1 d D U . . .
H462 H 0.088747 0.413051 -0.468251 0.262 Uiso 1 1 calc R . . . .
C190 C 0.3395(9) 0.3383(9) 0.0696(9) 0.230(9) Uiso 1 1 d D . . . .
C431 C 0.1264(7) 0.3221(6) -0.5581(7) 0.168(6) Uani 1 1 d . . . . .
H43A H 0.104364 0.347439 -0.549508 0.201 Uiso 1 1 calc R . . . .
H43B H 0.155354 0.336389 -0.571655 0.201 Uiso 1 1 calc R . . . .
C785 C 1.1171(7) 0.2113(6) -0.7506(7) 0.170(6) Uani 1 1 d . . . . .
H78A H 1.116713 0.245051 -0.755943 0.255 Uiso 1 1 calc GR . . . .
H78B H 1.138075 0.205535 -0.725268 0.255 Uiso 1 1 calc GR . . . .
H78C H 1.083226 0.199709 -0.746335 0.255 Uiso 1 1 calc GR . . . .
O165 O 0.1310(13) 0.3180(10) -0.1471(12) 0.337(14) Uani 1 1 d . . . . .
N561 N 0.3193(6) 0.0320(8) -0.2702(10) 0.201(9) Uani 1 1 d . . . . .
H561 H 0.317704 0.001546 -0.266394 0.242 Uiso 1 1 calc R . . . .
C693 C 0.7843(8) -0.1104(8) -0.5072(6) 0.196(7) Uani 1 1 d . U . . .
H69A H 0.777124 -0.101248 -0.477780 0.235 Uiso 1 1 calc R . . E .
H69B H 0.756416 -0.131234 -0.517904 0.235 Uiso 1 1 calc R . . E .
O266 O 0.3720(7) 0.7752(5) -0.3562(5) 0.223(7) Uani 1 1 d . . . . .
C59 C -0.1802(5) 0.5132(6) 0.1010(7) 0.146(5) Uani 1 1 d D . . . .
H59C H -0.151364 0.492610 0.104494 0.176 Uiso 1 1 calc R . . . .
H59D H -0.210185 0.492551 0.097343 0.176 Uiso 1 1 calc R . . . .
C592 C 0.5895(9) 0.2121(9) -0.2189(9) 0.224(9) Uiso 1 1 d . . . . .
N472 N 0.2324(7) 0.5383(8) -0.4395(6) 0.197(6) Uani 1 1 d . . . . .
H472 H 0.217480 0.550139 -0.417790 0.236 Uiso 1 1 calc R . . . .
C391 C 0.8851(10) 0.9232(8) -0.0826(7) 0.205(5) Uani 1 1 d D U . G 1
C777 C 1.0539(9) 0.1858(10) -0.9231(6) 0.162(6) Uani 1 1 d . . . . .
C459 C 0.0484(11) 0.3362(12) -0.4348(11) 0.217(6) Uani 1 1 d D U . . .
C282 C 0.6573(9) 0.7389(10) -0.2583(8) 0.183(7) Uani 1 1 d D . . . .
H282 H 0.692337 0.748899 -0.250423 0.219 Uiso 1 1 calc R . . . .
C795 C 1.0189(8) 0.0422(7) -0.9195(7) 0.197(7) Uiso 1 1 d . . . H 1
H79C H 1.006588 0.064834 -0.940605 0.236 Uiso 1 1 calc R . . H 1
H79D H 0.992269 0.018629 -0.914646 0.236 Uiso 1 1 calc R . . H 1
C368 C 0.6329(9) 1.0444(7) 0.0698(9) 0.192(9) Uani 1 1 d D . . . .
H368 H 0.610302 1.071576 0.068001 0.230 Uiso 1 1 calc R . . . .
C388 C 0.9215(11) 0.9422(7) -0.0213(6) 0.180(7) Uani 1 1 d D . . . .
C72 C -0.0456(8) 0.5676(7) 0.3115(10) 0.162(6) Uani 1 1 d . . . . .
O253 O 0.2990(7) 0.8364(5) 0.0804(5) 0.231(7) Uani 1 1 d . . . . .
C85 C 0.1283(9) 0.5971(10) 0.2713(8) 0.190(8) Uani 1 1 d D . . . .
H85 H 0.164991 0.594806 0.276526 0.228 Uiso 1 1 calc R . . . .
C162 C 0.1035(11) 0.3660(11) -0.0873(10) 0.220(9) Uani 1 1 d D . . . .
H162 H 0.118806 0.375329 -0.058962 0.264 Uiso 1 1 calc R . . . .
C458 C 0.0415(9) 0.3019(9) -0.4044(9) 0.216(9) Uani 1 1 d D . . . .
H45A H 0.008135 0.305382 -0.393040 0.259 Uiso 1 1 calc R . . . .
H45B H 0.066136 0.307616 -0.380623 0.259 Uiso 1 1 calc R . . . .
O466 O 0.1180(8) 0.4906(8) -0.3978(7) 0.261(8) Uani 1 1 d . . . . .
C465 C 0.1164(9) 0.4570(10) -0.4225(8) 0.186(7) Uani 1 1 d D . . . .
N277 N 0.6042(10) 0.7738(8) -0.3864(8) 0.239(9) Uani 1 1 d D U . . .
H277 H 0.577114 0.790281 -0.386103 0.286 Uiso 1 1 calc R . . . .
C39 C -0.1626(6) 0.7367(9) 0.0136(6) 0.146(5) Uani 1 1 d . . . . .
C263 C 0.2907(7) 0.7315(6) -0.3212(6) 0.172(6) Uiso 1 1 d D . . . .
H26C H 0.281015 0.761939 -0.333283 0.206 Uiso 1 1 calc R . . . .
H26D H 0.264454 0.721361 -0.302246 0.206 Uiso 1 1 calc R . . . .
N161 N 0.0949(7) 0.4061(10) -0.1172(7) 0.227(8) Uani 1 1 d D U . . .
H161 H 0.097168 0.402734 -0.144661 0.272 Uiso 1 1 calc R . . . .
C64 C -0.2383(10) 0.5406(8) 0.2325(7) 0.201(7) Uiso 1 1 d . . . . .
H64A H -0.239729 0.557510 0.260068 0.241 Uiso 1 1 calc R . . . .
H64B H -0.259108 0.557848 0.211761 0.241 Uiso 1 1 calc R . . . .
C60 C -0.1842(6) 0.5420(7) 0.1426(8) 0.143(6) Uani 1 1 d D . . . .
N78 N 0.0463(8) 0.5642(7) 0.3828(5) 0.185(6) Uani 1 1 d . . . . .
H78 H 0.030014 0.537100 0.382745 0.222 Uiso 1 1 calc R . . . .
C163 C 0.0539(10) 0.3368(9) -0.0858(8) 0.232(9) Uiso 1 1 d D . . . .
C141 C 0.0923(4) 0.6737(6) -0.0135(4) 0.208(10) Uani 1 1 d . . . I 1
C142 C 0.0962(4) 0.7188(7) 0.0062(4) 0.184(8) Uani 1 1 d G . . . .
H142 H 0.097923 0.721660 0.036255 0.221 Uiso 1 1 calc R . . I .
C143 C 0.0974(4) 0.7595(6) -0.0189(5) 0.192(8) Uani 1 1 d G . . . .
H143 H 0.099954 0.789695 -0.005673 0.230 Uiso 1 1 calc R . . . .
C144 C 0.0947(5) 0.7552(4) -0.0637(5) 0.223(10) Uani 1 1 d G . . . .
H144 H 0.095533 0.782491 -0.080527 0.267 Uiso 1 1 calc R . . . .
C145 C 0.0909(3) 0.7101(4) -0.0834(4) 0.202(8) Uani 1 1 d DG . . . .
C146 C 0.0896(3) 0.6694(4) -0.0583(4) 0.195(8) Uani 1 1 d G . . . .
N147 N 0.0858(4) 0.6243(4) -0.0781(5) 0.192(6) Uani 1 1 d G . . . .
C148 C 0.0831(4) 0.6200(5) -0.1229(5) 0.214(10) Uani 1 1 d G . . . .
C149 C 0.0843(5) 0.6607(6) -0.1480(4) 0.212(9) Uani 1 1 d DG . . . .
H149 H 0.082564 0.657850 -0.178030 0.254 Uiso 1 1 calc R . . I .
C150 C 0.0882(5) 0.7058(5) -0.1283(4) 0.195(8) Uani 1 1 d DG . . I 1
O291 O 0.5710(6) 0.5468(6) -0.3034(5) 0.213(5) Uiso 1 1 d . . . . .
C480 C 0.4116(9) 0.5961(8) -0.3539(7) 0.210(8) Uiso 1 1 d D . . . .
H480 H 0.381906 0.614867 -0.361851 0.252 Uiso 1 1 calc R . . . .
C669 C 0.5603(10) -0.2084(10) -0.5993(8) 0.241(11) Uani 1 1 d D . . . .
H66A H 0.591524 -0.224140 -0.591323 0.289 Uiso 1 1 calc R . . . .
H66B H 0.539396 -0.208835 -0.574322 0.289 Uiso 1 1 calc R . . . .
C66 C -0.1505(10) 0.5281(6) 0.2560(8) 0.168(7) Uani 1 1 d D . . . .
C111 C 0.2179(7) 0.6886(8) -0.0145(9) 0.175(7) Uani 1 1 d . . . . .
O325 O 0.7066(6) 0.8011(5) 0.2391(4) 0.185(4) Uani 1 1 d . . . . .
C582 C 0.6857(9) -0.1175(8) -0.2199(7) 0.211(8) Uiso 1 1 d . . . . .
H58F H 0.666334 -0.118296 -0.246952 0.317 Uiso 1 1 calc GR . . . .
H58G H 0.665438 -0.130408 -0.197716 0.317 Uiso 1 1 calc GR . . . .
H58H H 0.715310 -0.136280 -0.222594 0.317 Uiso 1 1 calc GR . . . .
C76 C 0.0229(14) 0.6043(11) 0.3817(9) 0.213(10) Uani 1 1 d D . . . .
C65 C -0.2566(9) 0.5040(9) 0.2362(7) 0.202(7) Uiso 1 1 d . . . . .
C159 C 0.0832(12) 0.4494(11) -0.0982(11) 0.262(13) Uani 1 1 d D U . . .
C74 C -0.0313(16) 0.6000(10) 0.3845(8) 0.229(11) Uani 1 1 d D . . . .
H74 H -0.044862 0.630955 0.376043 0.275 Uiso 1 1 calc R . . . .
C265 C 0.3840(9) 0.7608(6) -0.3209(8) 0.150(5) Uani 1 1 d . . . . .
O260 O 0.3225(4) 0.7056(4) -0.2078(4) 0.160(3) Uani 1 1 d . . . . .
S751 S 0.8216(4) 0.3056(3) -0.4454(3) 0.230(3) Uani 1 1 d . . . . .
O752 O 0.8271(8) 0.3570(8) -0.4605(7) 0.267(8) Uani 1 1 d . . . . .
O753 O 0.7784(7) 0.2956(8) -0.4259(5) 0.260(9) Uani 1 1 d . . . . .
O754 O 0.8623(8) 0.2953(6) -0.4235(5) 0.237(6) Uani 1 1 d . . . . .
C482 C 0.4156(10) 0.5943(9) -0.3051(7) 0.243(10) Uiso 1 1 d D . . . .
H48D H 0.389857 0.572916 -0.295112 0.364 Uiso 1 1 calc GR . . . .
H48E H 0.411229 0.625790 -0.293113 0.364 Uiso 1 1 calc GR . . . .
H48F H 0.448348 0.583093 -0.295956 0.364 Uiso 1 1 calc GR . . . .
N678 N 0.7552(7) -0.2164(6) -0.6703(5) 0.202(8) Uani 1 1 d . . . . .
H678 H 0.746725 -0.214397 -0.697293 0.243 Uiso 1 1 calc R . . . .
C679 C 0.7957(9) -0.2506(5) -0.6531(7) 0.188(8) Uani 1 1 d D . . . .
H679 H 0.778686 -0.277731 -0.639617 0.226 Uiso 1 1 calc R . . . .
C680 C 0.8179(5) -0.2690(5) -0.6973(5) 0.138(4) Uiso 1 1 d . . . . .
H68A H 0.790210 -0.279453 -0.717084 0.166 Uiso 1 1 calc R . . . .
H68B H 0.835977 -0.242824 -0.710486 0.166 Uiso 1 1 calc R . . . .
C682 C 0.8785(8) -0.3251(7) -0.7293(7) 0.200(7) Uiso 1 1 d . . . . .
H68C H 0.853050 -0.335095 -0.750865 0.300 Uiso 1 1 calc GR . . . .
H68D H 0.900691 -0.351104 -0.723377 0.300 Uiso 1 1 calc GR . . . .
H68E H 0.897667 -0.298368 -0.739654 0.300 Uiso 1 1 calc GR . . . .
C681 C 0.8541(7) -0.3110(6) -0.6894(6) 0.170(5) Uiso 1 1 d D . . . .
H681 H 0.880455 -0.300769 -0.667688 0.204 Uiso 1 1 calc R . . . .
C683 C 0.8254(6) -0.3545(5) -0.6726(5) 0.155(5) Uiso 1 1 d D . . . .
H68F H 0.834579 -0.358620 -0.642536 0.232 Uiso 1 1 calc GR . . . .
H68G H 0.833980 -0.382622 -0.688698 0.232 Uiso 1 1 calc GR . . . .
H68H H 0.789656 -0.349737 -0.675952 0.232 Uiso 1 1 calc GR . . . .
C114 C 0.2127(4) 0.6342(4) -0.0896(4) 0.210(3) Uani 1 1 d . U . . .
C115 C 0.2177(4) 0.6672(3) -0.1223(5) 0.210(3) Uani 1 1 d G U . J -1
H115 H 0.220001 0.699809 -0.115587 0.252 Uiso 1 1 calc R . . J -1
C116 C 0.2192(4) 0.6516(4) -0.1651(4) 0.210(3) Uani 1 1 d G U . J .
H116 H 0.222570 0.673751 -0.186988 0.252 Uiso 1 1 calc R . . . .
C117 C 0.2158(4) 0.6030(4) -0.1752(3) 0.210(3) Uani 1 1 d DG U . J .
H117 H 0.216823 0.592508 -0.203803 0.252 Uiso 1 1 calc R . . . .
C119 C 0.2108(3) 0.5699(4) -0.1425(3) 0.210(3) Uani 1 1 d G U . J .
C118 C 0.2093(3) 0.5855(4) -0.0997(3) 0.210(3) Uani 1 1 d G U . J .
N120 N 0.2043(4) 0.5524(4) -0.0670(3) 0.210(3) Uani 1 1 d G U . J .
C121 C 0.2008(4) 0.5038(4) -0.0771(4) 0.210(3) Uani 1 1 d DG U . J .
C122 C 0.2024(4) 0.4881(3) -0.1198(4) 0.210(3) Uani 1 1 d G U . J .
H122 H 0.200078 0.455582 -0.126582 0.252 Uiso 1 1 calc R . . . .
C123 C 0.2074(4) 0.5212(4) -0.1525(3) 0.210(3) Uani 1 1 d DG U . J .
C595 C 0.6083(9) 0.2197(8) -0.1421(7) 0.207(7) Uiso 1 1 d . . . . .
S424 S 0.1892(3) 0.2727(4) -0.3165(3) 0.221(2) Uani 1 1 d D . . . .
O426 O 0.1888(5) 0.3219(6) -0.3185(5) 0.203(5) Uani 1 1 d D . . . .
O425 O 0.1521(9) 0.2462(9) -0.2944(7) 0.311(10) Uani 1 1 d D . . . .
C264 C 0.2930(10) 0.6935(8) -0.3594(7) 0.226(9) Uiso 1 1 d D . . . .
O670 O 0.5347(10) -0.2354(8) -0.6335(9) 0.327(12) Uani 1 1 d D . . . .
H670 H 0.533987 -0.263829 -0.627394 0.491 Uiso 1 1 calc R . . . .
O175 O 0.3671(12) 0.2355(8) -0.0206(11) 0.171(12) Uani 0.62(5) 1 d . . . . .
N176 N 0.3547(9) 0.2399(6) -0.0936(8) 0.196(6) Uani 1 1 d . . . . .
H176 H 0.332968 0.235827 -0.114931 0.235 Uiso 1 1 calc R . . . .
C174 C 0.3431(14) 0.2374(9) -0.0490(16) 0.194(12) Uani 1 1 d D . . . .
C604 C 0.6857(7) 0.0344(6) -0.4445(6) 0.155(5) Uani 1 1 d . . . . .
H60C H 0.652002 0.020687 -0.441541 0.186 Uiso 1 1 calc R . . . .
H60D H 0.706596 0.026645 -0.419140 0.186 Uiso 1 1 calc R . . . .
C363 C 0.4787(7) 0.9794(7) 0.0988(7) 0.194(7) Uiso 1 1 d D . . . .
H36C H 0.489395 1.001832 0.121879 0.233 Uiso 1 1 calc R . . . .
H36D H 0.461932 0.997966 0.076375 0.233 Uiso 1 1 calc R . . . .
S124 S 0.2121(5) 0.5001(5) -0.2104(4) 0.289(4) Uani 1 1 d D . . . .
C173 C 0.2866(15) 0.2297(7) -0.0406(10) 0.208(10) Uani 1 1 d D . . . .
N437 N 0.0871(4) 0.2430(5) -0.5740(3) 0.136(3) Uani 1 1 d . . . . .
C436 C 0.0630(4) 0.2101(4) -0.6026(5) 0.125(4) Uani 1 1 d G . . . .
C435 C 0.0512(4) 0.2229(6) -0.6450(4) 0.154(6) Uani 1 1 d G . . . .
H435 H 0.035096 0.200929 -0.664159 0.185 Uiso 1 1 calc R . . . .
C434 C 0.0636(5) 0.2687(7) -0.6587(3) 0.189(9) Uani 1 1 d G . . . .
H434 H 0.055732 0.277316 -0.687097 0.227 Uiso 1 1 calc R . . . .
C433 C 0.0877(5) 0.3016(4) -0.6301(5) 0.194(9) Uani 1 1 d G . . . .
H433 H 0.096011 0.332237 -0.639293 0.233 Uiso 1 1 calc R . . . .
C432 C 0.0995(4) 0.2888(4) -0.5877(5) 0.147(5) Uani 1 1 d G . . . .
S52 S -0.1676(5) 0.5155(6) -0.1382(4) 0.307(5) Uani 1 1 d D . . . .
C79 C 0.1014(9) 0.5670(7) 0.3843(8) 0.180(7) Uani 1 1 d . . . . .
H79 H 0.113710 0.586751 0.409143 0.216 Uiso 1 1 calc R . . . .
C358 C 0.5764(7) 0.8458(6) 0.1263(5) 0.173(6) Uani 1 1 d . U . . .
H35A H 0.607380 0.857215 0.141479 0.208 Uiso 1 1 calc R . . . .
H35B H 0.549457 0.846255 0.146549 0.208 Uiso 1 1 calc R . . . .
S393 S 0.8333(5) 0.8590(4) -0.0558(4) 0.225(7) Uani 0.59(2) 1 d D U . G -1
O53 O -0.2173(9) 0.5335(9) -0.1593(8) 0.379(17) Uani 1 1 d D . . . .
O360 O 0.5583(4) 0.8628(4) 0.0530(4) 0.158(4) Uani 1 1 d . U . . .
C359 C 0.5633(7) 0.8797(7) 0.0877(8) 0.190(8) Uani 1 1 d . U . . .
N457 N 0.0461(6) 0.2493(9) -0.4210(7) 0.195(6) Uani 1 1 d D . . . .
H457 H 0.043790 0.244209 -0.448455 0.235 Uiso 1 1 calc R . . . .
O456 O 0.0527(6) 0.2150(5) -0.3568(7) 0.211(5) Uani 1 1 d . . . . .
O560 O 0.3042(4) 0.0861(5) -0.3222(4) 0.163(4) Uani 1 1 d . . . . .
C558 C 0.2915(7) 0.0064(6) -0.3429(6) 0.159(6) Uani 1 1 d D . . . .
H55A H 0.314040 -0.020339 -0.340153 0.191 Uiso 1 1 calc R . . . .
H55B H 0.257765 -0.005182 -0.336742 0.191 Uiso 1 1 calc R . . . .
C559 C 0.3084(7) 0.0451(8) -0.3087(9) 0.157(7) Uani 1 1 d D . . . .
N557 N 0.2911(5) 0.0226(6) -0.3869(6) 0.167(5) Uani 1 1 d . . . . .
H557 H 0.291066 0.053004 -0.390742 0.200 Uiso 1 1 calc R . . . .
N547 N 0.3024(3) 0.0586(4) -0.4728(3) 0.138(4) Uani 1 1 d . . . . .
C548 C 0.2984(3) 0.0093(4) -0.4680(3) 0.185(9) Uani 1 1 d G . . . .
C549 C 0.2955(3) -0.0208(3) -0.5043(4) 0.175(8) Uani 1 1 d G . . . .
H549 H 0.292865 -0.053831 -0.501040 0.210 Uiso 1 1 calc R . . . .
C550 C 0.2966(3) -0.0016(3) -0.5454(4) 0.151(5) Uani 1 1 d G . . . .
C545 C 0.30060(18) 0.0477(3) -0.5502(3) 0.137(5) Uani 1 1 d G . . . .
C546 C 0.30350(16) 0.0778(3) -0.5139(3) 0.131(4) Uani 1 1 d G . . . .
C541 C 0.3075(2) 0.1271(3) -0.5187(4) 0.138(5) Uani 1 1 d G . . . .
C542 C 0.3086(3) 0.1463(3) -0.5598(5) 0.129(4) Uani 1 1 d G . . . .
H542 H 0.311229 0.179296 -0.563050 0.155 Uiso 1 1 calc R . . . .
C543 C 0.3057(3) 0.1162(5) -0.5961(4) 0.143(5) Uani 1 1 d G . . . .
H543 H 0.306387 0.129053 -0.623599 0.171 Uiso 1 1 calc R . . . .
C544 C 0.3017(3) 0.0669(5) -0.5913(3) 0.157(6) Uani 1 1 d G . . . .
H544 H 0.299738 0.046750 -0.615554 0.189 Uiso 1 1 calc R . . . .
C562 C 0.3336(7) 0.0601(8) -0.2327(7) 0.172(7) Uani 1 1 d D . . . .
H562 H 0.344203 0.092096 -0.241904 0.207 Uiso 1 1 calc R . . . .
C304 C 0.7167(7) 0.7416(8) -0.1073(7) 0.179(6) Uani 1 1 d D . . . .
H30A H 0.739898 0.740158 -0.130698 0.215 Uiso 1 1 calc R . . . .
H30B H 0.684006 0.750532 -0.119662 0.215 Uiso 1 1 calc R . . . .
N303 N 0.7342(6) 0.7776(8) -0.0776(6) 0.170(5) Uani 1 1 d . . . . .
H303 H 0.739556 0.769848 -0.051078 0.204 Uiso 1 1 calc R . . . .
C709 C 0.9306(3) 0.1025(3) -0.5270(5) 0.145(6) Uani 1 1 d . . . . .
C708 C 0.9245(3) 0.0711(6) -0.4931(3) 0.123(4) Uani 1 1 d G . . . .
H708 H 0.924177 0.082858 -0.464823 0.148 Uiso 1 1 calc R . . . .
C707 C 0.9188(3) 0.0222(5) -0.5015(4) 0.141(5) Uani 1 1 d G U . . .
H707 H 0.914680 0.001210 -0.478796 0.169 Uiso 1 1 calc R . . . .
C706 C 0.9192(3) 0.0046(3) -0.5437(6) 0.139(5) Uani 1 1 d G . . . .
H706 H 0.915388 -0.028098 -0.549324 0.167 Uiso 1 1 calc R . . . .
C705 C 0.9253(3) 0.0360(5) -0.5776(3) 0.118(4) Uani 1 1 d G . . . .
N710 N 0.9310(3) 0.0849(4) -0.5692(4) 0.122(3) Uani 1 1 d G U . . .
O712 O 0.9360(3) 0.1694(4) -0.4835(4) 0.144(3) Uani 1 1 d . . . . .
C711 C 0.9329(4) 0.1513(7) -0.5212(6) 0.120(4) Uani 1 1 d . . . . .
O302 O 0.7345(7) 0.8287(7) -0.1298(7) 0.252(7) Uani 1 1 d D . . . .
S451 S 0.0570(4) 0.0303(4) -0.3721(4) 0.275(4) Uani 1 1 d D U . . .
O452 O 0.0553(12) 0.0567(10) -0.3259(8) 0.396(10) Uani 1 1 d D U . . .
O454 O 0.1070(9) 0.0095(8) -0.3852(7) 0.317(9) Uani 1 1 d D U . . .
O453 O 0.0029(9) 0.0143(9) -0.3929(8) 0.396(10) Uani 1 1 d D U . . .
N355 N 0.5827(5) 0.7979(5) 0.1110(5) 0.145(4) Uani 1 1 d . . . . .
H355 H 0.578963 0.791761 0.083675 0.174 Uiso 1 1 calc R . . . .
C350 C 0.6037(3) 0.6307(4) 0.1325(3) 0.142(5) Uani 1 1 d . . . . .
C349 C 0.6027(3) 0.6772(4) 0.1491(3) 0.160(5) Uani 1 1 d G . . . .
H349 H 0.604583 0.682646 0.178875 0.192 Uiso 1 1 calc R . . . .
C348 C 0.5989(3) 0.7156(3) 0.1212(3) 0.133(4) Uani 1 1 d G . . . .
N347 N 0.5962(3) 0.7075(2) 0.0768(3) 0.128(3) Uani 1 1 d G . . . .
C346 C 0.59716(18) 0.6610(2) 0.0602(2) 0.122(4) Uani 1 1 d G . . . .
C345 C 0.6009(2) 0.6226(2) 0.0880(3) 0.128(4) Uani 1 1 d G . . . .
C344 C 0.6019(3) 0.5761(2) 0.0714(4) 0.135(5) Uani 1 1 d G . . . .
H344 H 0.604440 0.550467 0.090092 0.162 Uiso 1 1 calc R . . . .
C343 C 0.5991(3) 0.5680(3) 0.0270(4) 0.151(6) Uani 1 1 d G . . . .
H343 H 0.599796 0.536931 0.015857 0.181 Uiso 1 1 calc R . . . .
C342 C 0.5954(3) 0.6064(4) -0.0009(3) 0.162(7) Uani 1 1 d G . . . .
H342 H 0.593500 0.600980 -0.030673 0.194 Uiso 1 1 calc R . . . .
C341 C 0.5944(3) 0.6529(3) 0.0157(2) 0.136(5) Uani 1 1 d G . . . .
N257 N 0.3216(4) 0.7715(5) -0.1425(5) 0.145(4) Uani 1 1 d . . . . .
H257 H 0.322292 0.741388 -0.137069 0.174 Uiso 1 1 calc R . . . .
C255 C 0.3273(5) 0.8080(8) -0.1095(7) 0.140(5) Uani 1 1 d . . . . .
O256 O 0.3253(4) 0.8487(5) -0.1138(5) 0.191(6) Uani 1 1 d . . . . .
O685 O 0.8587(7) -0.2507(6) -0.5891(6) 0.229(6) Uani 1 1 d . . . . .
C684 C 0.8424(11) -0.2320(11) -0.6211(10) 0.215(9) Uani 1 1 d D . . . .
C185 C 0.3967(8) 0.4176(7) -0.0833(6) 0.188(7) Uani 1 1 d D . . . .
H18A H 0.409730 0.448404 -0.073288 0.282 Uiso 1 1 calc GR . . . .
H18B H 0.360632 0.416180 -0.080619 0.282 Uiso 1 1 calc GR . . . .
H18C H 0.404337 0.412848 -0.113031 0.282 Uiso 1 1 calc GR . . . .
C387 C 0.9241(7) 0.9242(8) 0.0595(6) 0.183(6) Uani 1 1 d . . . . .
H38C H 0.923032 0.937713 0.088147 0.274 Uiso 1 1 calc GR . . . .
H38D H 0.954758 0.906998 0.056892 0.274 Uiso 1 1 calc GR . . . .
H38E H 0.895494 0.902795 0.054064 0.274 Uiso 1 1 calc GR . . . .
C334 C 0.5836(5) 0.8032(7) -0.1225(6) 0.145(5) Uani 1 1 d . . . . .
H334 H 0.575290 0.810218 -0.151171 0.174 Uiso 1 1 calc R . . . .
C335 C 0.5796(5) 0.7625(7) -0.1109(6) 0.144(5) Uani 1 1 d . . . . .
H335 H 0.568845 0.738597 -0.130678 0.173 Uiso 1 1 calc R . . . .
C333 C 0.5992(6) 0.8376(7) -0.0961(6) 0.164(5) Uani 1 1 d . . . . .
H333 H 0.598406 0.868543 -0.106594 0.196 Uiso 1 1 calc R . . . .
C332 C 0.6176(6) 0.8320(7) -0.0517(6) 0.164(5) Uani 1 1 d . . . . .
C300 C 0.7686(7) 0.8534(5) -0.0510(6) 0.165(6) Uani 1 1 d D U . . .
C301 C 0.7421(10) 0.8191(11) -0.0872(7) 0.201(9) Uani 1 1 d D U . . .
C155 C 0.0802(8) 0.5738(11) -0.1356(10) 0.188(7) Uani 1 1 d . U . . .
S151 S 0.0854(4) 0.7566(4) -0.1664(3) 0.262(3) Uani 1 1 d D . . . .
O153 O 0.1348(6) 0.7816(7) -0.1502(6) 0.270(7) Uani 1 1 d D . . . .
O672 O 0.6005(8) -0.1480(7) -0.6804(8) 0.274(8) Uani 1 1 d D . . . .
O156 O 0.0760(6) 0.5694(6) -0.1787(6) 0.221(6) Uani 1 1 d . U . . .
O239 O 0.3185(4) 0.5711(4) -0.0204(3) 0.135(3) Uani 1 1 d . . . . .
N240 N 0.3457(4) 0.6457(5) -0.0459(4) 0.122(3) Uani 1 1 d . . . . .
H240 H 0.353771 0.659810 -0.069170 0.146 Uiso 1 1 calc R . . . .
C238 C 0.3354(5) 0.5991(7) -0.0493(5) 0.121(4) Uani 1 1 d . . . . .
C283 C 0.6252(8) 0.7622(7) -0.2249(7) 0.192(7) Uani 1 1 d D . . . .
H28C H 0.594001 0.744249 -0.223058 0.287 Uiso 1 1 calc GR . . . .
H28D H 0.618106 0.794382 -0.233339 0.287 Uiso 1 1 calc GR . . . .
H28E H 0.643171 0.762825 -0.197293 0.287 Uiso 1 1 calc GR . . . .
C250 C 0.3408(3) 0.8042(3) 0.0114(3) 0.144(4) Uani 1 1 d . . . . .
C249 C 0.3363(3) 0.8207(2) -0.0307(4) 0.148(5) Uani 1 1 d G . . . .
H249 H 0.334352 0.853408 -0.035585 0.177 Uiso 1 1 calc R . . . .
C248 C 0.3347(3) 0.7885(3) -0.0654(3) 0.179(7) Uani 1 1 d G . . . .
N247 N 0.3376(3) 0.7396(3) -0.0581(2) 0.127(3) Uani 1 1 d G . . . .
C246 C 0.34210(18) 0.7231(2) -0.0160(2) 0.130(4) Uani 1 1 d G . . . .
C245 C 0.3437(2) 0.7554(3) 0.0187(2) 0.144(4) Uani 1 1 d G . . . .
C244 C 0.3481(3) 0.7388(4) 0.0608(2) 0.163(6) Uani 1 1 d G . . . .
H244 H 0.349189 0.760389 0.084020 0.195 Uiso 1 1 calc R . . . .
C243 C 0.3510(3) 0.6900(4) 0.0681(3) 0.168(7) Uani 1 1 d G . . . .
H243 H 0.354033 0.678894 0.096268 0.201 Uiso 1 1 calc R . . . .
C242 C 0.3495(3) 0.6577(3) 0.0334(4) 0.178(9) Uani 1 1 d G . . . .
H242 H 0.351412 0.625033 0.038311 0.214 Uiso 1 1 calc R . . . .
C241 C 0.3450(3) 0.6743(2) -0.0087(3) 0.126(5) Uani 1 1 d G . . . .
C128 C 0.1919(10) 0.4754(9) -0.0354(8) 0.220(8) Uani 1 1 d D U . . .
N130 N 0.1823(7) 0.4983(7) -0.0029(7) 0.184(5) Uani 1 1 d . U . . .
H130 H 0.187655 0.528705 -0.000433 0.221 Uiso 1 1 calc R . . . .
C663 C 0.4128(9) -0.1300(8) -0.6631(7) 0.206(7) Uiso 1 1 d . . . . .
H66C H 0.396312 -0.150667 -0.642804 0.247 Uiso 1 1 calc R . . . .
H66D H 0.435691 -0.150328 -0.678117 0.247 Uiso 1 1 calc R . . . .
C234 C 0.3404(4) 0.5076(3) -0.1409(4) 0.147(5) Uani 1 1 d . . . . .
H234 H 0.331168 0.475917 -0.147459 0.176 Uiso 1 1 calc R . . . .
C233 C 0.3649(4) 0.5351(5) -0.1711(3) 0.160(5) Uani 1 1 d G . . . .
H233 H 0.372058 0.521748 -0.197782 0.192 Uiso 1 1 calc R . . . .
C232 C 0.3787(3) 0.5825(5) -0.1614(3) 0.123(4) Uani 1 1 d G . . . .
N237 N 0.3679(3) 0.6025(3) -0.1215(4) 0.121(3) Uani 1 1 d G . . . .
C236 C 0.3435(3) 0.5750(3) -0.0913(3) 0.138(3) Uani 1 1 d G . . . .
C235 C 0.3297(3) 0.5276(3) -0.1011(4) 0.138(3) Uani 1 1 d G . . . .
H235 H 0.313279 0.509245 -0.080890 0.165 Uiso 1 1 calc R . . . .
C757 C 0.8129(6) 0.2917(8) -0.6185(7) 0.143(5) Uani 1 1 d D . . . .
C563 C 0.2857(8) 0.0648(7) -0.2068(7) 0.199(7) Uiso 1 1 d D . . . .
H56C H 0.277265 0.034324 -0.193967 0.239 Uiso 1 1 calc R . . . .
H56D H 0.257504 0.073642 -0.225846 0.239 Uiso 1 1 calc R . . . .
C411 C 0.1852(7) 0.1028(9) -0.5154(8) 0.160(6) Uani 1 1 d . . . . .
C75 C -0.0567(10) 0.5863(12) 0.4283(10) 0.280(13) Uani 1 1 d D . . . .
H75A H -0.069261 0.614587 0.441629 0.420 Uiso 1 1 calc GR . . . .
H75B H -0.031946 0.572223 0.447495 0.420 Uiso 1 1 calc GR . . . .
H75C H -0.084172 0.563725 0.422241 0.420 Uiso 1 1 calc GR . . . .
C776 C 0.9885(9) 0.1830(10) -0.9742(10) 0.258(12) Uani 1 1 d . . . . .
H77C H 1.014423 0.163503 -0.985351 0.388 Uiso 1 1 calc GR . . . .
H77D H 0.991260 0.214607 -0.985784 0.388 Uiso 1 1 calc GR . . . .
H77E H 0.955849 0.169104 -0.982446 0.388 Uiso 1 1 calc GR . . . .
S394 S 0.7734(4) 0.9096(4) -0.0695(3) 0.155(6) Uani 0.442(16) 1 d . U . G 1
C365 C 0.5575(9) 0.9925(9) 0.0611(8) 0.181(7) Uani 1 1 d . . . . .
N686 N 0.8600(11) -0.1787(9) -0.6299(7) 0.253(9) Uani 1 1 d D . . . .
H686 H 0.842776 -0.161476 -0.647621 0.303 Uiso 1 1 calc R . . . .
C765 C 0.7727(9) 0.2660(9) -0.8309(8) 0.235(9) Uiso 1 1 d D . . . .
H76C H 0.769553 0.300297 -0.833851 0.282 Uiso 1 1 calc R . . . .
H76D H 0.743308 0.253612 -0.816725 0.282 Uiso 1 1 calc R . . . .
O83 O 0.1616(7) 0.6160(6) 0.3538(5) 0.205(5) Uani 1 1 d . . . . .
C82 C 0.1249(15) 0.5845(11) 0.3442(13) 0.227(11) Uani 1 1 d . . . . .
C766 C 0.7759(14) 0.2419(12) -0.8762(10) 0.293(13) Uiso 1 1 d D . . . .
C474 C 0.2433(9) 0.6166(9) -0.4660(8) 0.236(10) Uani 1 1 d D . . . .
H47C H 0.236008 0.622848 -0.436368 0.354 Uiso 1 1 calc GR . . . .
H47D H 0.214446 0.623999 -0.484329 0.354 Uiso 1 1 calc GR . . . .
H47E H 0.271877 0.636036 -0.473592 0.354 Uiso 1 1 calc GR . . . .
C564 C 0.2955(12) 0.1040(10) -0.1705(9) 0.261(11) Uiso 1 1 d D . . . .
C293 C 0.5856(10) 0.5761(9) -0.3854(8) 0.223(8) Uiso 1 1 d . . . . .
C664 C 0.3723(13) -0.1205(11) -0.6962(10) 0.271(12) Uiso 1 1 d . . . . .
O357 O 0.5975(4) 0.7678(4) 0.1785(5) 0.177(4) Uani 1 1 d . . . . .
C356 C 0.5936(6) 0.7636(7) 0.1367(7) 0.141(5) Uani 1 1 d . . . . .
C463 C 0.0232(9) 0.4495(8) -0.4558(8) 0.222(8) Uiso 1 1 d D . . . .
H46A H 0.000236 0.445821 -0.432359 0.266 Uiso 1 1 calc R . . . .
H46B H 0.030781 0.483456 -0.457907 0.266 Uiso 1 1 calc R . . . .
O125 O 0.1959(8) 0.4511(9) -0.1988(8) 0.313(11) Uani 1 1 d D . . . .
O127 O 0.2636(7) 0.5171(9) -0.2274(7) 0.320(11) Uani 1 1 d D . . . .
O782 O 1.1831(6) 0.1766(6) -0.8639(4) 0.218(6) Uani 1 1 d . . . . .
O182 O 0.4753(6) 0.2951(5) -0.0525(5) 0.196(5) Uani 1 1 d . . . . .
C180 C 0.4175(9) 0.2034(8) -0.2156(7) 0.224(8) Uiso 1 1 d D . . . .
H18D H 0.415945 0.171388 -0.227411 0.337 Uiso 1 1 calc GR . . . .
H18E H 0.448704 0.218904 -0.223029 0.337 Uiso 1 1 calc GR . . . .
H18F H 0.389536 0.221002 -0.227386 0.337 Uiso 1 1 calc GR . . . .
C274 C 0.5329(9) 0.7102(8) -0.4537(8) 0.220(9) Uani 1 1 d D . . . .
H27A H 0.515666 0.680589 -0.461937 0.331 Uiso 1 1 calc GR . . . .
H27B H 0.563612 0.713200 -0.468861 0.331 Uiso 1 1 calc GR . . . .
H27C H 0.511464 0.736465 -0.460816 0.331 Uiso 1 1 calc GR . . . .
C687 C 0.9057(12) -0.1593(10) -0.6074(9) 0.233(13) Uani 1 1 d D . . . .
H687 H 0.931615 -0.183672 -0.605235 0.279 Uiso 1 1 calc R . . . .
C688 C 0.9267(12) -0.1134(12) -0.6303(10) 0.270(12) Uani 1 1 d D . . . .
H68I H 0.914127 -0.113489 -0.659862 0.405 Uiso 1 1 calc GR . . . .
H68J H 0.963030 -0.113647 -0.629346 0.405 Uiso 1 1 calc GR . . . .
H68K H 0.915804 -0.085217 -0.615631 0.405 Uiso 1 1 calc GR . . . .
O55 O -0.1160(9) 0.5328(9) -0.1601(8) 0.346(12) Uani 1 1 d D . . . .
O152 O 0.0817(9) 0.7277(8) -0.2103(7) 0.345(13) Uani 1 1 d D . . . .
C178 C 0.4209(8) 0.2507(7) -0.1454(7) 0.196(7) Uiso 1 1 d D . . . .
H17A H 0.455220 0.262718 -0.148484 0.235 Uiso 1 1 calc R . . . .
H17B H 0.398257 0.272583 -0.160081 0.235 Uiso 1 1 calc R . . . .
C781 C 1.1488(7) 0.1991(7) -0.8638(7) 0.151(6) Uani 1 1 d . . . . .
O602 O 0.6803(6) -0.0628(5) -0.4773(5) 0.213(5) Uani 1 1 d . U . . .
C392 C 0.8310(10) 0.9091(10) -0.0977(9) 0.273(12) Uani 1 1 d D U . . .
C464 C -0.0064(11) 0.4337(10) -0.4978(9) 0.254(10) Uiso 1 1 d D . . . .
C179 C 0.4150(8) 0.2019(7) -0.1677(6) 0.196(7) Uiso 1 1 d D . . . .
N183 N 0.4040(6) 0.3348(6) -0.0770(6) 0.184(6) Uani 1 1 d D . . . .
H183 H 0.376059 0.333219 -0.092351 0.220 Uiso 1 1 calc R . . . .
C481 C 0.4588(12) 0.6240(11) -0.3690(11) 0.302(14) Uiso 1 1 d D . . . .
H48G H 0.482050 0.601949 -0.380628 0.452 Uiso 1 1 calc GR . . . .
H48H H 0.474929 0.641190 -0.344778 0.452 Uiso 1 1 calc GR . . . .
H48I H 0.448616 0.646273 -0.390801 0.452 Uiso 1 1 calc GR . . . .
N691 N 0.8432(9) -0.1542(8) -0.5470(8) 0.224(7) Uani 1 1 d D U . . .
H691 H 0.820207 -0.168017 -0.563733 0.268 Uiso 1 1 calc R . . E .
O427 O 0.2348(8) 0.2516(8) -0.2944(7) 0.271(8) Uani 1 1 d . . . . .
C738 C 0.7903(7) 0.0782(7) -0.5871(5) 0.120(4) Uani 1 1 d . . . . .
O793 O 1.0017(6) 0.0121(6) -0.8368(5) 0.225(5) Uiso 1 1 d . . . . .
O54 O -0.1689(8) 0.4605(7) -0.1221(7) 0.296(9) Uani 1 1 d D . . . .
C80 C 0.1245(8) 0.5128(7) 0.3882(7) 0.199(7) Uiso 1 1 d D . . . .
H80A H 0.109598 0.493138 0.364660 0.238 Uiso 1 1 calc R . . . .
H80B H 0.160646 0.515209 0.384135 0.238 Uiso 1 1 calc R . . . .
O677 O 0.7466(6) -0.1905(5) -0.5954(7) 0.230(6) Uani 1 1 d . . . . .
C278 C 0.6529(12) 0.8028(18) -0.3788(14) 0.37(3) Uani 1 1 d D U . . .
O280 O 0.7165(14) 0.7596(11) -0.3337(10) 0.335(15) Uani 1 1 d . . . . .
C279 C 0.6733(14) 0.7697(11) -0.3377(12) 0.227(9) Uani 1 1 d . U . . .
C181 C 0.4344(12) 0.2958(8) -0.0719(9) 0.197(9) Uani 1 1 d D . . . .
C164 C 0.1375(13) 0.3430(10) -0.1162(11) 0.223(11) Uani 1 1 d . . . . .
C601 C 0.7044(9) -0.0292(8) -0.5044(7) 0.206(8) Uani 1 1 d D U . . .
O690 O 0.9239(11) -0.1188(9) -0.5428(8) 0.308(10) Uani 1 1 d D . . . .
C258 C 0.3147(7) 0.7892(7) -0.1851(7) 0.167(6) Uani 1 1 d . . . . .
H25A H 0.338710 0.815504 -0.188932 0.201 Uiso 1 1 calc R . . . .
H25B H 0.280907 0.801582 -0.188844 0.201 Uiso 1 1 calc R . . . .
C676 C 0.7338(9) -0.1894(7) -0.6390(9) 0.185(7) Uani 1 1 d . . . . .
O653 O 0.5500(8) 0.2636(5) -0.7261(6) 0.275(5) Uani 1 1 d D . . . .
C167 C 0.2416(8) 0.3278(7) -0.1117(8) 0.175(7) Uani 1 1 d . . . . .
H167 H 0.233370 0.303205 -0.134052 0.210 Uiso 1 1 calc R . . . .
C428 C 0.1610(9) 0.3101(12) -0.4788(9) 0.191(8) Uani 1 1 d . . . . .
C86 C 0.1127(6) 0.5687(6) 0.2319(7) 0.157(5) Uani 1 1 d D . . . .
H86A H 0.079582 0.577982 0.221728 0.235 Uiso 1 1 calc GR . . . .
H86B H 0.111857 0.535272 0.238614 0.235 Uiso 1 1 calc GR . . . .
H86C H 0.136380 0.574432 0.209865 0.235 Uiso 1 1 calc GR . . . .
C81 C 0.1168(13) 0.4874(11) 0.4292(9) 0.280 Uiso 1 1 d D . . . .
C381 C 0.8721(9) 1.1094(8) 0.1077(8) 0.220(8) Uiso 1 1 d D . . . .
C382 C 0.8716(13) 1.1101(11) 0.1574(9) 0.285(13) Uiso 1 1 d D . . . .
H38F H 0.839182 1.098625 0.166201 0.428 Uiso 1 1 calc GR . . . .
H38G H 0.877695 1.142258 0.168126 0.428 Uiso 1 1 calc GR . . . .
H38H H 0.897530 1.089854 0.168875 0.428 Uiso 1 1 calc GR . . . .
O797 O 1.1049(10) 0.0052(8) -0.9119(8) 0.305(9) Uiso 1 1 d . . . . .
O798 O 1.0532(8) 0.0153(7) -0.9760(8) 0.278(8) Uiso 1 1 d D . . . .
C796 C 1.0651(15) 0.0187(10) -0.9342(11) 0.291(14) Uiso 1 1 d D . . . .
C177 C 0.4099(12) 0.2506(9) -0.0980(7) 0.204(8) Uani 1 1 d . . . . .
H177 H 0.427243 0.222823 -0.086216 0.245 Uiso 1 1 calc R . . . .
O154 O 0.0348(7) 0.7798(7) -0.1529(6) 0.288(9) Uani 1 1 d D . . . .
O126 O 0.1635(8) 0.5224(8) -0.2295(6) 0.317(10) Uani 1 1 d D . . . .
C689 C 0.8894(11) -0.1439(9) -0.5612(12) 0.32(3) Uani 1 1 d D . . . .

loop_
_atom_site_aniso_label
_atom_site_aniso_U_11
_atom_site_aniso_U_22
_atom_site_aniso_U_33
_atom_site_aniso_U_23
_atom_site_aniso_U_13
_atom_site_aniso_U_12
S791 0.126(3) 0.136(3) 0.168(3) -0.012(2) 0.019(2) 0.006(2)
S289 0.128(3) 0.143(3) 0.155(3) 0.006(2) 0.000(2) 0.007(2)
S193 0.133(3) 0.139(3) 0.159(3) 0.005(2) 0.026(2) 0.012(2)
S597 0.135(3) 0.137(3) 0.153(3) 0.007(2) -0.008(2) 0.031(2)
S493 0.172(3) 0.122(2) 0.166(3) 0.003(2) -0.045(3) 0.019(2)
S95 0.120(3) 0.148(3) 0.176(3) 0.001(3) -0.005(2) 0.027(2)
S524 0.234(6) 0.115(3) 0.140(4) 0.020(3) 0.016(4) 0.003(3)
S224 0.171(4) 0.124(3) 0.182(5) 0.029(3) -0.016(4) -0.009(3)
S723 0.166(5) 0.118(3) 0.241(6) 0.019(3) 0.012(4) 0.029(3)
S324 0.172(5) 0.191(5) 0.184(5) -0.035(4) 0.019(4) 0.011(4)
S551 0.194(6) 0.187(5) 0.207(5) -0.083(4) 0.005(5) 0.002(4)
S251 0.200(6) 0.184(5) 0.196(5) -0.074(4) 0.005(4) 0.019(4)
S351 0.188(6) 0.174(4) 0.215(6) 0.066(4) -0.016(5) 0.010(4)
S25 0.168(5) 0.147(4) 0.287(8) 0.022(4) -0.040(5) 0.018(3)
S694 0.284(8) 0.197(5) 0.187(5) 0.016(4) 0.019(5) 0.061(5)
S624 0.210(6) 0.199(5) 0.139(4) -0.019(3) 0.018(4) 0.018(4)
N513 0.082(6) 0.171(10) 0.069(6) 0.026(6) 0.000(4) 0.032(5)
O639 0.105(6) 0.140(7) 0.124(6) -0.007(6) 0.006(5) 0.040(5)
S651 0.375(12) 0.170(5) 0.231(7) 0.070(5) -0.027(7) -0.006(5)
N210 0.088(6) 0.112(9) 0.106(8) 0.006(6) -0.019(5) 0.006(5)
O212 0.112(6) 0.153(7) 0.114(7) -0.015(6) -0.013(5) 0.018(5)
O612 0.098(6) 0.128(7) 0.159(8) -0.027(6) 0.002(5) 0.007(5)
O512 0.104(6) 0.133(6) 0.135(8) 0.025(6) 0.013(5) 0.030(4)
N640 0.059(6) 0.171(10) 0.091(7) 0.024(6) 0.003(4) 0.005(5)
C514 0.068(7) 0.109(8) 0.087(8) 0.030(7) -0.007(5) -0.006(5)
C515 0.074(7) 0.172(13) 0.116(9) -0.027(10) -0.016(6) 0.044(7)
C516 0.126(10) 0.085(8) 0.174(14) -0.005(8) 0.009(9) 0.011(7)
C517 0.135(11) 0.130(10) 0.132(11) 0.027(9) -0.001(8) 0.040(8)
C518 0.140(10) 0.083(7) 0.127(10) 0.039(7) 0.024(7) 0.035(6)
C519 0.085(8) 0.145(12) 0.148(13) 0.039(10) -0.008(7) 0.017(7)
N520 0.061(5) 0.095(6) 0.119(7) -0.011(5) -0.010(5) 0.006(4)
C521 0.081(8) 0.162(14) 0.116(11) 0.031(10) -0.012(7) 0.014(7)
C522 0.120(10) 0.120(10) 0.145(12) 0.051(9) 0.027(8) 0.014(7)
C523 0.157(13) 0.142(12) 0.149(13) 0.018(10) 0.033(10) 0.021(9)
C205 0.095(9) 0.118(12) 0.146(13) 0.029(11) -0.006(8) 0.009(7)
N510 0.078(6) 0.125(8) 0.152(10) 0.036(7) 0.004(6) 0.035(5)
C509 0.127(10) 0.142(12) 0.074(8) 0.001(9) -0.012(6) 0.034(7)
C508 0.126(10) 0.143(11) 0.123(11) 0.023(9) -0.002(7) 0.034(8)
C507 0.172(14) 0.171(17) 0.196(18) 0.093(14) -0.083(13) -0.013(11)
C506 0.116(10) 0.121(9) 0.169(13) 0.074(11) -0.026(9) 0.020(7)
C505 0.079(8) 0.109(9) 0.169(14) 0.014(10) -0.026(7) 0.036(6)
N230 0.132(8) 0.082(6) 0.147(9) 0.008(7) -0.036(7) -0.038(6)
N213 0.088(6) 0.112(7) 0.098(7) -0.002(6) 0.013(5) 0.002(5)
N610 0.063(6) 0.191(13) 0.109(9) 0.002(8) 0.007(5) 0.004(6)
N354 0.111(8) 0.131(10) 0.125(10) -0.003(8) -0.004(6) 0.010(6)
N613 0.060(6) 0.114(7) 0.183(13) -0.002(8) 0.035(6) 0.011(5)
O660 0.135(7) 0.146(7) 0.110(7) 0.002(5) -0.004(5) 0.017(5)
C722 0.125(11) 0.079(8) 0.188(15) 0.002(9) -0.040(10) -0.006(7)
N740 0.081(6) 0.129(9) 0.127(9) -0.014(7) 0.023(5) 0.013(6)
O758 0.155(9) 0.131(8) 0.216(11) -0.009(7) -0.024(7) 0.022(6)
N713 0.130(9) 0.100(7) 0.125(9) 0.005(7) -0.023(6) 0.002(6)
O729 0.131(8) 0.142(7) 0.137(7) 0.016(6) 0.034(6) 0.015(5)
C209 0.101(10) 0.148(14) 0.134(13) 0.040(13) -0.024(8) -0.010(7)
O539 0.090(5) 0.138(6) 0.153(7) 0.031(6) -0.046(5) 0.016(4)
N503 0.078(6) 0.126(7) 0.108(7) -0.013(6) -0.031(5) 0.005(5)
O529 0.143(7) 0.116(6) 0.124(7) 0.017(5) -0.012(6) 0.010(4)
N337 0.074(6) 0.165(10) 0.167(10) -0.022(9) -0.039(7) 0.009(6)
C609 0.078(6) 0.182(11) 0.162(13) 0.000(10) -0.003(6) 0.003(6)
C636 0.063(8) 0.188(15) 0.116(10) 0.052(11) -0.003(6) -0.019(7)
C635 0.108(10) 0.161(14) 0.139(13) 0.024(10) -0.011(8) 0.006(8)
C634 0.085(8) 0.130(11) 0.152(12) 0.017(10) 0.004(7) 0.002(7)
C633 0.162(13) 0.092(9) 0.199(17) -0.010(12) -0.079(13) -0.001(8)
C632 0.104(9) 0.109(11) 0.122(11) -0.006(9) -0.011(7) 0.004(7)
N637 0.097(7) 0.144(10) 0.118(8) -0.007(7) 0.004(6) 0.011(6)
N530 0.108(8) 0.144(9) 0.138(8) 0.033(8) 0.018(6) 0.035(6)
N410 0.063(6) 0.142(9) 0.187(13) -0.036(9) -0.021(7) -0.003(5)
C409 0.063(9) 0.201(19) 0.27(3) -0.09(2) -0.030(12) -0.001(9)
C408 0.133(8) 0.183(10) 0.169(10) -0.083(11) -0.061(9) 0.020(7)
C407 0.133(8) 0.183(10) 0.169(10) -0.083(11) -0.061(9) 0.020(7)
C406 0.156(13) 0.153(12) 0.234(19) -0.080(15) -0.091(13) 0.031(10)
C405 0.107(10) 0.138(13) 0.151(13) -0.049(12) -0.052(9) 0.050(9)
O71 0.165(8) 0.144(7) 0.232(11) -0.048(7) -0.099(8) 0.057(6)
O339 0.087(6) 0.144(8) 0.158(9) -0.010(6) -0.011(5) -0.031(5)
O229 0.128(7) 0.118(6) 0.140(8) 0.001(5) 0.023(5) 0.006(4)
C638 0.081(8) 0.103(10) 0.200(19) -0.019(12) -0.023(9) 0.049(7)
N340 0.091(7) 0.149(10) 0.170(12) 0.005(9) -0.047(7) 0.005(6)
N585 0.137(9) 0.169(9) 0.092(7) -0.002(6) 0.002(7) 0.041(7)
O527 0.288(16) 0.128(7) 0.158(9) 0.016(6) -0.008(9) 0.087(9)
N719 0.102(7) 0.109(8) 0.123(9) -0.011(7) 0.000(6) 0.004(5)
O629 0.114(7) 0.133(8) 0.199(9) -0.041(7) 0.002(6) 0.019(5)
C208 0.075(8) 0.121(11) 0.131(11) 0.009(9) -0.010(6) -0.016(6)
O570 0.199(11) 0.182(9) 0.148(8) 0.007(7) -0.004(7) 0.004(8)
C400 0.119(10) 0.146(10) 0.165(12) -0.043(9) -0.004(9) -0.012(8)
O572 0.196(10) 0.130(7) 0.107(7) 0.022(5) 0.009(6) 0.005(6)
N68 0.197(15) 0.115(8) 0.147(10) 0.026(7) 0.003(10) 0.057(9)
O312 0.100(6) 0.178(9) 0.148(7) -0.017(7) -0.010(5) 0.017(5)
O094 0.131(7) 0.175(9) 0.145(8) -0.015(7) 0.006(6) 0.000(6)
N537 0.122(8) 0.120(7) 0.138(9) 0.005(7) 0.010(7) 0.034(6)
C536 0.105(9) 0.101(9) 0.188(15) 0.027(10) -0.033(9) 0.010(7)
C535 0.097(9) 0.132(12) 0.151(12) 0.015(9) 0.019(8) 0.033(8)
C534 0.116(11) 0.130(11) 0.24(2) -0.001(14) 0.003(12) 0.034(9)
C533 0.080(7) 0.121(9) 0.133(9) -0.005(8) 0.018(7) 0.020(6)
C532 0.119(10) 0.116(10) 0.139(12) -0.007(9) 0.040(9) 0.014(8)
O098 0.181(9) 0.133(7) 0.126(7) 0.009(6) -0.009(6) 0.018(6)
C641 0.098(9) 0.137(11) 0.121(11) 0.021(10) -0.006(7) 0.008(7)
C642 0.092(9) 0.140(11) 0.155(12) -0.003(11) 0.002(7) 0.004(7)
C643 0.091(8) 0.129(11) 0.159(13) 0.005(9) 0.000(8) -0.005(7)
C644 0.129(11) 0.140(11) 0.143(13) 0.011(10) -0.001(9) 0.018(8)
C645 0.121(10) 0.147(12) 0.123(11) -0.005(10) 0.014(8) 0.026(8)
C646 0.121(11) 0.130(11) 0.141(13) 0.023(10) 0.006(8) 0.020(8)
N647 0.095(7) 0.132(8) 0.141(9) 0.014(7) 0.002(6) 0.005(6)
C648 0.115(10) 0.137(12) 0.127(12) 0.013(11) -0.005(8) 0.004(8)
C649 0.104(9) 0.186(14) 0.118(10) 0.044(11) -0.001(7) 0.014(9)
C650 0.112(10) 0.116(9) 0.151(13) -0.003(9) 0.008(8) -0.002(7)
C721 0.082(9) 0.145(14) 0.187(15) 0.036(12) 0.019(8) 0.010(8)
C504 0.150(11) 0.079(6) 0.095(8) -0.009(6) -0.016(7) 0.023(6)
O61 0.101(6) 0.169(9) 0.192(10) -0.018(8) -0.017(6) 0.020(6)
N703 0.081(7) 0.097(6) 0.205(11) 0.008(7) -0.034(7) 0.009(6)
C201 0.083(9) 0.075(8) 0.192(13) 0.019(9) 0.027(8) 0.001(6)
O225 0.212(10) 0.097(6) 0.164(8) -0.011(6) -0.010(7) 0.019(6)
N730 0.082(6) 0.171(11) 0.119(8) -0.011(8) -0.013(6) 0.019(7)
C223 0.111(9) 0.135(10) 0.128(11) -0.043(9) -0.020(8) -0.004(7)
C222 0.119(7) 0.161(9) 0.140(8) 0.054(7) 0.027(6) 0.036(6)
C221 0.119(7) 0.161(9) 0.140(8) 0.054(7) 0.027(6) 0.036(6)
N220 0.054(5) 0.104(6) 0.165(9) 0.029(6) 0.011(5) -0.001(4)
C219 0.082(7) 0.075(7) 0.157(12) -0.004(8) -0.008(7) -0.005(5)
C218 0.130(10) 0.127(10) 0.089(9) -0.024(7) 0.014(7) 0.002(7)
C217 0.138(11) 0.145(11) 0.118(11) 0.041(9) -0.005(8) -0.016(8)
C216 0.131(10) 0.072(7) 0.178(14) -0.010(8) -0.005(9) -0.005(6)
C215 0.104(9) 0.150(12) 0.136(11) -0.024(10) -0.011(8) 0.016(8)
C214 0.092(8) 0.137(11) 0.096(9) 0.032(8) 0.001(6) 0.027(7)
O762 0.127(8) 0.110(6) 0.210(11) -0.008(7) 0.006(6) 0.014(5)
N361 0.142(11) 0.166(10) 0.183(12) 0.021(9) 0.019(9) -0.010(8)
N630 0.119(9) 0.134(9) 0.166(11) -0.003(9) 0.026(8) 0.002(7)
C206 0.076(8) 0.092(8) 0.190(16) 0.018(11) -0.022(8) -0.001(5)
N261 0.202(15) 0.182(13) 0.160(15) 0.025(13) -0.009(12) 0.022(10)
O666 0.164(9) 0.136(7) 0.166(8) 0.012(6) 0.035(7) 0.019(6)
N4 0.113(9) 0.157(10) 0.171(11) -0.022(9) -0.044(8) 0.027(7)
O402 0.231(12) 0.159(9) 0.167(10) -0.018(8) -0.092(9) 0.033(8)
C615 0.150(13) 0.234(18) 0.071(10) 0.010(11) 0.027(8) 0.069(12)
C207 0.075(8) 0.147(14) 0.132(13) 0.007(10) -0.018(7) 0.012(7)
N540 0.128(8) 0.097(7) 0.165(10) -0.019(7) -0.022(7) 0.034(6)
N747 0.065(5) 0.178(8) 0.135(7) -0.012(6) -0.015(5) 0.039(6)
C755 0.151(9) 0.178(9) 0.178(10) -0.016(7) -0.046(9) 0.044(8)
C756 0.151(9) 0.178(9) 0.178(10) -0.016(7) -0.046(9) 0.044(8)
C750 0.083(8) 0.185(10) 0.153(10) -0.028(8) -0.002(7) 0.044(8)
C745 0.085(8) 0.201(10) 0.159(10) -0.008(8) 0.001(9) 0.036(9)
C746 0.068(7) 0.169(9) 0.126(8) -0.018(7) 0.007(7) 0.024(7)
C741 0.074(8) 0.163(9) 0.153(11) 0.006(9) 0.024(8) -0.015(7)
C742 0.048(7) 0.233(14) 0.134(9) 0.009(8) 0.025(7) -0.007(7)
C743 0.084(9) 0.273(15) 0.116(9) 0.028(10) -0.005(8) -0.023(11)
C744 0.077(9) 0.274(15) 0.149(11) 0.015(11) 0.009(8) -0.022(11)
O525 0.262(14) 0.155(8) 0.151(9) 0.034(7) 0.035(9) -0.027(9)
O787 0.129(8) 0.190(10) 0.186(10) -0.027(8) -0.004(7) 0.039(7)
N567 0.131(10) 0.191(11) 0.121(8) 0.014(7) 0.029(7) 0.050(9)
O739 0.100(6) 0.158(7) 0.149(8) 0.006(6) 0.039(5) 0.003(5)
N759 0.097(8) 0.136(10) 0.185(13) -0.026(11) -0.010(8) 0.031(6)
C605 0.103(10) 0.180(15) 0.122(13) -0.046(13) 0.017(8) 0.010(8)
C511 0.052(6) 0.139(11) 0.113(12) -0.020(10) -0.012(6) 0.008(6)
C611 0.075(8) 0.114(11) 0.129(11) -0.016(11) 0.022(6) 0.004(7)
C569 0.162(13) 0.181(12) 0.122(10) 0.038(9) 0.013(9) 0.091(11)
O702 0.294(16) 0.123(7) 0.186(10) -0.024(6) 0.039(9) -0.036(8)
C228 0.127(11) 0.107(11) 0.166(16) -0.022(11) 0.013(10) 0.013(8)
O502 0.186(10) 0.163(8) 0.190(10) -0.064(8) -0.035(8) 0.061(8)
C404 0.127(11) 0.160(12) 0.118(10) -0.011(9) -0.019(8) 0.065(10)
O227 0.285(17) 0.122(7) 0.146(8) 0.040(6) 0.009(9) 0.011(8)
N403 0.087(6) 0.141(10) 0.138(8) -0.035(7) -0.053(6) 0.020(6)
O471 0.179(11) 0.166(9) 0.165(11) -0.018(8) -0.015(8) 0.017(8)
C714 0.050(7) 0.192(16) 0.120(11) -0.032(13) 0.000(6) 0.017(7)
C727 0.081(8) 0.096(11) 0.138(14) -0.003(9) -0.009(7) 0.004(6)
C718 0.154(14) 0.108(12) 0.201(19) 0.000(13) 0.007(11) 0.033(9)
C717 0.185(15) 0.109(11) 0.204(17) -0.041(13) -0.057(13) 0.052(10)
C716 0.106(11) 0.20(2) 0.28(3) -0.065(19) -0.038(14) 0.011(11)
C715 0.132(12) 0.132(11) 0.156(14) 0.019(11) 0.000(9) -0.009(9)
N657 0.123(8) 0.128(9) 0.104(8) -0.001(8) 0.002(6) -0.007(6)
C531 0.106(8) 0.139(9) 0.110(8) -0.027(8) 0.016(7) 0.059(8)
O329 0.140(8) 0.136(9) 0.208(10) 0.005(7) -0.025(7) -0.002(6)
C586 0.073(8) 0.193(14) 0.141(12) 0.065(10) 0.019(7) 0.011(8)
O187 0.182(11) 0.163(9) 0.234(14) 0.004(9) 0.033(10) 0.019(8)
O526 0.39(2) 0.110(6) 0.136(9) 0.035(6) 0.023(10) -0.037(8)
C204 0.077(8) 0.090(7) 0.165(13) 0.017(8) 0.005(7) 0.022(5)
O202 0.215(11) 0.111(7) 0.154(8) -0.003(6) 0.044(7) -0.011(7)
N590 0.145(9) 0.194(12) 0.095(7) -0.028(7) 0.018(6) 0.073(8)
C336 0.080(9) 0.213(19) 0.138(13) 0.019(13) -0.048(8) 0.035(10)
N774 0.129(10) 0.192(14) 0.137(12) 0.005(10) 0.031(8) -0.010(8)
N763 0.116(9) 0.140(9) 0.135(11) -0.013(9) -0.018(9) 0.025(7)
O30 0.094(6) 0.165(8) 0.196(11) -0.004(8) -0.029(7) 0.012(5)
C583 0.102(11) 0.201(17) 0.146(18) -0.060(14) -0.001(12) 0.027(11)
C659 0.157(13) 0.183(16) 0.071(10) -0.014(11) 0.010(8) -0.029(10)
N769 0.099(9) 0.134(7) 0.117(8) 0.011(6) 0.009(7) 0.005(7)
C728 0.089(9) 0.086(9) 0.22(2) 0.026(13) 0.023(11) 0.005(7)
N31 0.088(7) 0.193(10) 0.130(9) 0.000(9) 0.006(6) 0.055(7)
O726 0.145(9) 0.122(7) 0.327(16) -0.006(8) -0.007(10) -0.025(6)
C628 0.119(12) 0.099(11) 0.25(2) -0.001(14) 0.072(13) -0.005(8)
O366 0.155(10) 0.211(11) 0.214(12) 0.034(10) 0.011(9) 0.002(8)
N467 0.184(16) 0.189(13) 0.181(13) 0.005(10) -0.012(12) 0.003(12)
O589 0.147(8) 0.195(9) 0.142(8) 0.028(8) -0.029(7) 0.027(7)
O208 0.182(11) 0.168(9) 0.175(10) -0.007(7) -0.006(8) -0.008(8)
C614 0.126(11) 0.217(17) 0.033(8) 0.001(9) 0.013(6) 0.005(10)
C588 0.177(15) 0.123(11) 0.096(10) 0.033(9) -0.027(10) 0.011(10)
N783 0.106(9) 0.186(12) 0.231(19) -0.082(14) 0.004(13) -0.024(8)
N413 0.079(7) 0.142(10) 0.199(13) -0.011(10) -0.021(7) 0.005(6)
O439 0.079(6) 0.209(10) 0.193(10) -0.041(9) 0.022(6) -0.025(6)
O370 0.219(12) 0.257(12) 0.115(7) 0.017(7) 0.018(7) 0.062(11)
O96 0.160(9) 0.147(8) 0.162(9) -0.002(7) -0.004(7) 0.012(7)
C576 0.146(15) 0.113(11) 0.091(8) 0.015(8) 0.001(8) 0.009(11)
C69 0.101(10) 0.146(11) 0.179(13) 0.007(11) -0.002(10) -0.005(9)
N14 0.154(11) 0.159(12) 0.158(12) 0.014(10) 0.024(8) 0.003(8)
C623 0.121(11) 0.169(13) 0.128(12) -0.048(12) -0.023(9) 0.024(9)
C618 0.102(9) 0.148(13) 0.123(13) -0.013(11) -0.022(8) 0.017(8)
C619 0.075(8) 0.194(17) 0.101(12) -0.037(11) 0.012(7) 0.035(9)
N620 0.093(7) 0.131(8) 0.129(8) -0.009(8) 0.000(6) 0.033(6)
C621 0.120(11) 0.136(13) 0.171(16) -0.018(13) -0.045(11) 0.036(10)
C622 0.112(10) 0.186(15) 0.108(11) -0.058(10) 0.017(8) 0.006(9)
O327 0.155(9) 0.240(12) 0.246(13) -0.095(10) -0.092(9) 0.053(8)
O412 0.077(6) 0.190(10) 0.185(9) -0.023(8) -0.003(5) 0.016(6)
N661 0.237(16) 0.145(10) 0.136(10) -0.015(8) 0.043(10) 0.020(10)
O552 0.105(7) 0.249(12) 0.225(11) -0.074(9) -0.067(8) 0.014(7)
N378 0.140(11) 0.129(8) 0.151(12) 0.044(8) 0.029(8) 0.001(7)
N578 0.126(11) 0.189(14) 0.099(8) 0.015(8) -0.018(7) 0.018(9)
O625 0.219(8) 0.246(8) 0.141(5) -0.027(5) 0.034(5) -0.006(6)
C720 0.101(10) 0.108(11) 0.200(18) 0.003(13) 0.059(10) 0.000(8)
C574 0.165(18) 0.166(14) 0.130(14) -0.003(10) 0.027(11) 0.017(14)
O656 0.131(7) 0.178(8) 0.095(6) 0.021(6) -0.002(5) 0.011(5)
N485 0.165(10) 0.080(7) 0.199(12) -0.007(8) -0.055(9) -0.002(8)
C528 0.122(10) 0.115(10) 0.116(12) -0.008(9) -0.019(8) 0.013(7)
O88 0.196(14) 0.204(13) 0.197(12) -0.001(10) 0.002(10) 0.034(10)
C211 0.084(8) 0.105(11) 0.145(15) 0.010(10) -0.011(8) 0.021(6)
C500 0.149(12) 0.140(11) 0.160(12) -0.040(9) 0.000(10) 0.034(9)
N103 0.130(9) 0.144(8) 0.158(9) -0.009(7) 0.043(7) -0.023(6)
O372 0.142(9) 0.185(10) 0.244(13) 0.078(10) -0.068(8) -0.001(7)
C571 0.081(9) 0.132(10) 0.119(13) 0.026(9) -0.003(8) -0.005(7)
C790 0.096(10) 0.184(13) 0.206(16) -0.033(11) 0.058(10) -0.006(9)
C319 0.077(8) 0.120(12) 0.166(15) -0.021(12) -0.020(8) 0.042(7)
N320 0.067(6) 0.157(10) 0.247(16) -0.092(12) -0.017(8) 0.015(7)
C321 0.091(9) 0.188(17) 0.163(15) -0.003(13) -0.051(9) -0.002(9)
C322 0.117(11) 0.220(18) 0.124(12) -0.015(13) -0.016(9) 0.040(10)
C323 0.072(7) 0.115(9) 0.173(14) -0.014(10) 0.014(7) 0.027(6)
C318 0.080(9) 0.183(19) 0.172(17) 0.004(15) 0.016(9) 0.015(10)
N203 0.132(10) 0.120(8) 0.192(11) 0.048(8) -0.014(7) 0.000(6)
O577 0.149(9) 0.179(9) 0.123(7) 0.007(6) 0.018(6) 0.020(7)
O226 0.373(19) 0.099(6) 0.161(9) 0.011(6) -0.064(11) 0.017(8)
C231 0.097(10) 0.221(18) 0.128(11) 0.055(12) -0.028(8) 0.007(10)
C662 0.136(10) 0.144(10) 0.117(9) -0.040(7) 0.001(7) 0.003(8)
C136 0.089(12) 0.29(3) 0.153(15) -0.007(18) -0.016(11) -0.069(17)
C135 0.119(12) 0.109(11) 0.35(3) -0.034(15) -0.076(17) 0.012(9)
C134 0.091(10) 0.186(17) 0.208(16) -0.055(15) -0.015(10) -0.008(10)
C133 0.121(11) 0.138(12) 0.171(14) 0.015(12) -0.023(10) 0.020(10)
C132 0.130(13) 0.120(12) 0.25(2) -0.030(14) -0.015(13) 0.047(10)
N137 0.104(9) 0.202(15) 0.201(14) -0.083(12) 0.010(9) -0.029(9)
C606 0.078(6) 0.182(11) 0.162(13) 0.000(10) -0.003(6) 0.003(6)
N385 0.122(10) 0.154(11) 0.169(11) 0.013(8) -0.014(8) -0.022(8)
O270 0.303(19) 0.132(8) 0.179(11) -0.010(7) 0.071(11) -0.023(9)
N788 0.145(11) 0.154(9) 0.142(9) 0.002(7) 0.021(8) -0.053(8)
C655 0.136(12) 0.138(14) 0.153(17) 0.010(13) -0.009(11) 0.021(10)
N58 0.118(9) 0.179(12) 0.170(13) -0.022(13) -0.052(8) 0.022(8)
C775 0.23(3) 0.208(18) 0.104(12) 0.012(12) 0.051(12) 0.059(16)
N140 0.092(10) 0.30(2) 0.149(13) -0.010(14) 0.024(9) -0.026(10)
O725 0.256(14) 0.138(7) 0.159(10) 0.041(7) 0.029(8) 0.018(7)
N477 0.153(13) 0.159(10) 0.146(12) 0.007(8) -0.001(10) 0.008(9)
O13 0.143(9) 0.179(10) 0.186(12) 0.005(9) 0.003(9) 0.011(7)
N440 0.108(8) 0.126(9) 0.165(12) -0.027(8) 0.010(7) 0.012(6)
O102 0.244(13) 0.161(9) 0.172(10) -0.024(7) 0.055(9) -0.031(8)
C486 0.171(15) 0.141(15) 0.156(15) -0.019(11) -0.007(11) 0.040(11)
N267 0.28(2) 0.087(7) 0.135(10) 0.017(7) 0.013(14) 0.026(11)
O139 0.097(7) 0.219(11) 0.204(11) -0.035(9) -0.035(6) 0.052(7)
N367 0.152(11) 0.138(9) 0.156(10) -0.008(8) -0.012(9) 0.023(8)
O160 0.154(9) 0.209(10) 0.187(11) -0.022(9) 0.018(9) 0.013(7)
C568 0.143(14) 0.147(11) 0.162(13) 0.057(11) 0.074(11) 0.052(11)
C608 0.128(11) 0.153(11) 0.156(15) -0.083(12) 0.014(9) -0.002(8)
N490 0.153(11) 0.149(9) 0.128(9) -0.003(7) -0.010(8) 0.009(8)
N110 0.128(9) 0.138(8) 0.157(9) -0.007(7) -0.002(7) 0.008(6)
C109 0.112(11) 0.165(12) 0.157(13) 0.022(9) 0.023(10) 0.023(9)
C108 0.200(18) 0.172(13) 0.209(14) 0.008(11) 0.037(15) 0.017(13)
C107 0.158(13) 0.151(10) 0.190(13) -0.016(10) 0.050(12) 0.012(10)
C106 0.187(16) 0.160(11) 0.191(15) -0.013(9) 0.034(12) 0.004(12)
C105 0.139(12) 0.135(11) 0.175(11) 0.002(9) 0.006(10) -0.012(9)
O556 0.186(11) 0.186(11) 0.164(9) 0.038(8) -0.013(7) -0.037(8)
N373 0.129(11) 0.231(17) 0.106(9) 0.041(10) -0.026(8) -0.043(11)
C315 0.065(8) 0.122(11) 0.34(3) -0.020(17) 0.067(13) 0.000(8)
C320 0.22(2) 0.145(12) 0.168(15) -0.013(11) -0.012(14) 0.005(14)
N573 0.112(9) 0.143(9) 0.141(12) 0.031(7) 0.023(8) 0.005(7)
N330 0.106(8) 0.167(11) 0.121(8) 0.006(8) -0.041(7) -0.004(7)
C665 0.105(11) 0.195(15) 0.195(15) 0.073(12) 0.014(9) -0.028(9)
C42 0.151(4) 0.199(5) 0.163(5) 0.002(4) 0.001(4) 0.003(4)
C43 0.151(4) 0.199(5) 0.163(5) 0.002(4) 0.001(4) 0.003(4)
C44 0.151(4) 0.199(5) 0.163(5) 0.002(4) 0.001(4) 0.003(4)
C45 0.151(4) 0.199(5) 0.163(5) 0.002(4) 0.001(4) 0.003(4)
C46 0.151(4) 0.199(5) 0.163(5) 0.002(4) 0.001(4) 0.003(4)
C47 0.151(4) 0.199(5) 0.163(5) 0.002(4) 0.001(4) 0.003(4)
N48 0.151(4) 0.199(5) 0.163(5) 0.002(4) 0.001(4) 0.003(4)
C49 0.151(4) 0.199(5) 0.163(5) 0.002(4) 0.001(4) 0.003(4)
C50 0.151(4) 0.199(5) 0.163(5) 0.002(4) 0.001(4) 0.003(4)
C51 0.151(4) 0.199(5) 0.163(5) 0.002(4) 0.001(4) 0.003(4)
O313 0.155(8) 0.179(9) 0.184(9) 0.016(7) 0.005(7) 0.072(8)
C184 0.139(15) 0.181(19) 0.21(2) 0.016(17) 0.039(14) -0.003(12)
C374 0.119(12) 0.199(14) 0.096(11) 0.001(10) -0.057(11) -0.026(10)
O772 0.153(10) 0.150(7) 0.198(10) -0.023(6) 0.049(8) -0.004(6)
C587 0.159(13) 0.140(10) 0.108(9) 0.004(7) 0.010(9) 0.018(8)
O171 0.160(9) 0.134(7) 0.169(9) -0.020(7) 0.021(8) 0.002(6)
C701 0.114(10) 0.101(9) 0.161(12) -0.018(8) -0.042(7) 0.012(7)
O554 0.153(10) 0.226(11) 0.167(9) -0.021(8) 0.021(7) 0.045(8)
C94 0.147(12) 0.144(11) 0.152(12) -0.052(9) -0.041(10) 0.010(9)
C401 0.152(12) 0.095(9) 0.128(12) -0.026(9) -0.031(10) 0.012(9)
O353 0.233(14) 0.234(13) 0.195(13) 0.076(11) 0.005(11) 0.059(10)
C579 0.148(14) 0.224(17) 0.091(10) 0.088(11) -0.017(9) 0.008(12)
C314 0.069(8) 0.116(11) 0.188(17) 0.040(12) -0.018(8) 0.021(6)
C591 0.205(19) 0.147(12) 0.161(14) 0.026(10) -0.008(12) 0.052(12)
N188 0.165(13) 0.123(9) 0.190(14) 0.025(9) 0.039(10) -0.005(8)
C104 0.115(12) 0.194(16) 0.33(3) -0.117(18) 0.047(14) 0.002(11)
C731 0.133(11) 0.130(10) 0.109(9) 0.009(8) 0.034(8) 0.001(9)
C194 0.156(15) 0.178(13) 0.209(17) 0.022(12) 0.083(12) 0.026(11)
C764 0.091(11) 0.200(15) 0.155(14) 0.080(14) 0.011(9) 0.042(9)
C259 0.176(17) 0.21(2) 0.16(2) 0.033(19) -0.020(13) 0.013(14)
C271 0.209(18) 0.145(13) 0.108(13) -0.016(10) 0.046(11) 0.002(12)
N310 0.121(9) 0.219(17) 0.163(13) -0.035(13) 0.008(8) 0.018(9)
C309 0.125(11) 0.122(11) 0.138(14) 0.006(12) 0.002(8) 0.008(8)
C308 0.107(10) 0.132(13) 0.173(16) 0.014(12) 0.005(9) 0.001(8)
C307 0.178(17) 0.24(3) 0.145(18) -0.031(16) -0.010(12) -0.010(14)
C306 0.155(14) 0.23(2) 0.130(14) 0.025(17) 0.016(10) 0.029(14)
C305 0.158(15) 0.181(18) 0.17(2) -0.046(18) 0.013(13) 0.007(12)
O384 0.188(13) 0.154(9) 0.201(11) 0.006(7) -0.002(9) -0.029(8)
N62 0.129(10) 0.149(11) 0.195(16) -0.007(13) 0.000(10) 0.014(7)
O768 0.170(12) 0.300(17) 0.215(14) -0.019(14) 0.003(10) 0.042(11)
N89 0.201(17) 0.153(12) 0.214(15) 0.017(10) -0.025(13) 0.021(11)
C32 0.158(14) 0.153(12) 0.178(14) 0.012(11) 0.020(11) 0.038(11)
O724 0.164(9) 0.142(7) 0.258(13) 0.038(8) 0.018(8) 0.044(7)
C761 0.059(8) 0.186(17) 0.127(13) -0.019(14) 0.029(7) 0.012(8)
C789 0.161(15) 0.180(15) 0.184(16) -0.047(13) 0.002(13) 0.049(13)
O429 0.180(11) 0.173(10) 0.245(15) -0.044(11) 0.002(9) 0.007(9)
O169 0.225(16) 0.265(15) 0.213(13) -0.011(11) 0.028(11) 0.010(12)
C600 0.086(8) 0.213(12) 0.050(6) 0.030(6) -0.003(5) -0.042(7)
C631 0.130(12) 0.142(11) 0.165(14) 0.003(12) -0.002(10) 0.007(9)
C90 0.25(2) 0.124(11) 0.212(18) 0.009(12) 0.004(17) 0.075(13)
N779 0.140(13) 0.197(14) 0.123(9) 0.017(9) 0.030(8) 0.030(11)
N84 0.157(13) 0.157(11) 0.197(17) -0.005(13) -0.014(14) 0.012(9)
O40 0.147(9) 0.211(11) 0.202(11) 0.035(9) -0.082(8) -0.037(7)
O489 0.174(11) 0.182(10) 0.186(11) -0.031(8) 0.011(8) -0.003(8)
C200 0.131(11) 0.147(11) 0.143(11) -0.033(9) 0.029(8) 0.026(10)
N286 0.186(14) 0.166(12) 0.153(11) 0.012(9) 0.009(10) 0.013(10)
C455 0.141(14) 0.18(2) 0.156(19) -0.026(16) 0.010(13) 0.007(13)
N603 0.137(9) 0.168(9) 0.131(9) 0.003(7) 0.019(7) 0.022(8)
C338 0.051(7) 0.166(17) 0.159(17) 0.033(14) -0.015(9) 0.006(8)
C444 0.23(2) 0.29(3) 0.155(17) 0.042(19) 0.025(15) 0.01(2)
C443 0.177(17) 0.111(11) 0.30(3) 0.016(15) 0.025(16) 0.013(10)
C442 0.149(13) 0.158(14) 0.209(18) -0.068(16) -0.026(12) 0.014(11)
C441 0.141(14) 0.20(2) 0.176(17) 0.020(17) -0.002(12) -0.004(12)
C446 0.147(15) 0.20(2) 0.171(18) -0.007(16) 0.004(12) -0.010(13)
C445 0.155(16) 0.174(16) 0.23(2) 0.005(17) 0.036(15) 0.015(13)
C450 0.151(17) 0.29(3) 0.23(2) 0.02(2) 0.045(17) 0.012(17)
C449 0.25(3) 0.19(2) 0.19(2) -0.048(17) 0.005(16) 0.005(18)
C448 0.20(2) 0.20(2) 0.23(3) 0.02(2) 0.027(18) 0.039(16)
N447 0.142(11) 0.185(12) 0.178(13) -0.010(11) 0.014(9) 0.002(9)
O3 0.114(7) 0.182(9) 0.245(12) -0.024(9) -0.021(7) 0.035(7)
C331 0.123(11) 0.131(10) 0.214(17) -0.017(12) -0.028(12) -0.033(9)
C386 0.114(12) 0.185(14) 0.162(15) -0.017(13) 0.006(9) 0.017(10)
C770 0.122(15) 0.179(16) 0.191(16) 0.054(14) -0.008(13) -0.011(12)
O285 0.170(13) 0.265(17) 0.211(14) -0.008(12) 0.015(10) 0.007(11)
C658 0.168(16) 0.203(19) 0.155(15) 0.039(16) 0.033(12) 0.028(13)
N430 0.128(10) 0.147(10) 0.240(18) -0.031(13) -0.009(11) 0.001(8)
C786 0.078(10) 0.195(18) 0.157(14) 0.003(13) 0.020(9) 0.025(11)
C56 0.148(14) 0.157(15) 0.156(16) -0.052(13) 0.001(11) -0.016(11)
C616 0.145(13) 0.131(12) 0.172(17) 0.046(11) 0.051(10) 0.019(9)
C376 0.29(3) 0.203(16) 0.041(9) 0.001(9) 0.023(14) -0.044(16)
C596 0.151(12) 0.126(10) 0.210(16) -0.058(10) -0.040(11) 0.068(9)
C607 0.078(9) 0.28(2) 0.080(10) -0.044(12) 0.005(6) -0.009(10)
N41 0.084(8) 0.257(17) 0.153(11) -0.015(11) -0.005(7) 0.043(9)
N166 0.182(16) 0.186(12) 0.179(13) 0.017(9) 0.027(11) 0.004(11)
N73 0.173(13) 0.161(12) 0.152(12) 0.000(12) 0.010(11) -0.007(8)
C35 0.088(5) 0.189(6) 0.202(7) 0.034(6) -0.017(5) 0.028(4)
C34 0.088(5) 0.189(6) 0.202(7) 0.034(6) -0.017(5) 0.028(4)
C33 0.091(10) 0.212(16) 0.25(2) 0.074(16) 0.025(11) 0.077(10)
N38 0.088(5) 0.189(6) 0.202(7) 0.034(6) -0.017(5) 0.028(4)
C37 0.085(9) 0.182(13) 0.202(17) 0.051(12) -0.011(9) 0.015(8)
C36 0.088(5) 0.189(6) 0.202(7) 0.034(6) -0.017(5) 0.028(4)
O626 0.219(8) 0.246(8) 0.141(5) -0.027(5) 0.034(5) -0.006(6)
O254 0.165(11) 0.246(13) 0.278(16) -0.062(11) -0.076(11) -0.032(9)
C704 0.117(12) 0.094(8) 0.228(18) -0.009(10) -0.006(11) 0.018(8)
C760 0.079(9) 0.173(13) 0.177(16) 0.044(14) -0.003(8) 0.027(8)
C488 0.151(16) 0.167(15) 0.143(16) 0.029(12) -0.029(12) -0.027(12)
C475 0.17(2) 0.127(11) 0.142(18) 0.015(11) 0.000(16) 0.005(10)
O377 0.195(13) 0.253(14) 0.177(14) -0.023(11) -0.005(10) -0.005(10)
C15 0.084(9) 0.093(11) 0.26(2) 0.010(12) 0.011(11) 0.009(7)
C16 0.067(9) 0.213(19) 0.228(19) 0.046(16) -0.005(9) 0.030(10)
C17 0.098(10) 0.115(11) 0.26(2) -0.018(12) -0.019(11) 0.009(8)
C18 0.101(12) 0.155(15) 0.37(3) 0.011(18) -0.042(16) 0.029(10)
C19 0.058(5) 0.195(12) 0.224(15) -0.027(12) 0.000(8) 0.016(6)
C20 0.091(10) 0.127(12) 0.26(2) 0.023(14) -0.041(12) 0.029(8)
N21 0.107(8) 0.130(9) 0.190(13) -0.020(9) -0.001(8) 0.032(6)
C22 0.101(11) 0.23(2) 0.156(16) 0.059(15) 0.013(10) -0.011(12)
C23 0.093(9) 0.190(14) 0.171(14) 0.062(12) 0.014(8) 0.042(9)
C24 0.058(5) 0.195(12) 0.224(15) -0.027(12) 0.000(8) 0.016(6)
C414 0.126(13) 0.176(16) 0.182(18) 0.015(15) 0.011(11) 0.011(10)
C415 0.132(13) 0.175(15) 0.193(18) 0.007(15) 0.012(11) 0.022(10)
C416 0.186(19) 0.32(3) 0.140(17) 0.016(18) 0.025(13) -0.020(19)
C417 0.20(2) 0.29(3) 0.29(3) -0.11(3) 0.04(2) 0.00(2)
C418 0.161(17) 0.24(2) 0.19(2) 0.012(19) 0.046(15) 0.036(17)
C419 0.147(13) 0.129(12) 0.168(15) -0.015(12) -0.007(11) 0.007(9)
N420 0.139(10) 0.169(11) 0.192(13) -0.013(11) -0.016(9) 0.002(9)
C421 0.142(13) 0.19(2) 0.143(17) -0.028(14) 0.007(11) -0.010(12)
C422 0.142(14) 0.173(16) 0.181(19) -0.008(14) 0.008(12) -0.013(10)
C423 0.146(16) 0.26(2) 0.19(2) -0.01(2) 0.020(13) -0.016(16)
C692 0.27(3) 0.202(19) 0.25(2) -0.030(19) 0.03(2) 0.039(17)
C469 0.166(16) 0.158(13) 0.175(16) -0.016(13) 0.001(14) 0.031(13)
C1 0.093(9) 0.159(11) 0.176(13) -0.003(10) -0.020(8) 0.034(8)
C189 0.174(15) 0.156(12) 0.200(17) 0.058(12) 0.063(12) 0.068(11)
C379 0.099(12) 0.132(10) 0.176(14) 0.029(9) 0.012(10) -0.034(10)
O252 0.264(15) 0.125(8) 0.266(15) -0.058(9) 0.004(11) 0.003(8)
C492 0.24(2) 0.148(14) 0.205(18) -0.040(13) -0.122(18) 0.048(15)
O484 0.187(13) 0.189(11) 0.216(13) -0.004(9) -0.001(10) 0.004(10)
C671 0.26(3) 0.24(2) 0.119(18) 0.004(14) -0.02(2) 0.02(2)
N113 0.161(13) 0.185(14) 0.237(17) 0.015(13) 0.013(11) 0.015(10)
C269 0.22(2) 0.164(15) 0.191(19) -0.034(14) 0.028(17) -0.018(14)
C470 0.174(18) 0.17(2) 0.143(17) 0.007(15) -0.015(13) 0.018(14)
C668 0.154(15) 0.21(2) 0.143(14) -0.054(13) 0.012(13) 0.022(14)
O57 0.199(12) 0.179(11) 0.186(11) -0.030(9) 0.017(8) 0.015(9)
C773 0.128(12) 0.127(11) 0.167(17) 0.024(13) 0.026(11) 0.023(9)
O389 0.239(17) 0.226(14) 0.209(14) -0.040(11) 0.033(11) 0.002(12)
C29 0.064(9) 0.25(2) 0.087(10) 0.038(12) -0.012(7) -0.023(10)
C501 0.135(12) 0.105(10) 0.168(15) -0.001(10) 0.020(12) 0.006(9)
C138 0.107(13) 0.145(13) 0.21(2) -0.041(15) -0.073(15) 0.034(11)
O553 0.207(13) 0.160(11) 0.35(2) -0.110(12) 0.008(12) -0.022(9)
C473 0.159(16) 0.134(12) 0.148(13) -0.009(10) -0.002(12) 0.011(11)
N667 0.194(14) 0.158(10) 0.128(9) -0.009(7) 0.024(9) 0.005(9)
N272 0.267(18) 0.150(10) 0.143(13) 0.035(9) 0.047(11) 0.066(11)
C784 0.123(13) 0.22(2) 0.116(13) -0.037(14) -0.018(10) 0.020(14)
O326 0.208(12) 0.234(14) 0.166(10) -0.059(9) 0.023(8) 0.044(10)
O27 0.142(9) 0.168(9) 0.333(17) 0.016(10) -0.060(11) -0.006(7)
C70 0.150(14) 0.143(12) 0.236(18) -0.033(12) -0.072(15) 0.038(10)
C478 0.181(18) 0.135(12) 0.157(14) -0.005(10) 0.000(13) -0.010(11)
O778 0.168(10) 0.179(10) 0.191(11) -0.023(8) 0.005(8) -0.005(9)
C538 0.136(13) 0.183(18) 0.120(12) -0.022(11) -0.009(10) -0.021(12)
C317 0.083(8) 0.148(11) 0.134(11) -0.040(10) 0.016(7) 0.031(7)
C617 0.127(11) 0.139(12) 0.143(12) -0.010(11) -0.001(8) -0.008(9)
C369 0.126(12) 0.152(12) 0.25(2) 0.014(12) 0.002(13) 0.035(10)
C2 0.124(13) 0.140(12) 0.210(19) -0.048(13) -0.011(13) 0.036(10)
C5 0.105(10) 0.141(11) 0.27(2) 0.043(13) 0.024(12) 0.053(9)
C328 0.131(13) 0.094(11) 0.22(2) 0.023(12) 0.032(13) 0.012(9)
C268 0.172(16) 0.129(11) 0.178(16) 0.027(12) 0.030(13) 0.015(11)
O654 0.344(14) 0.197(8) 0.284(12) 0.072(8) -0.010(10) 0.002(8)
C438 0.126(12) 0.134(13) 0.153(17) -0.010(12) 0.001(11) -0.012(10)
O28 0.171(11) 0.270(15) 0.311(18) -0.041(13) -0.047(11) 0.109(11)
C288 0.163(15) 0.157(12) 0.164(14) -0.002(10) 0.004(11) 0.022(10)
C771 0.104(12) 0.166(13) 0.216(17) -0.022(11) 0.057(13) -0.023(9)
C186 0.20(2) 0.153(16) 0.144(17) -0.010(13) 0.028(16) 0.034(16)
C287 0.139(13) 0.153(13) 0.134(11) 0.006(10) -0.007(9) -0.001(9)
C316 0.107(10) 0.24(2) 0.082(9) 0.006(11) 0.002(7) 0.044(11)
C675 0.166(16) 0.203(18) 0.180(16) 0.008(13) 0.025(11) 0.008(13)
O584 0.236(15) 0.198(10) 0.120(8) 0.049(7) -0.012(8) 0.072(10)
C733 0.112(12) 0.216(17) 0.147(13) 0.072(13) 0.025(9) -0.020(10)
C732 0.092(10) 0.110(9) 0.168(16) 0.022(10) -0.031(10) -0.015(7)
N737 0.086(7) 0.158(9) 0.106(8) 0.025(7) 0.005(6) 0.024(7)
C736 0.032(6) 0.148(11) 0.168(15) 0.010(12) 0.003(8) 0.022(6)
C735 0.105(11) 0.202(17) 0.118(12) -0.009(11) 0.017(8) 0.012(11)
C734 0.116(12) 0.197(15) 0.187(17) 0.004(15) -0.027(11) -0.035(10)
C362 0.092(13) 0.220(19) 0.24(2) 0.015(18) -0.019(12) 0.046(13)
O652 0.344(14) 0.197(8) 0.284(12) 0.072(8) -0.010(10) 0.002(8)
C700 0.197(14) 0.109(9) 0.219(16) 0.046(10) -0.068(11) -0.018(9)
C100 0.26(2) 0.139(11) 0.187(16) 0.024(12) 0.100(15) 0.035(12)
C170 0.157(16) 0.16(2) 0.18(2) -0.032(17) 0.034(15) -0.014(13)
O77 0.222(14) 0.194(12) 0.205(12) 0.004(10) -0.003(10) 0.007(11)
C491 0.150(14) 0.138(11) 0.181(16) -0.004(10) -0.062(13) -0.039(10)
C101 0.216(19) 0.133(11) 0.237(18) 0.033(11) 0.137(16) 0.046(11)
O627 0.219(8) 0.246(8) 0.141(5) -0.027(5) 0.034(5) -0.006(6)
C483 0.20(2) 0.142(17) 0.182(18) 0.004(13) -0.011(15) 0.010(18)
C555 0.140(13) 0.095(11) 0.202(19) 0.021(12) 0.027(11) -0.023(8)
C371 0.087(13) 0.130(14) 0.33(3) 0.037(19) -0.043(16) 0.021(11)
C87 0.19(2) 0.17(2) 0.170(17) 0.006(14) 0.018(15) 0.022(18)
N172 0.182(14) 0.209(19) 0.153(13) -0.056(12) 0.062(11) 0.003(13)
O129 0.211(13) 0.217(12) 0.265(16) -0.043(11) -0.013(11) 0.027(11)
O566 0.174(13) 0.287(15) 0.335(19) 0.176(16) 0.148(13) 0.059(11)
N673 0.26(2) 0.169(12) 0.154(15) -0.009(10) 0.027(17) 0.013(13)
N390 0.225(14) 0.233(15) 0.157(13) -0.014(9) -0.001(11) 0.022(11)
O112 0.147(9) 0.207(12) 0.198(11) 0.006(9) -0.001(7) 0.022(8)
N157 0.176(11) 0.193(11) 0.211(12) -0.018(10) 0.003(9) 0.010(10)
C767 0.133(16) 0.179(13) 0.139(13) 0.046(11) 0.018(11) 0.004(11)
C284 0.140(18) 0.23(3) 0.18(2) -0.04(2) 0.012(15) -0.018(17)
C12 0.144(15) 0.171(18) 0.166(19) -0.008(18) 0.003(14) 0.008(11)
O352 0.158(11) 0.204(11) 0.280(16) 0.084(11) -0.019(10) 0.009(9)
C273 0.25(3) 0.148(13) 0.146(17) 0.020(11) 0.042(17) 0.029(16)
C674 0.199(19) 0.160(16) 0.162(17) -0.012(13) 0.024(15) 0.013(15)
C262 0.19(2) 0.24(2) 0.175(19) -0.027(18) -0.027(17) 0.027(16)
O276 0.235(17) 0.201(13) 0.240(16) -0.010(11) 0.000(13) 0.013(11)
O460 0.143(9) 0.211(11) 0.248(15) 0.000(11) 0.013(10) 0.003(8)
C168 0.20(2) 0.23(2) 0.23(2) -0.017(18) 0.038(16) 0.031(17)
C311 0.163(14) 0.107(11) 0.160(16) 0.024(13) 0.018(10) 0.021(9)
C10 0.059(8) 0.204(19) 0.193(18) 0.035(18) -0.003(9) -0.033(9)
C9 0.086(9) 0.154(12) 0.158(14) -0.021(12) -0.011(8) 0.025(8)
C8 0.107(11) 0.21(2) 0.26(3) 0.031(18) -0.002(13) 0.048(11)
C7 0.191(17) 0.186(17) 0.172(16) 0.022(16) -0.055(14) 0.022(12)
C6 0.186(16) 0.120(12) 0.177(17) -0.002(13) -0.035(12) 0.025(10)
N11 0.063(6) 0.198(15) 0.205(14) 0.013(11) -0.037(8) -0.017(6)
C63 0.147(15) 0.181(15) 0.171(17) 0.017(14) -0.020(13) 0.012(11)
N281 0.160(14) 0.210(16) 0.25(2) -0.022(16) 0.015(15) -0.008(11)
C780 0.102(14) 0.160(13) 0.28(2) 0.053(14) 0.018(14) 0.004(9)
O476 0.194(14) 0.172(10) 0.183(13) 0.005(9) 0.001(10) 0.007(8)
C575 0.181(15) 0.148(11) 0.177(16) -0.006(10) -0.016(11) 0.015(10)
C383 0.139(19) 0.155(18) 0.143(12) -0.009(11) -0.001(11) -0.002(13)
C375 0.154(14) 0.147(12) 0.23(2) 0.004(12) -0.024(13) 0.002(9)
C487 0.160(13) 0.167(13) 0.141(12) 0.022(10) -0.014(9) 0.025(10)
C131 0.117(13) 0.175(15) 0.25(2) -0.060(16) 0.021(13) 0.041(12)
O67 0.194(13) 0.189(11) 0.209(13) 0.013(10) 0.023(10) -0.009(8)
N461 0.193(14) 0.261(19) 0.195(16) -0.027(12) -0.004(11) 0.012(13)
C158 0.176(11) 0.193(11) 0.211(12) -0.018(10) 0.003(9) 0.010(10)
C275 0.21(3) 0.29(4) 0.150(17) 0.03(2) 0.021(17) 0.02(3)
O26 0.38(2) 0.123(8) 0.258(17) 0.080(10) -0.065(15) 0.009(10)
C565 0.17(2) 0.175(15) 0.187(18) 0.041(14) -0.001(16) 0.010(14)
C462 0.22(2) 0.23(2) 0.20(2) -0.024(15) -0.003(17) 0.034(19)
C431 0.146(13) 0.159(13) 0.198(17) -0.011(13) -0.002(12) 0.012(11)
C785 0.182(17) 0.143(12) 0.182(17) 0.012(12) -0.002(13) -0.023(10)
O165 0.33(3) 0.28(3) 0.41(4) -0.02(2) 0.09(3) 0.01(2)
N561 0.128(12) 0.23(2) 0.25(2) 0.09(2) 0.070(14) 0.048(11)
C693 0.197(18) 0.25(2) 0.139(13) 0.013(13) 0.010(11) 0.031(13)
O266 0.34(2) 0.162(9) 0.161(11) 0.022(9) -0.024(12) -0.049(10)
C59 0.119(11) 0.136(11) 0.182(17) -0.004(14) -0.040(10) 0.025(8)
N472 0.192(15) 0.203(17) 0.197(16) 0.005(14) 0.017(12) 0.035(12)
C391 0.225(14) 0.233(15) 0.157(13) -0.014(9) -0.001(11) 0.022(11)
C777 0.149(18) 0.175(18) 0.162(15) -0.005(13) 0.016(12) 0.003(16)
C459 0.193(14) 0.261(19) 0.195(16) -0.027(12) -0.004(11) 0.012(13)
C282 0.21(2) 0.19(2) 0.149(17) 0.002(16) 0.024(15) -0.022(16)
C368 0.122(17) 0.162(16) 0.30(3) 0.069(16) 0.054(18) 0.022(13)
C388 0.23(2) 0.153(14) 0.16(2) -0.011(13) 0.054(17) -0.017(15)
C72 0.155(17) 0.142(16) 0.19(2) -0.023(16) -0.017(15) 0.012(12)
O253 0.285(17) 0.198(11) 0.223(13) -0.022(9) 0.121(13) 0.068(11)
C85 0.18(2) 0.23(3) 0.165(19) 0.020(18) 0.012(16) 0.017(17)
C162 0.20(2) 0.24(2) 0.22(2) -0.02(2) 0.03(2) -0.032(19)
C458 0.168(18) 0.23(2) 0.24(3) -0.08(2) -0.011(16) 0.017(16)
O466 0.26(2) 0.27(2) 0.245(19) -0.047(15) 0.026(15) 0.051(15)
C465 0.155(18) 0.24(2) 0.164(18) -0.004(16) 0.019(14) 0.023(19)
N277 0.27(2) 0.182(14) 0.27(2) 0.024(16) 0.042(16) 0.038(15)
C39 0.124(12) 0.201(17) 0.114(12) 0.026(13) 0.002(9) 0.033(12)
N161 0.186(16) 0.30(2) 0.194(17) -0.056(16) 0.023(13) 0.005(16)
C60 0.127(12) 0.123(14) 0.177(19) 0.030(15) -0.021(11) -0.010(9)
N78 0.22(2) 0.150(13) 0.187(13) 0.006(10) -0.007(11) 0.006(12)
C141 0.141(17) 0.28(3) 0.20(2) 0.05(2) 0.015(15) -0.018(17)
C142 0.150(15) 0.201(19) 0.20(2) -0.040(19) 0.030(12) -0.008(14)
C143 0.172(17) 0.164(15) 0.24(3) 0.030(17) 0.022(15) 0.017(12)
C144 0.25(3) 0.27(3) 0.153(18) 0.004(18) 0.016(16) 0.05(2)
C145 0.187(19) 0.24(2) 0.18(2) -0.005(19) 0.018(15) 0.016(17)
C146 0.161(17) 0.21(2) 0.22(2) 0.06(2) 0.025(15) 0.006(14)
N147 0.144(12) 0.200(15) 0.231(18) 0.000(15) 0.017(12) 0.009(10)
C148 0.18(2) 0.21(2) 0.25(3) 0.02(2) 0.058(19) 0.006(17)
C149 0.175(18) 0.21(2) 0.25(3) -0.04(2) -0.004(16) 0.011(16)
C150 0.184(18) 0.23(2) 0.171(17) 0.041(17) 0.013(14) 0.023(15)
C669 0.24(3) 0.25(3) 0.23(3) -0.07(2) 0.08(2) -0.01(2)
C66 0.16(2) 0.148(14) 0.19(2) -0.004(13) 0.031(18) -0.019(12)
C111 0.157(16) 0.128(13) 0.24(2) 0.019(17) 0.017(16) -0.002(11)
O325 0.193(12) 0.215(11) 0.146(9) -0.042(8) -0.008(8) 0.046(10)
C76 0.23(3) 0.17(2) 0.23(2) -0.028(19) 0.00(2) -0.03(2)
C159 0.24(3) 0.33(3) 0.218(19) -0.06(2) 0.01(2) 0.00(2)
C74 0.30(4) 0.21(2) 0.18(2) 0.035(18) 0.03(2) 0.01(2)
C265 0.150(15) 0.156(14) 0.147(16) 0.018(12) 0.039(14) 0.001(11)
O260 0.156(8) 0.140(8) 0.183(9) 0.023(7) -0.011(6) 0.014(6)
S751 0.203(7) 0.276(8) 0.202(6) -0.090(6) -0.065(6) 0.040(6)
O752 0.264(19) 0.235(17) 0.30(2) -0.007(15) -0.014(15) 0.018(13)
O753 0.158(12) 0.39(2) 0.230(15) -0.152(15) 0.032(11) -0.006(13)
O754 0.272(18) 0.276(16) 0.156(10) -0.072(10) -0.065(11) 0.019(13)
N678 0.31(2) 0.163(11) 0.148(11) 0.014(10) 0.131(13) 0.046(13)
C679 0.26(2) 0.092(9) 0.219(19) -0.004(11) 0.074(18) 0.038(13)
C114 0.161(4) 0.269(8) 0.199(7) -0.022(6) 0.005(5) 0.003(6)
C115 0.161(4) 0.269(8) 0.199(7) -0.022(6) 0.005(5) 0.003(6)
C116 0.161(4) 0.269(8) 0.199(7) -0.022(6) 0.005(5) 0.003(6)
C117 0.161(4) 0.269(8) 0.199(7) -0.022(6) 0.005(5) 0.003(6)
C119 0.161(4) 0.269(8) 0.199(7) -0.022(6) 0.005(5) 0.003(6)
C118 0.161(4) 0.269(8) 0.199(7) -0.022(6) 0.005(5) 0.003(6)
N120 0.161(4) 0.269(8) 0.199(7) -0.022(6) 0.005(5) 0.003(6)
C121 0.161(4) 0.269(8) 0.199(7) -0.022(6) 0.005(5) 0.003(6)
C122 0.161(4) 0.269(8) 0.199(7) -0.022(6) 0.005(5) 0.003(6)
C123 0.161(4) 0.269(8) 0.199(7) -0.022(6) 0.005(5) 0.003(6)
S424 0.178(6) 0.261(8) 0.223(7) -0.016(6) 0.005(5) 0.001(6)
O426 0.181(12) 0.218(13) 0.208(13) -0.016(11) 0.006(9) 0.002(10)
O425 0.25(2) 0.41(3) 0.27(2) -0.05(2) 0.029(17) -0.01(2)
O670 0.36(3) 0.231(18) 0.39(3) -0.02(2) 0.05(3) 0.017(17)
O175 0.21(2) 0.154(14) 0.15(2) -0.012(13) 0.028(16) 0.033(14)
N176 0.20(2) 0.203(14) 0.183(19) -0.008(12) -0.015(13) -0.003(12)
C174 0.22(3) 0.169(17) 0.19(3) -0.006(19) -0.02(3) 0.006(15)
C604 0.161(13) 0.137(12) 0.164(15) 0.015(10) -0.039(11) 0.015(9)
S124 0.247(11) 0.353(13) 0.264(10) -0.017(9) -0.010(8) 0.004(10)
C173 0.26(3) 0.128(13) 0.24(3) -0.033(15) 0.11(2) -0.023(15)
N437 0.113(8) 0.152(10) 0.139(9) -0.036(9) -0.008(7) -0.001(7)
C436 0.105(10) 0.153(15) 0.118(11) -0.008(12) 0.008(8) 0.021(10)
C435 0.104(10) 0.137(13) 0.22(2) -0.035(12) 0.019(12) -0.005(9)
C434 0.136(14) 0.20(2) 0.23(2) -0.067(19) -0.057(14) 0.002(12)
C433 0.144(16) 0.22(2) 0.22(2) 0.08(2) 0.025(15) 0.028(14)
C432 0.103(10) 0.127(13) 0.210(19) -0.050(13) 0.024(11) -0.005(9)
S52 0.269(12) 0.378(16) 0.270(11) -0.054(11) 0.001(8) 0.005(11)
C79 0.144(16) 0.175(15) 0.22(2) -0.044(14) -0.011(15) 0.007(12)
C358 0.196(16) 0.169(14) 0.157(12) -0.033(10) -0.006(11) 0.089(12)
S393 0.224(13) 0.207(10) 0.238(12) 0.034(7) -0.073(8) 0.007(7)
O53 0.52(5) 0.33(3) 0.29(3) -0.05(2) 0.08(3) -0.09(3)
O360 0.135(7) 0.152(7) 0.182(9) -0.012(7) -0.066(7) 0.011(6)
C359 0.154(14) 0.166(14) 0.239(16) -0.044(10) -0.116(14) 0.043(11)
N457 0.162(14) 0.22(2) 0.200(17) -0.012(16) 0.012(11) 0.005(12)
O456 0.182(12) 0.218(13) 0.231(16) -0.026(12) 0.020(11) 0.010(9)
O560 0.148(9) 0.138(8) 0.201(10) -0.016(8) -0.009(7) 0.021(6)
C558 0.164(15) 0.169(14) 0.142(14) -0.020(12) 0.024(10) -0.065(10)
C559 0.119(13) 0.146(15) 0.21(2) -0.015(17) 0.087(14) -0.010(11)
N557 0.138(11) 0.169(12) 0.193(16) -0.058(13) 0.050(9) -0.026(8)
N547 0.073(6) 0.183(12) 0.158(10) -0.040(9) 0.006(6) 0.020(6)
C548 0.174(17) 0.084(11) 0.30(3) 0.010(14) 0.055(16) -0.001(9)
C549 0.110(11) 0.085(9) 0.33(3) 0.007(13) -0.023(14) 0.003(7)
C550 0.112(11) 0.183(16) 0.156(13) -0.009(12) -0.011(9) 0.018(10)
C545 0.085(8) 0.130(11) 0.195(16) -0.044(12) -0.015(9) 0.027(8)
C546 0.088(9) 0.178(15) 0.127(11) -0.024(11) 0.013(8) 0.015(8)
C541 0.097(9) 0.095(9) 0.220(19) -0.038(11) -0.024(10) 0.033(7)
C542 0.081(8) 0.174(13) 0.131(11) 0.009(11) -0.020(8) 0.028(7)
C543 0.051(7) 0.247(19) 0.131(12) 0.041(13) -0.002(7) 0.011(9)
C544 0.138(13) 0.174(15) 0.163(15) 0.017(12) 0.005(10) 0.047(11)
C562 0.186(19) 0.187(16) 0.145(15) -0.010(13) 0.018(13) 0.006(13)
C304 0.143(15) 0.203(19) 0.190(19) 0.006(17) 0.006(12) -0.022(13)
N303 0.145(12) 0.189(14) 0.175(13) 0.001(14) -0.001(10) -0.002(10)
C709 0.076(9) 0.172(17) 0.187(18) -0.035(19) 0.000(10) 0.037(9)
C708 0.106(10) 0.151(13) 0.112(10) 0.034(10) 0.010(7) -0.019(8)
C707 0.068(8) 0.20(2) 0.154(15) 0.047(12) -0.010(8) 0.004(8)
C706 0.088(9) 0.127(10) 0.197(16) 0.042(13) -0.048(10) -0.021(7)
C705 0.050(7) 0.154(14) 0.148(13) -0.019(12) -0.017(7) 0.019(7)
N710 0.064(6) 0.131(9) 0.170(12) 0.018(8) -0.005(6) 0.015(5)
O712 0.092(6) 0.182(8) 0.156(9) 0.009(7) -0.011(6) 0.026(5)
C711 0.059(7) 0.181(15) 0.117(12) -0.031(14) 0.000(7) -0.026(8)
O302 0.230(16) 0.279(17) 0.243(18) 0.014(14) -0.030(13) 0.015(12)
S451 0.246(9) 0.276(10) 0.303(11) 0.014(8) 0.009(8) -0.006(7)
O452 0.45(3) 0.33(2) 0.42(3) 0.028(19) 0.10(2) 0.005(19)
O454 0.38(3) 0.29(2) 0.28(2) -0.008(16) -0.03(2) 0.00(2)
O453 0.45(3) 0.33(2) 0.42(3) 0.028(19) 0.10(2) 0.005(19)
N355 0.138(9) 0.136(10) 0.162(11) 0.019(10) 0.007(8) 0.000(7)
C350 0.106(9) 0.148(12) 0.171(14) 0.044(11) -0.028(9) 0.031(8)
C349 0.157(14) 0.162(13) 0.165(14) 0.009(13) 0.019(10) 0.040(11)
C348 0.141(12) 0.149(13) 0.110(11) 0.018(11) 0.010(8) 0.022(9)
N347 0.069(6) 0.149(9) 0.167(11) -0.005(8) -0.001(6) 0.015(6)
C346 0.068(7) 0.183(13) 0.114(10) 0.024(11) -0.015(6) 0.031(8)
C345 0.133(11) 0.115(10) 0.134(12) -0.017(9) -0.010(9) 0.025(8)
C344 0.069(7) 0.181(15) 0.152(12) 0.010(11) -0.032(8) 0.006(7)
C343 0.094(9) 0.091(8) 0.27(2) 0.025(11) -0.038(11) 0.017(6)
C342 0.090(9) 0.179(14) 0.211(16) -0.072(14) -0.064(10) 0.043(9)
C341 0.093(9) 0.138(11) 0.172(14) 0.012(11) -0.046(9) 0.016(7)
N257 0.124(9) 0.160(11) 0.149(11) 0.018(10) -0.035(7) 0.020(7)
C255 0.097(9) 0.147(15) 0.175(16) 0.003(15) -0.014(9) 0.019(9)
O256 0.162(9) 0.120(8) 0.286(15) -0.035(9) -0.062(9) 0.024(7)
O685 0.246(16) 0.235(16) 0.206(15) -0.001(12) -0.007(12) 0.032(12)
C684 0.25(3) 0.20(3) 0.20(2) -0.03(2) -0.01(2) 0.03(2)
C185 0.23(2) 0.174(14) 0.160(14) 0.019(12) 0.029(13) 0.013(13)
C387 0.170(16) 0.221(18) 0.155(14) -0.024(14) 0.001(11) 0.011(13)
C334 0.126(12) 0.113(11) 0.191(15) -0.007(12) -0.016(10) -0.045(9)
C335 0.096(10) 0.133(13) 0.201(18) 0.002(11) -0.013(10) -0.013(8)
C333 0.124(10) 0.163(10) 0.209(13) 0.076(11) 0.015(9) 0.053(8)
C332 0.124(10) 0.163(10) 0.209(13) 0.076(11) 0.015(9) 0.053(8)
C300 0.180(17) 0.138(12) 0.176(14) 0.010(9) -0.006(11) 0.024(10)
C301 0.24(3) 0.21(2) 0.149(18) 0.030(13) 0.007(14) -0.035(17)
C155 0.132(13) 0.190(16) 0.242(17) -0.032(16) 0.008(15) 0.014(14)
S151 0.234(9) 0.276(9) 0.276(10) 0.028(8) 0.011(8) 0.013(7)
O153 0.24(2) 0.30(2) 0.270(19) 0.043(15) 0.031(15) 0.006(15)
O672 0.248(19) 0.30(2) 0.27(2) -0.012(17) 0.018(16) 0.016(14)
O156 0.197(13) 0.240(14) 0.225(13) 0.007(12) -0.002(12) -0.004(10)
O239 0.129(7) 0.160(7) 0.118(7) 0.011(6) 0.017(5) 0.013(5)
N240 0.105(8) 0.116(9) 0.145(9) -0.018(7) -0.002(6) 0.031(6)
C238 0.076(8) 0.165(14) 0.124(11) -0.012(11) 0.014(7) 0.049(9)
C283 0.22(2) 0.188(16) 0.169(16) -0.002(13) 0.010(15) -0.022(14)
C250 0.107(7) 0.166(8) 0.157(9) -0.040(10) -0.005(6) 0.031(7)
C249 0.157(13) 0.092(8) 0.195(16) -0.044(10) 0.027(11) 0.013(8)
C248 0.150(14) 0.141(14) 0.25(2) 0.021(16) 0.082(14) 0.045(11)
N247 0.101(7) 0.139(9) 0.137(9) -0.047(7) -0.007(6) -0.005(6)
C246 0.114(10) 0.132(11) 0.142(12) -0.039(10) -0.004(8) 0.019(8)
C245 0.107(7) 0.166(8) 0.157(9) -0.040(10) -0.005(6) 0.031(7)
C244 0.108(11) 0.186(15) 0.195(16) -0.079(13) 0.048(10) -0.005(10)
C243 0.118(11) 0.220(19) 0.161(14) -0.102(14) -0.015(10) 0.017(11)
C242 0.123(12) 0.23(2) 0.176(16) 0.106(17) -0.030(11) -0.035(11)
C241 0.041(6) 0.120(10) 0.218(17) -0.022(11) 0.035(8) 0.009(6)
C128 0.19(2) 0.238(19) 0.226(18) -0.042(13) -0.015(17) 0.015(19)
N130 0.150(13) 0.190(14) 0.211(15) -0.024(11) 0.004(12) 0.008(11)
C234 0.163(14) 0.107(9) 0.169(14) -0.014(10) -0.012(11) 0.019(9)
C233 0.161(14) 0.161(15) 0.161(14) -0.007(13) 0.027(11) 0.055(12)
C232 0.080(8) 0.131(11) 0.157(14) -0.021(10) -0.007(8) 0.023(7)
N237 0.090(7) 0.131(8) 0.141(9) 0.004(8) -0.029(6) 0.013(6)
C236 0.068(5) 0.136(7) 0.206(11) -0.028(9) -0.020(6) 0.009(6)
C235 0.068(5) 0.136(7) 0.206(11) -0.028(9) -0.020(6) 0.009(6)
C757 0.130(12) 0.113(13) 0.185(17) 0.006(12) -0.008(11) -0.001(9)
C411 0.147(16) 0.160(17) 0.171(17) 0.004(16) -0.009(12) -0.004(12)
C75 0.18(2) 0.34(4) 0.31(4) -0.06(3) 0.01(2) -0.03(2)
C776 0.18(2) 0.28(3) 0.31(4) 0.02(2) -0.03(2) -0.010(18)
S394 0.160(9) 0.181(9) 0.126(8) 0.000(5) 0.011(5) 0.023(6)
C365 0.14(2) 0.202(19) 0.21(2) 0.039(16) 0.013(16) 0.012(14)
N686 0.36(3) 0.21(2) 0.191(18) -0.029(14) -0.010(19) 0.013(19)
O83 0.221(15) 0.192(12) 0.200(13) 0.009(10) -0.017(11) 0.021(10)
C82 0.26(4) 0.22(3) 0.20(3) 0.04(3) 0.04(3) 0.01(2)
C474 0.20(2) 0.27(3) 0.24(2) 0.03(2) 0.050(17) 0.055(19)
O357 0.164(9) 0.202(10) 0.167(11) 0.021(8) -0.013(8) 0.050(7)
C356 0.147(13) 0.137(13) 0.143(15) -0.013(13) 0.031(11) 0.009(10)
O125 0.22(2) 0.39(3) 0.33(3) 0.04(2) -0.005(16) -0.01(2)
O127 0.216(19) 0.48(4) 0.257(19) -0.04(2) 0.030(15) -0.05(2)
O782 0.159(11) 0.324(18) 0.173(10) -0.091(11) 0.028(8) 0.062(12)
O182 0.183(12) 0.195(11) 0.212(13) 0.018(9) 0.004(10) 0.033(10)
C274 0.22(2) 0.22(2) 0.23(3) -0.043(17) 0.017(18) 0.013(15)
C687 0.30(4) 0.22(3) 0.17(2) -0.067(19) -0.05(2) 0.02(2)
C688 0.26(3) 0.29(3) 0.26(3) 0.03(3) 0.00(2) 0.02(2)
O55 0.35(3) 0.36(3) 0.32(3) -0.03(2) 0.03(2) -0.03(2)
O152 0.32(3) 0.34(3) 0.39(3) 0.11(3) 0.09(3) 0.04(2)
C781 0.085(11) 0.173(14) 0.195(19) -0.067(14) 0.040(12) 0.006(10)
O602 0.225(14) 0.226(12) 0.191(12) 0.011(9) 0.029(9) 0.017(10)
C392 0.20(2) 0.34(3) 0.28(3) -0.03(2) 0.04(2) -0.01(2)
N183 0.157(12) 0.153(11) 0.249(17) -0.005(12) 0.094(11) 0.023(11)
N691 0.170(16) 0.249(19) 0.252(19) -0.022(16) 0.014(15) 0.006(14)
O427 0.238(19) 0.30(2) 0.267(19) -0.051(15) 0.004(15) -0.053(15)
C738 0.139(13) 0.130(12) 0.096(10) 0.015(9) 0.018(9) 0.050(10)
O54 0.32(3) 0.29(2) 0.27(2) -0.047(18) 0.002(17) -0.024(19)
O677 0.228(15) 0.207(13) 0.258(18) -0.005(12) 0.024(13) 0.025(10)
C278 0.16(2) 0.61(7) 0.35(4) 0.12(4) 0.02(3) -0.02(2)
O280 0.34(3) 0.32(3) 0.35(3) 0.05(2) 0.10(3) 0.08(3)
C279 0.22(3) 0.22(2) 0.24(3) -0.042(18) 0.085(19) -0.03(2)
C181 0.22(2) 0.174(19) 0.21(2) 0.009(17) 0.054(19) 0.06(2)
C164 0.18(3) 0.23(3) 0.25(3) -0.04(2) 0.01(3) 0.00(2)
C601 0.24(2) 0.195(15) 0.184(17) -0.021(11) 0.032(14) 0.006(15)
O690 0.28(2) 0.33(3) 0.31(2) -0.05(2) 0.00(2) 0.04(2)
C258 0.154(15) 0.176(15) 0.171(18) -0.028(16) 0.011(12) 0.014(11)
C676 0.23(2) 0.146(14) 0.18(2) 0.003(15) 0.008(18) 0.010(14)
O653 0.344(14) 0.197(8) 0.284(12) 0.072(8) -0.010(10) 0.002(8)
C167 0.187(19) 0.160(15) 0.179(17) 0.028(13) 0.016(14) 0.012(13)
C428 0.179(19) 0.22(3) 0.17(2) -0.05(2) -0.018(15) 0.025(18)
C86 0.138(12) 0.152(12) 0.183(16) 0.020(12) 0.013(11) 0.019(9)
C177 0.22(3) 0.20(2) 0.19(2) -0.007(16) -0.015(17) 0.017(16)
O154 0.30(2) 0.270(18) 0.30(2) 0.032(16) 0.027(17) 0.061(17)
O126 0.32(3) 0.39(3) 0.236(19) -0.018(18) -0.016(18) -0.01(2)
C689 0.24(4) 0.22(3) 0.49(9) 0.00(4) -0.15(5) -0.03(3)

loop_
_atom_type_symbol
_atom_type_description
_atom_type_scat_dispersion_real
_atom_type_scat_dispersion_imag
_atom_type_scat_source
C C 0.0077 0.0034 'International Tables Vol C Tables 4.2.6.8 and 6.1.1.4'
H H 0.0000 0.0000 'International Tables Vol C Tables 4.2.6.8 and 6.1.1.4'
N N 0.0061 0.0033 'International Tables Vol C Tables 4.2.6.8 and 6.1.1.4'
O O 0.0228 0.0125 'International Tables Vol C Tables 4.2.6.8 and 6.1.1.4'
S S 0.1984 0.2317 'International Tables Vol C Tables 4.2.6.8 and 6.1.1.4'

loop_
_geom_angle_atom_site_label_1
_geom_angle_atom_site_label_2
_geom_angle_atom_site_label_3
_geom_angle
_geom_angle_site_symmetry_1
_geom_angle_site_symmetry_3
_geom_angle_publ_flag
C790 S791 C700 100.5(8) . . ?
C288 S289 C200 99.4(7) . . ?
C100 S193 C194 99.3(9) . . ?
C500 S597 C596 101.0(8) . . ?
C400 S493 C492 95.8(9) . . ?
C94 S95 C1 99.7(8) . . ?
O527 S524 C523 103.5(5) . . ?
O525 S524 C523 99.6(6) . . ?
O525 S524 O527 121.3(8) . . ?
O526 S524 C523 105.8(6) . . ?
O526 S524 O527 112.2(9) . . ?
O526 S524 O525 112.0(8) . . ?
O225 S224 C223 110.3(6) . . ?
O225 S224 O227 106.9(8) . . ?
O225 S224 O226 114.2(8) . . ?
O227 S224 C223 98.4(5) . . ?
O227 S224 O226 118.3(9) . . ?
O226 S224 C223 107.4(5) . . ?
O726 S723 C722 103.5(7) . . ?
O726 S723 O725 108.4(9) . . ?
O726 S723 O724 113.9(9) . . ?
O725 S723 C722 105.3(8) . . ?
O724 S723 C722 106.7(8) . . ?
O724 S723 O725 117.7(8) . . ?
O327 S324 C323 107.8(7) . . ?
O327 S324 O326 112.6(9) . . ?
O326 S324 C323 106.5(8) . . ?
O325 S324 O327 104.3(10) . . ?
O325 S324 C323 105.6(7) . . ?
O325 S324 O326 119.3(8) . . ?
O552 S551 C550 102.4(6) . . ?
O554 S551 O552 111.3(9) . . ?
O554 S551 O553 108.6(9) . . ?
O554 S551 C550 105.0(7) . . ?
O553 S551 O552 120.1(9) . . ?
O553 S551 C550 108.2(9) . . ?
O254 S251 O253 115.3(11) . . ?
O254 S251 C250 109.1(7) . . ?
O252 S251 O254 105.0(10) . . ?
O252 S251 O253 114.9(9) . . ?
O252 S251 C250 109.6(8) . . ?
O253 S251 C250 102.9(7) . . ?
O313 S351 O353 114.3(8) . . ?
O313 S351 O352 114.4(9) . . ?
O313 S351 C350 110.5(7) . . ?
O353 S351 C350 106.9(7) . . ?
O352 S351 O353 108.8(10) . . ?
O352 S351 C350 100.9(6) . . ?
O27 S25 C24 101.2(6) . . ?
O27 S25 O28 109.4(10) . . ?
O28 S25 C24 104.5(8) . . ?
O26 S25 C24 104.9(7) . . ?
O26 S25 O27 122.8(12) . . ?
O26 S25 O28 111.8(10) . . ?
C600 S694 C693 99.5(10) . . ?
O625 S624 C623 108.7(7) . . ?
O625 S624 O627 113.4(8) . . ?
O626 S624 C623 105.3(7) . . ?
O626 S624 O625 119.0(10) . . ?
O626 S624 O627 106.3(11) . . ?
O627 S624 C623 102.7(8) . . ?
C511 N513 C514 129.4(10) . . ?
O654 S651 C650 96.7(7) . . ?
O652 S651 C650 96.2(8) . . ?
O652 S651 O654 116.7(12) . . ?
O652 S651 O653 120.2(12) . . ?
O653 S651 C650 104.8(8) . . ?
O653 S651 O654 115.4(12) . . ?
C209 N210 C205 116.7(12) . . ?
C638 N640 C641 123.9(11) . . ?
N513 C514 C515 127.2(6) . . ?
N513 C514 C519 112.8(6) . . ?
C515 C514 C519 120.0 . . ?
C516 C515 C514 120.0 . . ?
C517 C516 C515 120.0 . . ?
C518 C517 C516 120.0 . . ?
C517 C518 C519 120.0 . . ?
C518 C519 C514 120.0 . . ?
N520 C519 C514 120.0 . . ?
N520 C519 C518 120.0 . . ?
C521 N520 C519 120.0 . . ?
N520 C521 C522 120.0 . . ?
N520 C521 C528 115.3(8) . . ?
C522 C521 C528 124.7(8) . . ?
C521 C522 C523 120.0 . . ?
C518 C523 S524 126.9(4) . . ?
C522 C523 S524 112.5(4) . . ?
C522 C523 C518 120.0 . . ?
N210 C205 C206 122.9(15) . . ?
N210 C205 C204 116.1(13) . . ?
C206 C205 C204 121.0(15) . . ?
C509 N510 C505 120.0 . . ?
N510 C509 C508 120.0 . . ?
N510 C509 C511 112.7(10) . . ?
C508 C509 C511 127.3(10) . . ?
C507 C508 C509 120.0 . . ?
C508 C507 C506 120.0 . . ?
C507 C506 C505 120.0 . . ?
N510 C505 C504 116.3(8) . . ?
C506 C505 N510 120.0 . . ?
C506 C505 C504 123.6(8) . . ?
C228 N230 C231 121.7(13) . . ?
C214 N213 C211 127.2(9) . . ?
C605 N610 C609 119.3(13) . . ?
C311 N354 C314 130.0(14) . . ?
C611 N613 C614 133.2(13) . . ?
C721 C722 S723 121.7(14) . . ?
C721 C722 C718 115.5(12) . . ?
C718 C722 S723 122.0(12) . . ?
C738 N740 C741 124.9(11) . . ?
C711 N713 C714 135.6(13) . . ?
N210 C209 C208 121.7(15) . . ?
N210 C209 C211 119.8(14) . . ?
C208 C209 C211 117.7(18) . . ?
C501 N503 C504 118.1(11) . . ?
C336 N337 C332 119.9(15) . . ?
N610 C609 C611 116.3(16) . . ?
N610 C609 C608 122.3(16) . . ?
C611 C609 C608 121.3(19) . . ?
C635 C636 N637 120.0 . . ?
C635 C636 C638 125.3(12) . . ?
N637 C636 C638 114.4(12) . . ?
C634 C635 C636 120.0 . . ?
C633 C634 C635 120.0 . . ?
C634 C633 C632 120.0 . . ?
C633 C632 C631 122.2(10) . . ?
N637 C632 C633 120.0 . . ?
N637 C632 C631 117.8(10) . . ?
C632 N637 C636 120.0 . . ?
C528 N530 C531 124.2(12) . . ?
C409 N410 C405 120.0 . . ?
N410 C409 C411 118.1(13) . . ?
C408 C409 N410 120.0 . . ?
C408 C409 C411 121.8(13) . . ?
C407 C408 C409 120.0 . . ?
C406 C407 C408 120.0 . . ?
C407 C406 C405 120.0 . . ?
C406 C405 N410 120.0 . . ?
C404 C405 N410 113.1(11) . . ?
C404 C405 C406 126.9(11) . . ?
O639 C638 N640 130.3(12) . . ?
O639 C638 C636 116.3(17) . . ?
N640 C638 C636 113.3(15) . . ?
C338 N340 C341 126.8(12) . . ?
C583 N585 C586 125.3(15) . . ?
C727 N719 C720 123.0(13) . . ?
C207 C208 C209 123.6(15) . . ?
C401 C400 S493 108.9(10) . . ?
C66 N68 C69 124.9(15) . . ?
C536 N537 C532 120.0 . . ?
N537 C536 C538 118.0(11) . . ?
C535 C536 N537 120.0 . . ?
C535 C536 C538 121.9(11) . . ?
C536 C535 C534 120.0 . . ?
C533 C534 C535 120.0 . . ?
C532 C533 C534 120.0 . . ?
N537 C532 C531 117.7(8) . . ?
C533 C532 N537 120.0 . . ?
C533 C532 C531 122.0(8) . . ?
C642 C641 N640 126.7(7) . . ?
C642 C641 C646 120.0 . . ?
C646 C641 N640 113.2(7) . . ?
C641 C642 C643 120.0 . . ?
C642 C643 C644 120.0 . . ?
C645 C644 C643 120.0 . . ?
C644 C645 C646 120.0 . . ?
C645 C646 C641 120.0 . . ?
N647 C646 C641 120.0 . . ?
N647 C646 C645 120.0 . . ?
C646 N647 C648 120.0 . . ?
N647 C648 C655 116.2(11) . . ?
C649 C648 N647 120.0 . . ?
C649 C648 C655 123.5(11) . . ?
C648 C649 C650 120.0 . . ?
C645 C650 S651 126.8(6) . . ?
C649 C650 S651 113.2(6) . . ?
C649 C650 C645 120.0 . . ?
C722 C721 C720 119.1(16) . . ?
N503 C504 C505 106.3(9) . . ?
C701 N703 C704 128.3(13) . . ?
O202 C201 N203 120.6(13) . . ?
O202 C201 C200 125.8(16) . . ?
N203 C201 C200 112.4(14) . . ?
C728 N730 C731 124.7(13) . . ?
C222 C223 S224 112.5(4) . . ?
C218 C223 S224 127.4(4) . . ?
C221 C222 C223 120.0 . . ?
C222 C221 N220 120.0 . . ?
C222 C221 C228 126.8(9) . . ?
N220 C221 C228 113.1(9) . . ?
C221 N220 C219 120.0 . . ?
N220 C219 C214 120.0 . . ?
C218 C219 N220 120.0 . . ?
C218 C219 C214 120.0 . . ?
C219 C218 C223 120.0 . . ?
C219 C218 C217 120.0 . . ?
C217 C218 C223 120.0 . . ?
C218 C217 C216 120.0 . . ?
C215 C216 C217 120.0 . . ?
C214 C215 C216 120.0 . . ?
C219 C214 N213 112.0(5) . . ?
C215 C214 N213 127.9(5) . . ?
C215 C214 C219 120.0 . . ?
C359 N361 C362 123.3(17) . . ?
C628 N630 C631 125.5(14) . . ?
C205 C206 C207 119.5(13) . . ?
C259 N261 C262 130(2) . . ?
C2 N4 C5 122.2(15) . . ?
C614 C615 C616 121.0(17) . . ?
C208 C207 C206 115.2(13) . . ?
C541 N540 C538 118.9(10) . . ?
N747 C755 C757 114.9(10) . . ?
C756 C755 N747 120.0 . . ?
C756 C755 C757 125.1(10) . . ?
C755 C756 C750 120.0 . . ?
C756 C750 C745 120.0 . . ?
C756 C750 S751 115.6(6) . . ?
C745 C750 S751 124.3(6) . . ?
C750 C745 C744 120.0 . . ?
C746 C745 C750 120.0 . . ?
C746 C745 C744 120.0 . . ?
C745 C746 N747 120.0 . . ?
C741 C746 N747 120.0 . . ?
C741 C746 C745 120.0 . . ?
C746 C741 N740 114.6(6) . . ?
C746 C741 C742 120.0 . . ?
C742 C741 N740 125.3(6) . . ?
C743 C742 C741 120.0 . . ?
C742 C743 C744 120.0 . . ?
C743 C744 C745 120.0 . . ?
C565 N567 C568 118.6(13) . . ?
C757 N759 C760 114.5(15) . . ?
N610 C605 C606 119.3(16) . . ?
N610 C605 C604 121.7(15) . . ?
C606 C605 C604 118.9(19) . . ?
N513 C511 O512 125.2(12) . . ?
N513 C511 C509 120.0(13) . . ?
O512 C511 C509 114.7(14) . . ?
O612 C611 N613 126.4(13) . . ?
O612 C611 C609 118.7(16) . . ?
N613 C611 C609 114.2(15) . . ?
O570 C569 C568 106.9(12) . . ?
N230 C228 O229 128.8(14) . . ?
N230 C228 C221 115.9(16) . . ?
O229 C228 C221 115.3(15) . . ?
C405 C404 N403 116.9(11) . . ?
C401 N403 C404 121.1(12) . . ?
N713 C714 C727 117.6(11) . . ?
N713 C714 C715 122.4(11) . . ?
C727 C714 C715 120.0 . . ?
N719 C727 C714 118.0(11) . . ?
N719 C727 C718 121.9(11) . . ?
C714 C727 C718 120.0 . . ?
C727 C718 C722 118.8(10) . . ?
C717 C718 C722 120.5(10) . . ?
C717 C718 C727 120.0 . . ?
C718 C717 C716 120.0 . . ?
C715 C716 C717 120.0 . . ?
C716 C715 C714 120.0 . . ?
C655 N657 C658 125.1(14) . . ?
N530 C531 C532 107.6(9) . . ?
N585 C586 C588 106.5(12) . . ?
N585 C586 C587 103.8(11) . . ?
C587 C586 C588 108.7(10) . . ?
N203 C204 C205 110.7(12) . . ?
C588 N590 C591 118.6(13) . . ?
N337 C336 C338 124.1(14) . . ?
N337 C336 C335 118.7(14) . . ?
C335 C336 C338 117.1(16) . . ?
C773 N774 C775 118.6(15) . . ?
C761 N763 C764 119.2(14) . . ?
C579 C583 N585 124.2(18) . . ?
O584 C583 N585 108(2) . . ?
O584 C583 C579 127.3(16) . . ?
O660 C659 N661 122.9(15) . . ?
O660 C659 C658 118.0(18) . . ?
N661 C659 C658 118.9(17) . . ?
C767 N769 C770 132.5(12) . . ?
O729 C728 N730 123.4(17) . . ?
O729 C728 C720 126.1(13) . . ?
N730 C728 C720 110.2(17) . . ?
C29 N31 C32 119.2(14) . . ?
O629 C628 N630 124.5(16) . . ?
O629 C628 C621 119(2) . . ?
N630 C628 C621 116.7(17) . . ?
C469 N467 C465 115.3(19) . . ?
C615 C614 N613 121.1(16) . . ?
C615 C614 C619 120.3(12) . . ?
C619 C614 N613 118.6(16) . . ?
N590 C588 C586 122.6(15) . . ?
N590 C588 O589 128.3(14) . . ?
O589 C588 C586 108.3(16) . . ?
C781 N783 C784 128.7(17) . . ?
C411 N413 C414 132.6(15) . . ?
N578 C576 C574 121.3(16) . . ?
N578 C576 O577 117.2(15) . . ?
O577 C576 C574 120.7(15) . . ?
N68 C69 C72 106.1(12) . . ?
C70 C69 N68 110.6(14) . . ?
C70 C69 C72 113.6(14) . . ?
C15 N14 C12 135.7(15) . . ?
C618 C623 S624 123.8(9) . . ?
C618 C623 C622 120.0 . . ?
C622 C623 S624 116.1(9) . . ?
C623 C618 C617 122.7(11) . . ?
C619 C618 C623 120.0 . . ?
C619 C618 C617 117.1(11) . . ?
C614 C619 C618 122.2(11) . . ?
C614 C619 N620 117.8(11) . . ?
C618 C619 N620 120.0 . . ?
C621 N620 C619 120.0 . . ?
N620 C621 C628 115.5(14) . . ?
C622 C621 C628 124.1(14) . . ?
C622 C621 N620 120.0 . . ?
C621 C622 C623 120.0 . . ?
C659 N661 C662 121.7(13) . . ?
C376 N378 C379 132.6(15) . . ?
C576 N578 C579 127.0(15) . . ?
N719 C720 C721 119.9(17) . . ?
N719 C720 C728 124.4(14) . . ?
C721 C720 C728 113.9(18) . . ?
C576 C574 C575 113.4(14) . . ?
N573 C574 C576 117.8(14) . . ?
N573 C574 C575 100.7(15) . . ?
C486 N485 C483 129.6(18) . . ?
O529 C528 C521 120.9(12) . . ?
O529 C528 N530 124.5(13) . . ?
N530 C528 C521 114.4(14) . . ?
O212 C211 N213 125.1(12) . . ?
O212 C211 C209 126.1(14) . . ?
N213 C211 C209 108.8(15) . . ?
C501 C500 S597 115.1(11) . . ?
C101 N103 C104 115.5(15) . . ?
O572 C571 C568 117.3(14) . . ?
O572 C571 N573 130.1(13) . . ?
N573 C571 C568 112.3(14) . . ?
C789 C790 S791 114.9(11) . . ?
N320 C319 C318 120.0 . . ?
C314 C319 N320 112.8(14) . . ?
C314 C319 C318 126.8(14) . . ?
C321 N320 C319 120.0 . . ?
N320 C321 C322 120.0 . . ?
N320 C321 C328 115.6(13) . . ?
C322 C321 C328 122.9(13) . . ?
C321 C322 C323 120.0 . . ?
C322 C323 S324 116.4(9) . . ?
C318 C323 S324 123.2(9) . . ?
C318 C323 C322 120.0 . . ?
C319 C318 C317 120.3(12) . . ?
C323 C318 C319 120.0 . . ?
C323 C318 C317 119.3(12) . . ?
C201 N203 C204 122.2(13) . . ?
N230 C231 C232 116.2(13) . . ?
N661 C662 C665 108.5(14) . . ?
N661 C662 C663 108.6(15) . . ?
C663 C662 C665 117.4(15) . . ?
C135 C136 N137 120.0 . . ?
C135 C136 C138 124.4(17) . . ?
N137 C136 C138 115.6(17) . . ?
C136 C135 C134 120.0 . . ?
C133 C134 C135 120.0 . . ?
C132 C133 C134 120.0 . . ?
C133 C132 N137 120.0 . . ?
C133 C132 C131 123.3(17) . . ?
N137 C132 C131 116.5(17) . . ?
C132 N137 C136 120.0 . . ?
C607 C606 C605 123.4(17) . . ?
C383 N385 C386 114.9(15) . . ?
C789 N788 C786 120.7(14) . . ?
N657 C655 C648 121.3(18) . . ?
O656 C655 C648 114.4(17) . . ?
O656 C655 N657 124.3(16) . . ?
C56 N58 C59 126.0(16) . . ?
N774 C775 C777 106(2) . . ?
N774 C775 C776 118.2(19) . . ?
C776 C775 C777 96.0(15) . . ?
C138 N140 C141 120.5(19) . . ?
C475 N477 C478 122.5(17) . . ?
C438 N440 C441 132.4(13) . . ?
N485 C486 C488 114.5(15) . . ?
N485 C486 C487 125.5(16) . . ?
C487 C486 C488 104.6(14) . . ?
C265 N267 C268 117.3(15) . . ?
C365 N367 C368 114.4(17) . . ?
N567 C568 C569 100.5(12) . . ?
N567 C568 C571 112.6(12) . . ?
C569 C568 C571 113.6(12) . . ?
C607 C608 C609 112.2(15) . . ?
C488 N490 C491 117.7(15) . . ?
C109 N110 C105 120.0 . . ?
N110 C109 C108 120.0 . . ?
C111 C109 N110 119.7(14) . . ?
C111 C109 C108 120.3(14) . . ?
C107 C108 C109 120.0 . . ?
C108 C107 C106 120.0 . . ?
C107 C106 C105 120.0 . . ?
N110 C105 C104 121.2(11) . . ?
C106 C105 N110 120.0 . . ?
C106 C105 C104 118.8(11) . . ?
C371 N373 C374 127(2) . . ?
C316 C315 C314 121.7(15) . . ?
O208 C320 C469 109.8(15) . . ?
C574 N573 C571 114.0(11) . . ?
C328 N330 C331 122.0(14) . . ?
O666 C665 C662 120.0(17) . . ?
O666 C665 N667 120.4(15) . . ?
N667 C665 C662 116.9(17) . . ?
C43 C42 C47 120.0 . . ?
N41 C42 C43 122.5(10) . . ?
N41 C42 C47 117.4(10) . . ?
C42 C43 C44 120.0 . . ?
C45 C44 C43 120.0 . . ?
C44 C45 C46 120.0 . . ?
C47 C46 C45 120.0 . . ?
C46 C47 C42 120.0 . . ?
C46 C47 N48 120.0 . . ?
N48 C47 C42 120.0 . . ?
C49 N48 C47 120.0 . . ?
C50 C49 N48 120.0 . . ?
C56 C49 N48 118.7(12) . . ?
C56 C49 C50 121.3(12) . . ?
C49 C50 C51 120.0 . . ?
C46 C51 S52 130.2(7) . . ?
C50 C51 C46 120.0 . . ?
C50 C51 S52 109.6(7) . . ?
C186 C184 C185 106.7(17) . . ?
C186 C184 N183 118.1(19) . . ?
N183 C184 C185 103.4(15) . . ?
N373 C374 C376 111.3(15) . . ?
N373 C374 C375 116.8(13) . . ?
C376 C374 C375 106.3(15) . . ?
N703 C701 C700 123.4(14) . . ?
O702 C701 N703 116.3(16) . . ?
O702 C701 C700 119.5(17) . . ?
C90 C94 S95 112.9(13) . . ?
O402 C401 C400 115.2(15) . . ?
O402 C401 N403 128.1(14) . . ?
N403 C401 C400 116.2(15) . . ?
C581 C580 C579 111.7(14) . . ?
C792 N794 C795 125(2) . . ?
C583 C579 N578 106.3(12) . . ?
C583 C579 C580 107.1(15) . . ?
N578 C579 C580 111.1(14) . . ?
N354 C314 C315 125.1(17) . . ?
C319 C314 N354 122.2(14) . . ?
C319 C314 C315 112.6(18) . . ?
N590 C591 C592 108.5(14) . . ?
C596 C591 N590 109.1(14) . . ?
C596 C591 C592 109.4(15) . . ?
C186 N188 C189 120.3(16) . . ?
C105 C104 N103 101.9(16) . . ?
C732 C731 N730 112.9(11) . . ?
C189 C194 S193 113.9(12) . . ?
N763 C764 C767 106.9(16) . . ?
N763 C764 C765 110.5(15) . . ?
C765 C764 C767 110.5(15) . . ?
N261 C259 O260 118(2) . . ?
N261 C259 C258 119(2) . . ?
O260 C259 C258 122(2) . . ?
O098 C271 N272 122.8(15) . . ?
O098 C271 C268 119.8(15) . . ?
N272 C271 C268 117.3(19) . . ?
C309 N310 C305 120.0 . . ?
N310 C309 C311 115.1(15) . . ?
C308 C309 N310 120.0 . . ?
C308 C309 C311 124.6(15) . . ?
C307 C308 C309 120.0 . . ?
C308 C307 C306 120.0 . . ?
C305 C306 C307 120.0 . . ?
N310 C305 C304 116.9(17) . . ?
C306 C305 N310 120.0 . . ?
C306 C305 C304 123.1(17) . . ?
C60 N62 C63 123.6(17) . . ?
C87 N89 C90 126(2) . . ?
N31 C32 C33 109.8(13) . . ?
O762 C761 N763 123.9(15) . . ?
O762 C761 C760 120.8(16) . . ?
N763 C761 C760 114.9(18) . . ?
N788 C789 C790 110.7(13) . . ?
N788 C789 C792 113.7(16) . . ?
C792 C789 C790 113.6(16) . . ?
S694 C600 C601 110.7(12) . . ?
C632 C631 N630 108.9(13) . . ?
C94 C90 N89 110.4(15) . . ?
C94 C90 C91 110.2(17) . . ?
N89 C90 C91 104.6(16) . . ?
C780 N779 C777 115.0(17) . . ?
C82 N84 C85 121(2) . . ?
C201 C200 S289 114.4(9) . . ?
C287 N286 C284 118.0(17) . . ?
N457 C455 C448 123(2) . . ?
N457 C455 O456 126(2) . . ?
O456 C455 C448 111(2) . . ?
C601 N603 C604 129.7(15) . . ?
O339 C338 N340 129.5(15) . . ?
O339 C338 C336 124.3(17) . . ?
N340 C338 C336 106.1(15) . . ?
C443 C444 C445 120.0 . . ?
C444 C443 C442 120.0 . . ?
C443 C442 C441 120.0 . . ?
C442 C441 N440 120.6(10) . . ?
C446 C441 N440 119.4(10) . . ?
C446 C441 C442 120.0 . . ?
C445 C446 C441 120.0 . . ?
C446 C445 C444 120.0 . . ?
C446 C445 C450 120.0 . . ?
C450 C445 C444 120.0 . . ?
C445 C450 C449 120.0 . . ?
C445 C450 S451 127.4(7) . . ?
C449 C450 S451 112.3(7) . . ?
C450 C449 C448 120.0 . . ?
C449 C448 C455 125.7(15) . . ?
N447 C448 C455 114.0(15) . . ?
N447 C448 C449 120.0 . . ?
C448 N447 C446 120.0 . . ?
N330 C331 C332 108.2(14) . . ?
N385 C386 C388 112.0(16) . . ?
C387 C386 N385 102.5(15) . . ?
C387 C386 C388 111.6(15) . . ?
N769 C770 C773 119.5(15) . . ?
N769 C770 C771 109.0(17) . . ?
C773 C770 C771 111.3(16) . . ?
N657 C658 C659 115.9(16) . . ?
C428 N430 C431 126.9(18) . . ?
O787 C786 N788 116.8(19) . . ?
O787 C786 C784 131.4(17) . . ?
C784 C786 N788 111.8(15) . . ?
C49 C56 N58 123(2) . . ?
O57 C56 N58 112.4(18) . . ?
O57 C56 C49 124.4(18) . . ?
C617 C616 C615 118.7(14) . . ?
N378 C376 C374 128.9(16) . . ?
O377 C376 N378 108(2) . . ?
O377 C376 C374 121.9(19) . . ?
C591 C596 S597 109.5(12) . . ?
C606 C607 C608 123.3(15) . . ?
C39 N41 C42 129.3(17) . . ?
C164 N166 C167 132(2) . . ?
C72 N73 C74 114.4(18) . . ?
C582 C581 C580 103.8(15) . . ?
C34 C35 C36 120.0 . . ?
C35 C34 C33 120.0 . . ?
C34 C33 C32 125.1(10) . . ?
N38 C33 C32 114.5(10) . . ?
N38 C33 C34 120.0 . . ?
C33 N38 C37 120.0 . . ?
N38 C37 C36 120.0 . . ?
N38 C37 C39 114.9(11) . . ?
C36 C37 C39 124.7(12) . . ?
C37 C36 C35 120.0 . . ?
C705 C704 N703 111.5(13) . . ?
N759 C760 C761 112.0(16) . . ?
N490 C488 C486 112.8(19) . . ?
O489 C488 C486 121.9(17) . . ?
O489 C488 N490 124.6(16) . . ?
N477 C475 C473 128(2) . . ?
O476 C475 N477 118(2) . . ?
O476 C475 C473 114(2) . . ?
N14 C15 C16 122.9(9) . . ?
N14 C15 C20 116.8(9) . . ?
C16 C15 C20 120.0 . . ?
C17 C16 C15 120.0 . . ?
C18 C17 C16 120.0 . . ?
C17 C18 C19 120.0 . . ?
C20 C19 C18 120.0 . . ?
C19 C20 C15 120.0 . . ?
C19 C20 N21 120.0 . . ?
N21 C20 C15 120.0 . . ?
C22 N21 C20 120.0 . . ?
N21 C22 C29 109.2(9) . . ?
C23 C22 N21 120.0 . . ?
C23 C22 C29 128.7(9) . . ?
C22 C23 C24 120.0 . . ?
C19 C24 S25 127.6(6) . . ?
C23 C24 S25 112.4(6) . . ?
C23 C24 C19 120.0 . . ?
C415 C414 N413 127.5(9) . . ?
C415 C414 C419 120.0 . . ?
C419 C414 N413 112.4(9) . . ?
C416 C415 C414 120.0 . . ?
C415 C416 C417 120.0 . . ?
C416 C417 C418 120.0 . . ?
C417 C418 C419 120.0 . . ?
C418 C419 C414 120.0 . . ?
N420 C419 C414 120.0 . . ?
N420 C419 C418 120.0 . . ?
C419 N420 C421 120.0 . . ?
N420 C421 C422 120.0 . . ?
C428 C421 N420 118.5(16) . . ?
C428 C421 C422 120.7(15) . . ?
C423 C422 C421 120.0 . . ?
C418 C423 S424 119.5(8) . . ?
C422 C423 C418 120.0 . . ?
C422 C423 S424 120.2(8) . . ?
N691 C692 C693 106(2) . . ?
N467 C469 C320 110.3(16) . . ?
N467 C469 C470 102.6(17) . . ?
C320 C469 C470 101.3(16) . . ?
C2 C1 S95 112.6(10) . . ?
N188 C189 C194 104.8(15) . . ?
C190 C189 N188 103.6(16) . . ?
C190 C189 C194 107.5(15) . . ?
N378 C379 C380 111.6(14) . . ?
N378 C379 C383 119.3(16) . . ?
C383 C379 C380 108.7(13) . . ?
C491 C492 S493 113.6(13) . . ?
N673 C671 C668 118(2) . . ?
N673 C671 O672 135(3) . . ?
O672 C671 C668 107(2) . . ?
C111 N113 C114 144.1(17) . . ?
O270 C269 C268 114.0(19) . . ?
O471 C470 C469 131(2) . . ?
O471 C470 N472 122(2) . . ?
N472 C470 C469 107(2) . . ?
C671 C668 C669 110.0(15) . . ?
N667 C668 C671 111.6(19) . . ?
N667 C668 C669 102.9(19) . . ?
C379 C380 C381 120.7(16) . . ?
O094 C773 N774 120.0(17) . . ?
O094 C773 C770 112.9(19) . . ?
N774 C773 C770 127.1(17) . . ?
O30 C29 N31 130.4(19) . . ?
O30 C29 C22 108.9(17) . . ?
N31 C29 C22 120.7(12) . . ?
N503 C501 C500 115.9(14) . . ?
O502 C501 N503 127.8(15) . . ?
O502 C501 C500 114.9(17) . . ?
N140 C138 C136 114(2) . . ?
N140 C138 O139 135(2) . . ?
O139 C138 C136 110(2) . . ?
O92 C91 C90 127.8(19) . . ?
O92 C91 N93 122(2) . . ?
N93 C91 C90 110.0(16) . . ?
N472 C473 C475 103.0(17) . . ?
C474 C473 C475 110.3(16) . . ?
C474 C473 N472 112.2(18) . . ?
C665 N667 C668 121.9(15) . . ?
C271 N272 C273 121.6(16) . . ?
N783 C784 C786 113.0(16) . . ?
C785 C784 N783 116.5(19) . . ?
C785 C784 C786 107.0(18) . . ?
O71 C70 C69 106.8(15) . . ?
N477 C478 C479 112.1(16) . . ?
N477 C478 C483 118.5(17) . . ?
C483 C478 C479 111.4(16) . . ?
O539 C538 C536 120.0(16) . . ?
O539 C538 N540 130.4(12) . . ?
N540 C538 C536 109.4(14) . . ?
C316 C317 C318 113.3(12) . . ?
C616 C617 C618 120.4(14) . . ?
O370 C369 C368 110.0(15) . . ?
N4 C2 O3 123.7(17) . . ?
N4 C2 C1 122.6(16) . . ?
O3 C2 C1 110.9(19) . . ?
N4 C5 C6 112.6(12) . . ?
O329 C328 C321 113(2) . . ?
O329 C328 N330 128.7(16) . . ?
N330 C328 C321 118.5(14) . . ?
N267 C268 C271 111.4(15) . . ?
N267 C268 C269 111.6(18) . . ?
C271 C268 C269 104.1(16) . . ?
O439 C438 N440 118.9(17) . . ?
O439 C438 C436 129(2) . . ?
C436 C438 N440 112.2(18) . . ?
C287 C288 S289 111.2(12) . . ?
O772 C771 C770 106.0(15) . . ?
O187 C186 C184 119(3) . . ?
N188 C186 O187 116.7(18) . . ?
N188 C186 C184 124(3) . . ?
N286 C287 C288 112.8(13) . . ?
N286 C287 C290 114.8(15) . . ?
C290 C287 C288 107.7(14) . . ?
C317 C316 C315 124.9(16) . . ?
C732 C733 C734 120.0 . . ?
C731 C732 C733 121.4(11) . . ?
C731 C732 N737 118.3(11) . . ?
C733 C732 N737 120.0 . . ?
C736 N737 C732 120.0 . . ?
N737 C736 C738 116.0(13) . . ?
C735 C736 N737 120.0 . . ?
C735 C736 C738 123.9(12) . . ?
C734 C735 C736 120.0 . . ?
C735 C734 C733 120.0 . . ?
C480 C479 C478 124.5(18) . . ?
N361 C362 C363 109(2) . . ?
C365 C362 N361 125.1(16) . . ?
C365 C362 C363 114.5(19) . . ?
C701 C700 S791 109.4(11) . . ?
C101 C100 S193 110.0(18) . . ?
O171 C170 N172 113(2) . . ?
O171 C170 C167 128(2) . . ?
C167 C170 N172 119(2) . . ?
C492 C491 N490 119.3(19) . . ?
N103 C101 C100 118.0(15) . . ?
O102 C101 N103 123.9(15) . . ?
O102 C101 C100 117.3(17) . . ?
N485 C483 C478 116(2) . . ?
O484 C483 N485 120.3(18) . . ?
O484 C483 C478 124(2) . . ?
O556 C555 C548 111.4(16) . . ?
N557 C555 O556 119.1(18) . . ?
N557 C555 C548 128.4(14) . . ?
O372 C371 N373 121(3) . . ?
O372 C371 C368 123(2) . . ?
N373 C371 C368 115(2) . . ?
O88 C87 N89 118(2) . . ?
O88 C87 C85 120(2) . . ?
N89 C87 C85 121(2) . . ?
C170 N172 C173 115.9(18) . . ?
C671 N673 C674 111(2) . . ?
C388 N390 C391 106(2) . . ?
C155 N157 C158 139(2) . . ?
N769 C767 C764 122.6(14) . . ?
N769 C767 O768 115.4(14) . . ?
O768 C767 C764 121.9(17) . . ?
O285 C284 N286 120(3) . . ?
O285 C284 C282 131(2) . . ?
C282 C284 N286 108(2) . . ?
N14 C12 C10 120(2) . . ?
O13 C12 N14 127.9(19) . . ?
O13 C12 C10 112(2) . . ?
N272 C273 C274 110(2) . . ?
C275 C273 N272 109(2) . . ?
C275 C273 C274 113.5(19) . . ?
N673 C674 C675 106.4(17) . . ?
N673 C674 C676 107(2) . . ?
C676 C674 C675 114.6(18) . . ?
N261 C262 C263 116.2(19) . . ?
N261 C262 C265 108.8(18) . . ?
C263 C262 C265 113(2) . . ?
N794 C792 C789 124(2) . . ?
N794 C792 O793 121(2) . . ?
O793 C792 C789 114.4(19) . . ?
N292 C290 C287 116.5(19) . . ?
O291 C290 C287 120(2) . . ?
O291 C290 N292 124(2) . . ?
C167 C168 O169 96.5(18) . . ?
N354 C311 C309 118.4(15) . . ?
O312 C311 N354 125.1(18) . . ?
O312 C311 C309 116.2(18) . . ?
C9 C10 C12 125.4(16) . . ?
C9 C10 N11 120.0 . . ?
N11 C10 C12 114.6(16) . . ?
C10 C9 C8 120.0 . . ?
C9 C8 C7 120.0 . . ?
C6 C7 C8 120.0 . . ?
C7 C6 C5 125.0(12) . . ?
N11 C6 C5 114.9(12) . . ?
N11 C6 C7 120.0 . . ?
C6 N11 C10 120.0 . . ?
N62 C63 C64 113.8(17) . . ?
N62 C63 C66 114.8(18) . . ?
C64 C63 C66 108(2) . . ?
C282 N281 C279 138(2) . . ?
C592 N594 C595 111.1(18) . . ?
N779 C780 C781 118.0(16) . . ?
N385 C383 C379 109.7(19) . . ?
O384 C383 N385 124.1(17) . . ?
O384 C383 C379 125(2) . . ?
N130 C131 C132 110.4(19) . . ?
C293 N292 C290 115.2(18) . . ?
C459 N461 C462 124(3) . . ?
C159 C158 N157 113(2) . . ?
O276 C275 C273 120(3) . . ?
O276 C275 N277 122(3) . . ?
N277 C275 C273 117(3) . . ?
N567 C565 C562 115.0(18) . . ?
O566 C565 N567 130.5(18) . . ?
O566 C565 C562 113(2) . . ?
N461 C462 C463 111(2) . . ?
C465 C462 N461 118(2) . . ?
C465 C462 C463 115(2) . . ?
O192 C190 C189 118(2) . . ?
O192 C190 N191 116(2) . . ?
N191 C190 C189 126(2) . . ?
C432 C431 N430 107.0(14) . . ?
C559 N561 C562 130(2) . . ?
C692 C693 S694 120.6(17) . . ?
N58 C59 C60 117.3(15) . . ?
O593 C592 C591 113(2) . . ?
O593 C592 N594 130(3) . . ?
N594 C592 C591 117(2) . . ?
C473 N472 C470 114.8(17) . . ?
N390 C391 C392 107(2) . . ?
N779 C777 C775 120(2) . . ?
O778 C777 C775 121(2) . . ?
O778 C777 N779 118(2) . . ?
O460 C459 N461 129(3) . . ?
O460 C459 C458 120(3) . . ?
N461 C459 C458 109(3) . . ?
C284 C282 N281 124(2) . . ?
C284 C282 C283 104.6(19) . . ?
N281 C282 C283 110(2) . . ?
N794 C795 C796 104(2) . . ?
N367 C368 C369 105.2(16) . . ?
C371 C368 N367 121(2) . . ?
C371 C368 C369 100.1(18) . . ?
O389 C388 C386 115(2) . . ?
O389 C388 N390 127(2) . . ?
N390 C388 C386 118(2) . . ?
O96 C72 C69 113(2) . . ?
N73 C72 O96 131(2) . . ?
N73 C72 C69 112(2) . . ?
N84 C85 C87 108(2) . . ?
N84 C85 C86 110(2) . . ?
C86 C85 C87 112.0(18) . . ?
N161 C162 C163 108(2) . . ?
C164 C162 N161 92(2) . . ?
C164 C162 C163 110(2) . . ?
C459 C458 N457 115(2) . . ?
C462 C465 N467 111(2) . . ?
O466 C465 N467 113(2) . . ?
O466 C465 C462 135(2) . . ?
C275 N277 C278 131(3) . . ?
O40 C39 N41 122.6(19) . . ?
O40 C39 C37 116(2) . . ?
N41 C39 C37 120.2(16) . . ?
C262 C263 C264 114.9(17) . . ?
C159 N161 C162 116(2) . . ?
C65 C64 C63 119(2) . . ?
O61 C60 N62 120(2) . . ?
O61 C60 C59 120.3(18) . . ?
N62 C60 C59 119.3(19) . . ?
C76 N78 C79 117(2) . . ?
C142 C141 N140 125.4(12) . . ?
C142 C141 C146 120.0 . . ?
C146 C141 N140 114.2(12) . . ?
C143 C142 C141 120.0 . . ?
C144 C143 C142 120.0 . . ?
C143 C144 C145 120.0 . . ?
C146 C145 C144 120.0 . . ?
C145 C146 C141 120.0 . . ?
N147 C146 C141 120.0 . . ?
N147 C146 C145 120.0 . . ?
C146 N147 C148 120.0 . . ?
C149 C148 N147 120.0 . . ?
C155 C148 N147 111.0(17) . . ?
C155 C148 C149 129.0(17) . . ?
C150 C149 C148 120.0 . . ?
C145 C150 S151 125.3(7) . . ?
C149 C150 C145 120.0 . . ?
C149 C150 S151 114.6(7) . . ?
C479 C480 C482 118(2) . . ?
C479 C480 C481 108(2) . . ?
C482 C480 C481 108(2) . . ?
O670 C669 C668 115(2) . . ?
N68 C66 C63 111.9(19) . . ?
O67 C66 N68 122(2) . . ?
O67 C66 C63 126(2) . . ?
C109 C111 N113 118.9(18) . . ?
C109 C111 O112 136(2) . . ?
O112 C111 N113 105(2) . . ?
O77 C76 N78 123(3) . . ?
O77 C76 C74 122(3) . . ?
N78 C76 C74 115(2) . . ?
O160 C159 C158 122(3) . . ?
O160 C159 N161 128(3) . . ?
N161 C159 C158 110(3) . . ?
C76 C74 N73 111(2) . . ?
C76 C74 C75 122(3) . . ?
C75 C74 N73 104(2) . . ?
N267 C265 C262 113(2) . . ?
O266 C265 N267 130.6(19) . . ?
O266 C265 C262 116(2) . . ?
O752 S751 C750 105.4(10) . . ?
O753 S751 C750 104.3(8) . . ?
O753 S751 O752 114.7(13) . . ?
O754 S751 C750 108.6(8) . . ?
O754 S751 O752 108.1(13) . . ?
O754 S751 O753 115.1(15) . . ?
C676 N678 C679 114.5(17) . . ?
N678 C679 C680 100.7(15) . . ?
N678 C679 C684 121.6(16) . . ?
C680 C679 C684 108.5(17) . . ?
C681 C680 C679 111.1(13) . . ?
C682 C681 C680 111.5(14) . . ?
C682 C681 C683 108.6(15) . . ?
C683 C681 C680 110.6(14) . . ?
C115 C114 N113 121.7(10) . . ?
C115 C114 C118 120.0 . . ?
C118 C114 N113 118.0(10) . . ?
C116 C115 C114 120.0 . . ?
C115 C116 C117 120.0 . . ?
C119 C117 C116 120.0 . . ?
C117 C119 C118 120.0 . . ?
C119 C118 C114 120.0 . . ?
N120 C118 C114 120.0 . . ?
N120 C118 C119 120.0 . . ?
C121 N120 C118 120.0 . . ?
N120 C121 C122 120.0 . . ?
N120 C121 C128 109.4(13) . . ?
C122 C121 C128 130.5(13) . . ?
C123 C122 C121 120.0 . . ?
C119 C123 S124 119.8(7) . . ?
C122 C123 C119 120.0 . . ?
C122 C123 S124 120.1(7) . . ?
O426 S424 C423 101.2(10) . . ?
O426 S424 O425 121.9(14) . . ?
O426 S424 O427 116.5(12) . . ?
O425 S424 C423 107.0(11) . . ?
O425 S424 O427 97.0(15) . . ?
O427 S424 C423 113.5(10) . . ?
C174 N176 C177 111(2) . . ?
O175 C174 N176 131(3) . . ?
O175 C174 C173 113(4) . . ?
N176 C174 C173 115(3) . . ?
C605 C604 N603 105.0(13) . . ?
C364 C363 C362 121.4(18) . . ?
O125 S124 C123 90.8(13) . . ?
O125 S124 O127 128.2(16) . . ?
O125 S124 O126 104.2(16) . . ?
O127 S124 C123 109.4(11) . . ?
O126 S124 C123 98.3(9) . . ?
O126 S124 O127 118.4(14) . . ?
N172 C173 C174 108(2) . . ?
C436 N437 C432 120.0 . . ?
C438 C436 N437 124.2(15) . . ?
C438 C436 C435 115.8(15) . . ?
C435 C436 N437 120.0 . . ?
C436 C435 C434 120.0 . . ?
C433 C434 C435 120.0 . . ?
C432 C433 C434 120.0 . . ?
N437 C432 C431 119.5(14) . . ?
C433 C432 C431 120.5(14) . . ?
C433 C432 N437 120.0 . . ?
O53 S52 C51 100.3(14) . . ?
O53 S52 O55 116.1(16) . . ?
O53 S52 O54 116.0(15) . . ?
O55 S52 C51 98.6(12) . . ?
O55 S52 O54 115.5(13) . . ?
O54 S52 C51 106.8(11) . . ?
N78 C79 C82 116(2) . . ?
N78 C79 C80 110.1(18) . . ?
C82 C79 C80 101.7(18) . . ?
N355 C358 C359 110.6(15) . . ?
C300 S393 S394 49.3(6) . . ?
C300 S393 C392 96.1(11) . . ?
C392 S393 S394 51.2(9) . . ?
N361 C359 C358 107.8(19) . . ?
O360 C359 N361 131.1(17) . . ?
O360 C359 C358 118.3(17) . . ?
C455 N457 C458 125(2) . . ?
N557 C558 C559 114.4(17) . . ?
N561 C559 C558 118(2) . . ?
O560 C559 N561 128(2) . . ?
O560 C559 C558 113(2) . . ?
C555 N557 C558 125.8(16) . . ?
N547 C548 C555 112.8(9) . . ?
C549 C548 C555 126.7(9) . . ?
C549 C548 N547 120.0 . . ?
C548 C549 C550 120.0 . . ?
C549 C550 S551 113.2(7) . . ?
C545 C550 S551 126.5(7) . . ?
C545 C550 C549 120.0 . . ?
C550 C545 C544 120.0 . . ?
C546 C545 C550 120.0 . . ?
C546 C545 C544 120.0 . . ?
C545 C546 N547 120.0 . . ?
C541 C546 N547 120.0 . . ?
C541 C546 C545 120.0 . . ?
C546 C541 N540 113.6(7) . . ?
C542 C541 N540 126.3(7) . . ?
C542 C541 C546 120.0 . . ?
C541 C542 C543 120.0 . . ?
C542 C543 C544 120.0 . . ?
C543 C544 C545 120.0 . . ?
N561 C562 C565 110.0(17) . . ?
N561 C562 C563 106.4(17) . . ?
C563 C562 C565 114.9(19) . . ?
N303 C304 C305 114.6(19) . . ?
C301 N303 C304 123.9(19) . . ?
C708 C709 N710 120.0 . . ?
C711 C709 C708 122.8(14) . . ?
C711 C709 N710 117.0(14) . . ?
C707 C708 C709 120.0 . . ?
C708 C707 C706 120.0 . . ?
C705 C706 C707 120.0 . . ?
C706 C705 C704 126.2(12) . . ?
N710 C705 C704 113.7(12) . . ?
N710 C705 C706 120.0 . . ?
C705 N710 C709 120.0 . . ?
N713 C711 C709 119.7(15) . . ?
O712 C711 N713 120.2(16) . . ?
O712 C711 C709 120.0(17) . . ?
O452 S451 C450 103.7(13) . . ?
O454 S451 C450 99.0(12) . . ?
O454 S451 O452 118.2(14) . . ?
O454 S451 O453 124.5(15) . . ?
O453 S451 C450 84.7(10) . . ?
O453 S451 O452 114.3(14) . . ?
C356 N355 C358 122.0(15) . . ?
C349 C350 S351 116.6(6) . . ?
C345 C350 S351 122.9(6) . . ?
C350 C349 C348 120.0 . . ?
C349 C348 C356 122.0(11) . . ?
N347 C348 C349 120.0 . . ?
N347 C348 C356 117.8(11) . . ?
C348 N347 C346 120.0 . . ?
N347 C346 C341 120.0 . . ?
C345 C346 N347 120.0 . . ?
C345 C346 C341 120.0 . . ?
C346 C345 C350 120.0 . . ?
C344 C345 C350 120.0 . . ?
C344 C345 C346 120.0 . . ?
C345 C344 C343 120.0 . . ?
C344 C343 C342 120.0 . . ?
C343 C342 C341 120.0 . . ?
C346 C341 N340 115.8(7) . . ?
C342 C341 N340 124.0(7) . . ?
C342 C341 C346 120.0 . . ?
C258 N257 C255 114.2(15) . . ?
N257 C255 C248 113.1(16) . . ?
O256 C255 N257 127.3(17) . . ?
O256 C255 C248 119.6(19) . . ?
O685 C684 C679 127(3) . . ?
O685 C684 N686 118(2) . . ?
N686 C684 C679 113(2) . . ?
C335 C334 C333 121.7(19) . . ?
C334 C335 C336 120.6(17) . . ?
C334 C333 C332 125.9(17) . . ?
N337 C332 C331 114.2(15) . . ?
N337 C332 C333 112.7(19) . . ?
C333 C332 C331 133.0(18) . . ?
C301 C300 S393 112.7(14) . . ?
C301 C300 S394 110.0(15) . . ?
S394 C300 S393 79.5(9) . . ?
N303 C301 O302 115(2) . . ?
N303 C301 C300 117(2) . . ?
O302 C301 C300 127(2) . . ?
N157 C155 C148 137(3) . . ?
N157 C155 O156 111(3) . . ?
O153 S151 C150 96.6(10) . . ?
O153 S151 O152 121.3(12) . . ?
O153 S151 O154 117.0(12) . . ?
O152 S151 C150 99.4(11) . . ?
O152 S151 O154 115.0(13) . . ?
O154 S151 C150 100.1(9) . . ?
C238 N240 C241 127.0(12) . . ?
O239 C238 N240 128.2(13) . . ?
O239 C238 C236 114.1(16) . . ?
N240 C238 C236 117.7(15) . . ?
C249 C250 S251 117.0(6) . . ?
C245 C250 S251 123.0(6) . . ?
C250 C249 C248 120.0 . . ?
C249 C248 C255 117.6(11) . . ?
C249 C248 N247 120.0 . . ?
N247 C248 C255 122.3(11) . . ?
C246 N247 C248 120.0 . . ?
N247 C246 C241 120.0 . . ?
C245 C246 N247 120.0 . . ?
C245 C246 C241 120.0 . . ?
C246 C245 C250 120.0 . . ?
C246 C245 C244 120.0 . . ?
C244 C245 C250 120.0 . . ?
C245 C244 C243 120.0 . . ?
C242 C243 C244 120.0 . . ?
C241 C242 C243 120.0 . . ?
C246 C241 N240 114.8(7) . . ?
C242 C241 N240 125.1(7) . . ?
C242 C241 C246 120.0 . . ?
O129 C128 C121 102(2) . . ?
N130 C128 O129 140(2) . . ?
N130 C128 C121 118(2) . . ?
C128 N130 C131 115(2) . . ?
C662 C663 C664 134(2) . . ?
C233 C234 C235 120.0 . . ?
C232 C233 C234 120.0 . . ?
C233 C232 C231 129.9(12) . . ?
C233 C232 N237 120.0 . . ?
N237 C232 C231 110.1(12) . . ?
C236 N237 C232 120.0 . . ?
N237 C236 C238 115.8(12) . . ?
N237 C236 C235 120.0 . . ?
C235 C236 C238 124.1(12) . . ?
C236 C235 C234 120.0 . . ?
O758 C757 C755 111.0(18) . . ?
O758 C757 N759 128.6(16) . . ?
N759 C757 C755 119.9(16) . . ?
C562 C563 C564 109.1(19) . . ?
N413 C411 C409 114.9(19) . . ?
O412 C411 C409 125(2) . . ?
O412 C411 N413 120(2) . . ?
C300 S394 S393 51.2(7) . . ?
C300 S394 C392 102.9(12) . . ?
C392 S394 S393 56.9(9) . . ?
O366 C365 N367 117(2) . . ?
O366 C365 C362 130(2) . . ?
C362 C365 N367 113(2) . . ?
C687 N686 C684 119(2) . . ?
C764 C765 C766 109(2) . . ?
N84 C82 C79 125(4) . . ?
N84 C82 O83 122(3) . . ?
O83 C82 C79 111(3) . . ?
N355 C356 C348 121.8(18) . . ?
N355 C356 O357 124.6(15) . . ?
O357 C356 C348 113.4(18) . . ?
C464 C463 C462 121(2) . . ?
N686 C687 C688 112(2) . . ?
N686 C687 C689 106(2) . . ?
C689 C687 C688 108(2) . . ?
C177 C178 C179 114.2(19) . . ?
N783 C781 C780 121.2(18) . . ?
O782 C781 N783 119(2) . . ?
O782 C781 C780 119.3(19) . . ?
C391 C392 S393 87.8(16) . . ?
C391 C392 S394 131(2) . . ?
S394 C392 S393 71.9(10) . . ?
C180 C179 C178 113.8(18) . . ?
C181 N183 C184 116(2) . . ?
C689 N691 C692 118(3) . . ?
N740 C738 C736 115.9(15) . . ?
O739 C738 N740 124.0(13) . . ?
O739 C738 C736 118.2(17) . . ?
C81 C80 C79 117(2) . . ?
N277 C278 C279 94(3) . . ?
N281 C279 C278 127(3) . . ?
O280 C279 N281 111(4) . . ?
O280 C279 C278 121(3) . . ?
O182 C181 N183 127(3) . . ?
O182 C181 C177 123.1(19) . . ?
N183 C181 C177 110(3) . . ?
N166 C164 C162 109(3) . . ?
O165 C164 N166 118(3) . . ?
O165 C164 C162 133(4) . . ?
N603 C601 C600 136.0(19) . . ?
N603 C601 O602 111.4(16) . . ?
O602 C601 C600 111.5(16) . . ?
N257 C258 C259 112.1(18) . . ?
N678 C676 C674 115(2) . . ?
N678 C676 O677 125(2) . . ?
O677 C676 C674 120(2) . . ?
C170 C167 N166 110.3(17) . . ?
C170 C167 C168 126(2) . . ?
C168 C167 N166 98.3(16) . . ?
O429 C428 N430 122(3) . . ?
O429 C428 C421 121(2) . . ?
N430 C428 C421 117(3) . . ?
C382 C381 C380 107(2) . . ?
O797 C796 C795 130(3) . . ?
O797 C796 O798 131(4) . . ?
O798 C796 C795 99(3) . . ?
N176 C177 C178 109(2) . . ?
N176 C177 C181 118(2) . . ?
C178 C177 C181 113(2) . . ?
N691 C689 C687 122(3) . . ?
O690 C689 C687 109(3) . . ?
O690 C689 N691 128(3) . . ?

loop_
_geom_bond_atom_site_label_1
_geom_bond_atom_site_label_2
_geom_bond_distance
_geom_bond_site_symmetry_2
_geom_bond_publ_flag
S791 C790 1.772(17) . ?
S791 C700 1.832(13) . ?
S289 C200 1.809(15) . ?
S289 C288 1.764(17) . ?
S193 C194 1.736(16) . ?
S193 C100 1.72(2) . ?
S597 C500 1.764(17) . ?
S597 C596 1.794(16) . ?
S493 C400 1.837(15) . ?
S493 C492 1.95(2) . ?
S95 C94 1.760(16) . ?
S95 C1 1.821(16) . ?
S524 C523 1.839(7) . ?
S524 O527 1.530(15) . ?
S524 O525 1.524(14) . ?
S524 O526 1.429(12) . ?
S224 O225 1.365(11) . ?
S224 C223 1.821(6) . ?
S224 O227 1.368(16) . ?
S224 O226 1.522(12) . ?
S723 C722 1.757(14) . ?
S723 O726 1.460(12) . ?
S723 O725 1.486(12) . ?
S723 O724 1.481(12) . ?
S324 O327 1.451(12) . ?
S324 C323 1.814(11) . ?
S324 O326 1.461(15) . ?
S324 O325 1.402(16) . ?
S551 O552 1.524(11) . ?
S551 O554 1.463(13) . ?
S551 O553 1.470(19) . ?
S551 C550 1.796(9) . ?
S251 O254 1.465(13) . ?
S251 O252 1.374(15) . ?
S251 O253 1.528(15) . ?
S251 C250 1.796(8) . ?
S351 O313 1.381(11) . ?
S351 O353 1.519(17) . ?
S351 O352 1.472(14) . ?
S351 C350 1.868(9) . ?
S25 C24 1.839(9) . ?
S25 O27 1.503(13) . ?
S25 O28 1.568(15) . ?
S25 O26 1.429(18) . ?
S694 C600 1.459(12) . ?
S694 C693 1.74(2) . ?
S624 C623 1.748(9) . ?
S624 O625 1.479(15) . ?
S624 O626 1.287(16) . ?
S624 O627 1.524(15) . ?
N513 C514 1.382(13) . ?
N513 C511 1.266(16) . ?
O639 C638 1.258(18) . ?
S651 C650 1.812(9) . ?
S651 O654 1.604(16) . ?
S651 O652 1.559(16) . ?
S651 O653 1.568(16) . ?
N210 C205 1.349(16) . ?
N210 C209 1.332(18) . ?
O212 C211 1.198(15) . ?
O612 C611 1.170(14) . ?
O512 C511 1.274(14) . ?
N640 C638 1.31(2) . ?
N640 C641 1.405(13) . ?
C514 C515 1.3900 . ?
C514 C519 1.3900 . ?
C515 C516 1.3900 . ?
C516 C517 1.3900 . ?
C517 C518 1.3900 . ?
C518 C519 1.3900 . ?
C518 C523 1.3900 . ?
C519 N520 1.3900 . ?
N520 C521 1.3900 . ?
C521 C522 1.3900 . ?
C521 C528 1.466(15) . ?
C522 C523 1.3900 . ?
C205 C206 1.363(18) . ?
C205 C204 1.456(18) . ?
N510 C509 1.3900 . ?
N510 C505 1.3900 . ?
C509 C508 1.3900 . ?
C509 C511 1.475(15) . ?
C508 C507 1.3900 . ?
C507 C506 1.3900 . ?
C506 C505 1.3900 . ?
C505 C504 1.455(13) . ?
N230 C228 1.234(19) . ?
N230 C231 1.364(19) . ?
N213 C214 1.404(11) . ?
N213 C211 1.421(17) . ?
N610 C609 1.415(19) . ?
N610 C605 1.345(18) . ?
N354 C314 1.426(18) . ?
N354 C311 1.289(18) . ?
N613 C611 1.357(16) . ?
N613 C614 1.367(16) . ?
O660 C659 1.177(15) . ?
C722 C721 1.29(2) . ?
C722 C718 1.522(19) . ?
N740 C741 1.412(12) . ?
N740 C738 1.309(18) . ?
O758 C757 1.219(18) . ?
N713 C714 1.385(13) . ?
N713 C711 1.326(18) . ?
O729 C728 1.26(2) . ?
C209 C208 1.374(18) . ?
C209 C211 1.51(2) . ?
O539 C538 1.209(19) . ?
N503 C504 1.448(13) . ?
N503 C501 1.262(19) . ?
O529 C528 1.206(15) . ?
N337 C336 1.379(18) . ?
N337 C332 1.388(19) . ?
C609 C611 1.47(2) . ?
C609 C608 1.47(2) . ?
C636 C635 1.3900 . ?
C636 N637 1.3900 . ?
C636 C638 1.547(15) . ?
C635 C634 1.3900 . ?
C634 C633 1.3900 . ?
C633 C632 1.3900 . ?
C632 N637 1.3900 . ?
C632 C631 1.446(17) . ?
N530 C531 1.441(15) . ?
N530 C528 1.354(16) . ?
N410 C409 1.3900 . ?
N410 C405 1.3900 . ?
C409 C408 1.3900 . ?
C409 C411 1.46(2) . ?
C408 C407 1.3900 . ?
C407 C406 1.3900 . ?
C406 C405 1.3900 . ?
C405 C404 1.351(17) . ?
O71 C70 1.456(17) . ?
O339 C338 1.165(16) . ?
O229 C228 1.309(19) . ?
N340 C338 1.322(19) . ?
N340 C341 1.468(16) . ?
N585 C586 1.531(16) . ?
N585 C583 1.392(19) . ?
N719 C727 1.223(13) . ?
N719 C720 1.324(19) . ?
O629 C628 1.231(19) . ?
C208 C207 1.313(16) . ?
O570 C569 1.500(17) . ?
C400 C401 1.57(2) . ?
O572 C571 1.121(15) . ?
N68 C69 1.58(2) . ?
N68 C66 1.31(2) . ?
O312 C311 1.252(16) . ?
O094 C773 1.296(17) . ?
N537 C536 1.3900 . ?
N537 C532 1.3900 . ?
C536 C535 1.3900 . ?
C536 C538 1.534(13) . ?
C535 C534 1.3900 . ?
C534 C533 1.3900 . ?
C533 C532 1.3900 . ?
C532 C531 1.498(13) . ?
O098 C271 1.26(2) . ?
C641 C642 1.3900 . ?
C641 C646 1.3900 . ?
C642 C643 1.3900 . ?
C643 C644 1.3900 . ?
C644 C645 1.3900 . ?
C645 C646 1.3900 . ?
C645 C650 1.3900 . ?
C646 N647 1.3900 . ?
N647 C648 1.3900 . ?
C648 C649 1.3900 . ?
C648 C655 1.417(19) . ?
C649 C650 1.3900 . ?
C721 C720 1.50(2) . ?
O61 C60 1.232(17) . ?
N703 C701 1.352(18) . ?
N703 C704 1.468(18) . ?
C201 O202 1.179(16) . ?
C201 N203 1.396(19) . ?
C201 C200 1.490(19) . ?
N730 C728 1.401(17) . ?
N730 C731 1.474(17) . ?
C223 C222 1.3900 . ?
C223 C218 1.3900 . ?
C222 C221 1.3900 . ?
C221 N220 1.3900 . ?
C221 C228 1.528(16) . ?
N220 C219 1.3900 . ?
C219 C218 1.3900 . ?
C219 C214 1.3900 . ?
C218 C217 1.3900 . ?
C217 C216 1.3900 . ?
C216 C215 1.3900 . ?
C215 C214 1.3900 . ?
O762 C761 1.223(19) . ?
N361 C362 1.41(2) . ?
N361 C359 1.38(2) . ?
N630 C628 1.32(2) . ?
N630 C631 1.466(19) . ?
C206 C207 1.434(18) . ?
N261 C259 1.33(2) . ?
N261 C262 1.39(2) . ?
O666 C665 1.249(18) . ?
N4 C2 1.21(2) . ?
N4 C5 1.467(17) . ?
O402 C401 1.224(16) . ?
C615 C614 1.33(2) . ?
C615 C616 1.43(2) . ?
N540 C538 1.40(2) . ?
N540 C541 1.396(14) . ?
N747 C755 1.3900 . ?
N747 C746 1.3900 . ?
C755 C756 1.3900 . ?
C755 C757 1.557(17) . ?
C756 C750 1.3900 . ?
C750 C745 1.3900 . ?
C750 S751 1.851(9) . ?
C745 C746 1.3900 . ?
C745 C744 1.3900 . ?
C746 C741 1.3900 . ?
C741 C742 1.3900 . ?
C742 C743 1.3900 . ?
C743 C744 1.3900 . ?
O787 C786 1.215(19) . ?
N567 C568 1.486(18) . ?
N567 C565 1.34(2) . ?
O739 C738 1.247(16) . ?
N759 C760 1.361(17) . ?
N759 C757 1.262(19) . ?
C605 C606 1.39(2) . ?
C605 C604 1.51(2) . ?
C569 C568 1.56(2) . ?
O702 C701 1.248(16) . ?
O502 C501 1.243(17) . ?
C404 N403 1.489(17) . ?
N403 C401 1.283(17) . ?
O471 C470 1.15(2) . ?
C714 C727 1.3900 . ?
C714 C715 1.3900 . ?
C727 C718 1.3900 . ?
C718 C717 1.3900 . ?
C717 C716 1.3900 . ?
C716 C715 1.3900 . ?
N657 C655 1.308(19) . ?
N657 C658 1.41(2) . ?
O329 C328 1.253(17) . ?
C586 C588 1.58(2) . ?
C586 C587 1.560(19) . ?
O187 C186 1.37(2) . ?
C204 N203 1.422(16) . ?
N590 C588 1.264(19) . ?
N590 C591 1.495(18) . ?
C336 C338 1.533(12) . ?
C336 C335 1.48(2) . ?
N774 C775 1.39(2) . ?
N774 C773 1.32(2) . ?
N763 C764 1.397(19) . ?
N763 C761 1.324(19) . ?
O30 C29 1.182(14) . ?
C583 C579 1.38(2) . ?
C583 O584 1.224(19) . ?
C659 N661 1.351(19) . ?
C659 C658 1.45(2) . ?
N769 C770 1.42(2) . ?
N769 C767 1.280(18) . ?
C728 C720 1.52(2) . ?
N31 C32 1.411(11) . ?
N31 C29 1.272(17) . ?
C628 C621 1.468(18) . ?
O366 C365 1.31(2) . ?
N467 C469 1.373(18) . ?
N467 C465 1.50(3) . ?
O589 C588 1.284(18) . ?
O208 C320 1.40(2) . ?
C614 C619 1.351(17) . ?
N783 C784 1.38(2) . ?
N783 C781 1.38(2) . ?
N413 C414 1.455(19) . ?
N413 C411 1.33(2) . ?
O439 C438 1.215(18) . ?
O370 C369 1.423(18) . ?
O96 C72 1.33(3) . ?
C576 N578 1.283(17) . ?
C576 C574 1.40(2) . ?
C576 O577 1.369(16) . ?
C69 C70 1.50(2) . ?
C69 C72 1.62(2) . ?
N14 C15 1.285(17) . ?
N14 C12 1.33(2) . ?
O92 C91 1.142(19) . ?
C623 C618 1.3900 . ?
C623 C622 1.3900 . ?
C618 C619 1.3900 . ?
C618 C617 1.427(18) . ?
C619 N620 1.3900 . ?
N620 C621 1.3900 . ?
C621 C622 1.3900 . ?
O412 C411 1.25(2) . ?
N661 C662 1.427(19) . ?
N378 C376 1.33(2) . ?
N378 C379 1.393(17) . ?
N578 C579 1.430(19) . ?
C574 N573 1.389(17) . ?
C574 C575 1.633(18) . ?
O656 C655 1.265(19) . ?
N485 C486 1.289(18) . ?
N485 C483 1.34(2) . ?
O88 C87 1.24(2) . ?
C500 C501 1.60(2) . ?
N103 C104 1.57(2) . ?
N103 C101 1.335(19) . ?
O372 C371 1.24(2) . ?
C571 C568 1.57(2) . ?
C571 N573 1.397(18) . ?
C790 C789 1.54(2) . ?
C319 N320 1.3900 . ?
C319 C318 1.3900 . ?
C319 C314 1.348(18) . ?
N320 C321 1.3900 . ?
C321 C322 1.3900 . ?
C321 C328 1.546(17) . ?
C322 C323 1.3900 . ?
C323 C318 1.3900 . ?
C318 C317 1.440(16) . ?
C231 C232 1.551(17) . ?
C662 C665 1.50(2) . ?
C662 C663 1.47(2) . ?
C136 C135 1.3900 . ?
C136 N137 1.3900 . ?
C136 C138 1.52(2) . ?
C135 C134 1.3900 . ?
C134 C133 1.3900 . ?
C133 C132 1.3900 . ?
C132 N137 1.3900 . ?
C132 C131 1.412(18) . ?
C606 C607 1.32(2) . ?
N385 C386 1.516(19) . ?
N385 C383 1.36(2) . ?
O270 C269 1.34(2) . ?
N788 C789 1.49(2) . ?
N788 C786 1.51(2) . ?
N58 C56 1.329(19) . ?
N58 C59 1.45(2) . ?
C775 C777 1.57(3) . ?
C775 C776 1.52(3) . ?
N140 C138 1.20(3) . ?
N140 C141 1.45(2) . ?
N477 C475 1.26(2) . ?
N477 C478 1.367(17) . ?
O13 C12 1.18(2) . ?
N440 C441 1.432(17) . ?
N440 C438 1.37(2) . ?
O102 C101 1.271(19) . ?
C486 C488 1.55(2) . ?
C486 C487 1.54(2) . ?
N267 C268 1.42(2) . ?
N267 C265 1.34(2) . ?
O139 C138 1.27(2) . ?
N367 C368 1.506(18) . ?
N367 C365 1.40(2) . ?
O160 C159 1.21(3) . ?
C608 C607 1.42(2) . ?
N490 C488 1.35(2) . ?
N490 C491 1.46(2) . ?
N110 C109 1.3900 . ?
N110 C105 1.3900 . ?
C109 C108 1.3900 . ?
C109 C111 1.23(3) . ?
C108 C107 1.3900 . ?
C107 C106 1.3900 . ?
C106 C105 1.3900 . ?
C105 C104 1.51(2) . ?
O556 C555 1.338(17) . ?
N373 C374 1.45(2) . ?
N373 C371 1.33(2) . ?
C315 C314 1.43(2) . ?
C315 C316 1.39(2) . ?
C320 C469 1.59(2) . ?
N330 C331 1.389(19) . ?
N330 C328 1.26(2) . ?
C665 N667 1.36(2) . ?
C42 C43 1.3900 . ?
C42 C47 1.3900 . ?
C42 N41 1.366(16) . ?
C43 C44 1.3900 . ?
C44 C45 1.3900 . ?
C45 C46 1.3900 . ?
C46 C47 1.3900 . ?
C46 C51 1.3900 . ?
C47 N48 1.3900 . ?
N48 C49 1.3900 . ?
C49 C50 1.3900 . ?
C49 C56 1.32(2) . ?
C50 C51 1.3900 . ?
C51 S52 1.831(14) . ?
C184 C186 1.42(2) . ?
C184 C185 1.555(19) . ?
C184 N183 1.420(12) . ?
C374 C376 1.46(3) . ?
C374 C375 1.51(2) . ?
O772 C771 1.378(16) . ?
O171 C170 1.25(2) . ?
C701 C700 1.52(2) . ?
C94 C90 1.46(2) . ?
C580 C579 1.65(2) . ?
C580 C581 1.53(2) . ?
N794 C792 1.20(2) . ?
N794 C795 1.48(2) . ?
C591 C596 1.48(2) . ?
C591 C592 1.61(3) . ?
N188 C189 1.53(2) . ?
N188 C186 1.24(2) . ?
C731 C732 1.366(14) . ?
C194 C189 1.57(2) . ?
C764 C767 1.549(18) . ?
C764 C765 1.55(2) . ?
C259 O260 1.36(2) . ?
C259 C258 1.44(3) . ?
C271 N272 1.280(19) . ?
C271 C268 1.60(2) . ?
N310 C309 1.3900 . ?
N310 C305 1.3900 . ?
C309 C308 1.3900 . ?
C309 C311 1.46(2) . ?
C308 C307 1.3900 . ?
C307 C306 1.3900 . ?
C306 C305 1.3900 . ?
C305 C304 1.420(18) . ?
O384 C383 1.20(2) . ?
N62 C63 1.43(2) . ?
N62 C60 1.255(19) . ?
O768 C767 1.332(19) . ?
N89 C90 1.53(2) . ?
N89 C87 1.32(2) . ?
C32 C33 1.470(16) . ?
C761 C760 1.53(2) . ?
C789 C792 1.50(2) . ?
O429 C428 1.20(3) . ?
O169 C168 1.57(3) . ?
C600 C601 1.58(2) . ?
C90 C91 1.55(3) . ?
N779 C780 1.33(2) . ?
N779 C777 1.38(2) . ?
N84 C85 1.35(2) . ?
N84 C82 1.29(4) . ?
O40 C39 1.228(18) . ?
O489 C488 1.32(2) . ?
N286 C287 1.456(19) . ?
N286 C284 1.51(3) . ?
C455 C448 1.46(2) . ?
C455 N457 1.23(2) . ?
C455 O456 1.27(2) . ?
N603 C604 1.51(2) . ?
N603 C601 1.39(2) . ?
C444 C443 1.3900 . ?
C444 C445 1.3900 . ?
C443 C442 1.3900 . ?
C442 C441 1.3900 . ?
C441 C446 1.3900 . ?
C446 C445 1.3900 . ?
C446 N447 1.3900 . ?
C445 C450 1.3900 . ?
C450 C449 1.3900 . ?
C450 S451 1.849(14) . ?
C449 C448 1.3900 . ?
C448 N447 1.3900 . ?
O3 C2 1.258(18) . ?
C331 C332 1.47(2) . ?
C386 C388 1.61(2) . ?
C386 C387 1.47(2) . ?
C770 C773 1.44(2) . ?
C770 C771 1.66(2) . ?
O285 C284 1.22(3) . ?
N430 C431 1.58(2) . ?
N430 C428 1.33(3) . ?
C786 C784 1.48(3) . ?
C56 O57 1.269(19) . ?
C616 C617 1.36(2) . ?
C376 O377 1.16(2) . ?
N41 C39 1.28(2) . ?
N166 C164 1.44(3) . ?
N166 C167 1.62(2) . ?
N73 C72 1.20(2) . ?
N73 C74 1.67(3) . ?
C581 C582 1.48(2) . ?
C35 C34 1.3900 . ?
C35 C36 1.3900 . ?
C34 C33 1.3900 . ?
C33 N38 1.3900 . ?
N38 C37 1.3900 . ?
C37 C36 1.3900 . ?
C37 C39 1.44(2) . ?
C704 C705 1.427(19) . ?
C475 C473 1.50(3) . ?
C475 O476 1.107(19) . ?
C15 C16 1.3900 . ?
C15 C20 1.3900 . ?
C16 C17 1.3900 . ?
C17 C18 1.3900 . ?
C18 C19 1.3900 . ?
C19 C20 1.3900 . ?
C19 C24 1.3900 . ?
C20 N21 1.3900 . ?
N21 C22 1.3900 . ?
C22 C23 1.3900 . ?
C22 C29 1.52(2) . ?
C23 C24 1.3900 . ?
C414 C415 1.3900 . ?
C414 C419 1.3900 . ?
C415 C416 1.3900 . ?
C416 C417 1.3900 . ?
C417 C418 1.3900 . ?
C418 C419 1.3900 . ?
C418 C423 1.3900 . ?
C419 N420 1.3900 . ?
N420 C421 1.3900 . ?
C421 C422 1.3900 . ?
C421 C428 1.33(3) . ?
C422 C423 1.3900 . ?
C423 S424 1.838(13) . ?
C692 C693 1.60(3) . ?
C692 N691 1.38(3) . ?
C469 C470 1.62(3) . ?
C1 C2 1.52(2) . ?
C189 C190 1.47(3) . ?
C379 C380 1.571(18) . ?
C379 C383 1.40(2) . ?
C492 C491 1.23(2) . ?
O484 C483 1.24(2) . ?
C671 C668 1.57(2) . ?
C671 N673 1.18(2) . ?
C671 O672 1.33(2) . ?
N113 C111 1.42(2) . ?
N113 C114 1.47(2) . ?
C269 C268 1.62(3) . ?
C470 N472 1.47(3) . ?
C668 N667 1.44(2) . ?
C668 C669 1.57(2) . ?
C380 C381 1.59(2) . ?
O389 C388 1.27(2) . ?
C91 N93 1.35(2) . ?
C473 N472 1.43(2) . ?
C473 C474 1.42(2) . ?
N272 C273 1.46(2) . ?
C784 C785 1.37(2) . ?
C478 C479 1.56(2) . ?
C478 C483 1.56(2) . ?
O778 C777 1.24(2) . ?
C317 C316 1.37(2) . ?
C369 C368 1.63(3) . ?
C5 C6 1.526(18) . ?
O192 C190 1.35(3) . ?
C438 C436 1.320(19) . ?
C288 C287 1.58(2) . ?
C287 C290 1.54(3) . ?
C675 C674 1.52(2) . ?
C733 C732 1.3900 . ?
C733 C734 1.3900 . ?
C732 N737 1.3900 . ?
N737 C736 1.3900 . ?
C736 C735 1.3900 . ?
C736 C738 1.443(16) . ?
C735 C734 1.3900 . ?
C479 C480 1.43(3) . ?
C362 C363 1.58(2) . ?
C362 C365 1.34(3) . ?
N191 C190 1.39(2) . ?
C100 C101 1.46(2) . ?
C170 N172 1.47(3) . ?
C170 C167 1.35(3) . ?
O77 C76 1.23(2) . ?
O593 C592 1.30(3) . ?
C555 N557 1.31(2) . ?
C555 C548 1.52(2) . ?
C371 C368 1.40(3) . ?
C87 C85 1.51(3) . ?
N172 C173 1.48(3) . ?
O129 C128 1.24(2) . ?
O566 C565 1.20(2) . ?
N673 C674 1.40(2) . ?
N390 C391 1.35(2) . ?
N390 C388 1.33(3) . ?
O112 C111 1.33(2) . ?
N157 C158 1.55(2) . ?
N157 C155 1.19(3) . ?
C284 C282 1.38(3) . ?
C12 C10 1.503(19) . ?
C273 C275 1.43(2) . ?
C273 C274 1.52(2) . ?
C674 C676 1.43(3) . ?
C262 C263 1.53(2) . ?
C262 C265 1.57(3) . ?
C792 O793 1.35(2) . ?
C290 N292 1.44(2) . ?
C290 O291 1.19(2) . ?
O276 C275 1.25(2) . ?
O460 C459 1.16(3) . ?
C168 C167 1.55(3) . ?
C10 C9 1.3900 . ?
C10 N11 1.3900 . ?
C9 C8 1.3900 . ?
C8 C7 1.3900 . ?
C7 C6 1.3900 . ?
C6 N11 1.3900 . ?
C63 C64 1.48(3) . ?
C63 C66 1.52(2) . ?
N281 C282 1.42(3) . ?
N281 C279 1.44(3) . ?
N594 C592 1.38(3) . ?
N594 C595 1.54(2) . ?
C780 C781 1.52(3) . ?
C131 N130 1.38(2) . ?
O67 C66 1.27(2) . ?
N292 C293 1.41(3) . ?
N461 C462 1.61(3) . ?
N461 C459 1.28(2) . ?
C158 C159 1.45(2) . ?
C275 N277 1.35(3) . ?
C364 C363 1.53(2) . ?
C565 C562 1.54(2) . ?
C462 C465 1.49(2) . ?
C462 C463 1.62(3) . ?
C431 C432 1.449(19) . ?
O165 C164 1.18(3) . ?
N561 C559 1.27(2) . ?
N561 C562 1.42(3) . ?
O266 C265 1.20(2) . ?
C59 C60 1.516(19) . ?
C391 C392 1.53(2) . ?
C459 C458 1.37(2) . ?
C282 C283 1.52(2) . ?
C795 C796 1.49(4) . ?
C85 C86 1.48(2) . ?
C162 N161 1.48(3) . ?
C162 C163 1.53(2) . ?
C162 C164 1.45(4) . ?
C458 N457 1.56(2) . ?
O466 C465 1.20(3) . ?
N277 C278 1.51(3) . ?
C263 C264 1.58(2) . ?
N161 C159 1.38(2) . ?
C64 C65 1.13(2) . ?
N78 C76 1.29(3) . ?
N78 C79 1.46(2) . ?
C141 C142 1.3900 . ?
C141 C146 1.3900 . ?
C142 C143 1.3900 . ?
C143 C144 1.3900 . ?
C144 C145 1.3900 . ?
C145 C146 1.3900 . ?
C145 C150 1.3900 . ?
C146 N147 1.3900 . ?
N147 C148 1.3900 . ?
C148 C149 1.3900 . ?
C148 C155 1.34(3) . ?
C149 C150 1.3900 . ?
C150 S151 1.860(13) . ?
C480 C482 1.51(2) . ?
C480 C481 1.55(2) . ?
C669 O670 1.43(2) . ?
C76 C74 1.44(4) . ?
C74 C75 1.59(2) . ?
S751 O752 1.52(2) . ?
S751 O753 1.340(17) . ?
S751 O754 1.290(16) . ?
N678 C679 1.54(3) . ?
N678 C676 1.37(2) . ?
C679 C680 1.59(2) . ?
C679 C684 1.62(2) . ?
C680 C681 1.55(2) . ?
C682 C681 1.47(2) . ?
C681 C683 1.530(18) . ?
C114 C115 1.3900 . ?
C114 C118 1.3900 . ?
C115 C116 1.3900 . ?
C116 C117 1.3900 . ?
C117 C119 1.3900 . ?
C119 C118 1.3900 . ?
C119 C123 1.3900 . ?
C118 N120 1.3900 . ?
N120 C121 1.3900 . ?
C121 C122 1.3900 . ?
C121 C128 1.55(2) . ?
C122 C123 1.3900 . ?
C123 S124 1.886(13) . ?
S424 O426 1.377(14) . ?
S424 O425 1.42(2) . ?
S424 O427 1.50(2) . ?
O175 C174 1.06(3) . ?
N176 C174 1.43(4) . ?
N176 C177 1.50(3) . ?
C174 C173 1.54(2) . ?
S124 O125 1.477(16) . ?
S124 O127 1.548(15) . ?
S124 O126 1.541(18) . ?
N437 C436 1.3900 . ?
N437 C432 1.3900 . ?
C436 C435 1.3900 . ?
C435 C434 1.3900 . ?
C434 C433 1.3900 . ?
C433 C432 1.3900 . ?
S52 O53 1.542(17) . ?
S52 O55 1.617(19) . ?
S52 O54 1.623(18) . ?
C79 C82 1.50(3) . ?
C79 C80 1.65(3) . ?
C358 C359 1.57(3) . ?
C358 N355 1.429(19) . ?
S393 C300 1.73(2) . ?
S393 S394 2.183(14) . ?
S393 C392 1.92(2) . ?
O360 C359 1.17(2) . ?
O560 C559 1.23(2) . ?
C558 C559 1.545(19) . ?
C558 N557 1.44(2) . ?
N547 C548 1.3900 . ?
N547 C546 1.3900 . ?
C548 C549 1.3900 . ?
C549 C550 1.3900 . ?
C550 C545 1.3900 . ?
C545 C546 1.3900 . ?
C545 C544 1.3900 . ?
C546 C541 1.3900 . ?
C541 C542 1.3900 . ?
C542 C543 1.3900 . ?
C543 C544 1.3900 . ?
C562 C563 1.54(2) . ?
C304 N303 1.41(2) . ?
N303 C301 1.22(2) . ?
C709 C708 1.3900 . ?
C709 N710 1.3900 . ?
C709 C711 1.372(18) . ?
C708 C707 1.3900 . ?
C707 C706 1.3900 . ?
C706 C705 1.3900 . ?
C705 N710 1.3900 . ?
O712 C711 1.264(15) . ?
O302 C301 1.355(19) . ?
S451 O452 1.60(2) . ?
S451 O454 1.525(19) . ?
S451 O453 1.59(2) . ?
N355 C356 1.29(2) . ?
C350 C349 1.3900 . ?
C350 C345 1.3900 . ?
C349 C348 1.3900 . ?
C348 N347 1.3900 . ?
C348 C356 1.428(18) . ?
N347 C346 1.3900 . ?
C346 C345 1.3900 . ?
C346 C341 1.3900 . ?
C345 C344 1.3900 . ?
C344 C343 1.3900 . ?
C343 C342 1.3900 . ?
C342 C341 1.3900 . ?
N257 C255 1.43(2) . ?
N257 C258 1.42(2) . ?
C255 O256 1.149(18) . ?
C255 C248 1.485(19) . ?
O685 C684 1.20(3) . ?
C684 N686 1.58(3) . ?
C334 C335 1.200(18) . ?
C334 C333 1.30(2) . ?
C333 C332 1.45(3) . ?
C300 C301 1.59(2) . ?
C300 S394 1.684(19) . ?
C155 O156 1.34(3) . ?
S151 O153 1.526(13) . ?
S151 O152 1.569(16) . ?
S151 O154 1.571(14) . ?
O239 C238 1.286(17) . ?
N240 C238 1.326(19) . ?
N240 C241 1.391(14) . ?
C238 C236 1.481(16) . ?
C250 C249 1.3900 . ?
C250 C245 1.3900 . ?
C249 C248 1.3900 . ?
C248 N247 1.3900 . ?
N247 C246 1.3900 . ?
C246 C245 1.3900 . ?
C246 C241 1.3900 . ?
C245 C244 1.3900 . ?
C244 C243 1.3900 . ?
C243 C242 1.3900 . ?
C242 C241 1.3900 . ?
C128 N130 1.22(3) . ?
C663 C664 1.48(3) . ?
C234 C233 1.3900 . ?
C234 C235 1.3900 . ?
C233 C232 1.3900 . ?
C232 N237 1.3900 . ?
N237 C236 1.3900 . ?
C236 C235 1.3900 . ?
C563 C564 1.57(2) . ?
S394 C392 1.79(3) . ?
N686 C687 1.46(2) . ?
C765 C766 1.55(2) . ?
O83 C82 1.31(4) . ?
O357 C356 1.297(19) . ?
C463 C464 1.54(2) . ?
O782 C781 1.118(18) . ?
O182 C181 1.21(3) . ?
C180 C179 1.49(2) . ?
C687 C688 1.58(2) . ?
C687 C689 1.57(3) . ?
C178 C179 1.52(2) . ?
C178 C177 1.51(3) . ?
O602 C601 1.43(2) . ?
N183 C181 1.38(2) . ?
N691 C689 1.34(2) . ?
C80 C81 1.48(2) . ?
O677 C676 1.38(2) . ?
C278 C279 1.66(5) . ?
O280 C279 1.18(4) . ?
C181 C177 1.60(3) . ?
O690 C689 1.25(2) . ?
C381 C382 1.54(2) . ?
O797 C796 1.30(4) . ?
O798 C796 1.32(2) . ?
